data_4324994
loop_
_publ_author_name
'Glen E. Alliger'
'Peter M\"uller'
'Loi H. Do'
'Christopher C. Cummins'
'Daniel G. Nocera'

_publ_section_title
;
 Family of Cofacial Bimetallic Complexes of a Hexaanionic Carboxamide
 Cryptand
;
_journal_name_full 'Inorganic Chemistry'
_journal_page_first 4107
_journal_page_last 4115
_journal_paper_doi 10.1021/ic200143b
_journal_volume 50
_journal_year 2011
_chemical_formula_sum 'C85.5 H115.5 K2 Mn2 N12.5 O19.5'
_chemical_formula_weight 1818.48
_chemical_name_systematic
; 
 ? 
;
_space_group_IT_number 9
_symmetry_cell_setting monoclinic
_symmetry_space_group_name_Hall 'C -2yc'
_symmetry_space_group_name_H-M 'C 1 c 1'
_atom_sites_solution_hydrogens geom
_atom_sites_solution_primary direct
_atom_sites_solution_secondary difmap
_audit_creation_method SHELXL-97
_cell_angle_alpha 90.00
_cell_angle_beta 112.4350(10)
_cell_angle_gamma 90.00
_cell_formula_units_Z 8
_cell_length_a 22.2170(5)
_cell_length_b 35.2641(8)
_cell_length_c 27.4328(8)
_cell_measurement_reflns_used 9841
_cell_measurement_temperature 100(2)
_cell_measurement_theta_max 68.40
_cell_measurement_theta_min 2.49
_cell_volume 19865.9(9)
_computing_cell_refinement 'SAINT 7.46A (Bruker-AXS, 2009)'
_computing_data_collection 'APEX2 v2009.9.0 (Bruker-AXS, 2009)'
_computing_data_reduction 'SAINT 7.46A (Bruker-AXS, 2009)'
_computing_molecular_graphics 'Bruker SHELXTL'
_computing_publication_material 'Bruker SHELXTL'
_computing_structure_refinement 'SHELXL-97 (Sheldrick, 2008)'
_computing_structure_solution 'SHELXS-97 (Sheldrick, 2008)'
_diffrn_ambient_temperature 100(2)
_diffrn_detector_area_resol_mean 8.3
_diffrn_measured_fraction_theta_full 0.974
_diffrn_measured_fraction_theta_max 0.974
_diffrn_measurement_device_type 'Bruker Smart APEX CCD'
_diffrn_measurement_method '\f and \w scans'
_diffrn_radiation_monochromator graphite
_diffrn_radiation_source 'fine-focus sealed tube'
_diffrn_radiation_type CuK\a
_diffrn_radiation_wavelength 1.54178
_diffrn_reflns_av_R_equivalents 0.0476
_diffrn_reflns_av_sigmaI/netI 0.0501
_diffrn_reflns_limit_h_max 26
_diffrn_reflns_limit_h_min -26
_diffrn_reflns_limit_k_max 39
_diffrn_reflns_limit_k_min -31
_diffrn_reflns_limit_l_max 32
_diffrn_reflns_limit_l_min -32
_diffrn_reflns_number 187112
_diffrn_reflns_theta_full 67.73
_diffrn_reflns_theta_max 67.73
_diffrn_reflns_theta_min 2.49
_exptl_absorpt_coefficient_mu 3.377
_exptl_absorpt_correction_T_max 0.4307
_exptl_absorpt_correction_T_min 0.3313
_exptl_absorpt_correction_type multi-scan
_exptl_absorpt_process_details 'SADABS (Sheldrick, 2009)'
_exptl_crystal_colour colourless
_exptl_crystal_density_diffrn 1.216
_exptl_crystal_description block
_exptl_crystal_F_000 7680
_exptl_crystal_size_max 0.42
_exptl_crystal_size_mid 0.38
_exptl_crystal_size_min 0.30
_platon_squeeze_details
;
;
_refine_diff_density_max 1.164
_refine_diff_density_min -0.358
_refine_diff_density_rms 0.064
_refine_ls_abs_structure_details 'Flack H D (1983), Acta Cryst. A39, 876-881'
_refine_ls_abs_structure_Flack 0.060(3)
_refine_ls_extinction_method none
_refine_ls_goodness_of_fit_ref 1.007
_refine_ls_hydrogen_treatment constr
_refine_ls_matrix_type full
_refine_ls_number_parameters 2956
_refine_ls_number_reflns 34562
_refine_ls_number_restraints 7894
_refine_ls_restrained_S_all 0.985
_refine_ls_R_factor_all 0.0691
_refine_ls_R_factor_gt 0.0587
_refine_ls_shift/su_max 0.001
_refine_ls_shift/su_mean 0.000
_refine_ls_structure_factor_coef Fsqd
_refine_ls_weighting_details 'calc w=1/[\s^2^(Fo^2^)+(0.1193P)^2^+0.0000P] where P=(Fo^2^+2Fc^2^)/3'
_refine_ls_weighting_scheme calc
_refine_ls_wR_factor_gt 0.1597
_refine_ls_wR_factor_ref 0.1684
_reflns_number_gt 28259
_reflns_number_total 34562
_reflns_threshold_expression >2sigma(I)
_cod_data_source_file ic200143b_si_004.cif
_cod_data_source_block d09039_sq
_cod_original_formula_sum 'C85.50 H115.50 K2 Mn2 N12.50 O19.50'
_cod_database_code 4324994

loop_
_symmetry_equiv_pos_as_xyz
'x, y, z'
'x, -y, z+1/2'
'x+1/2, y+1/2, z'
'x+1/2, -y+1/2, z+1/2'

loop_
_atom_site_label
_atom_site_type_symbol
_atom_site_fract_x
_atom_site_fract_y
_atom_site_fract_z
_atom_site_U_iso_or_equiv
_atom_site_adp_type
_atom_site_occupancy
_atom_site_symmetry_multiplicity
_atom_site_calc_flag
_atom_site_refinement_flags
_atom_site_disorder_assembly
_atom_site_disorder_group
Mn1 Mn 0.49255(3) 0.292447(18) 0.75319(2) 0.04173(15) Uani 1 1 d U . .
N1 N 0.49163(18) 0.22874(10) 0.75935(13) 0.0451(7) Uani 1 1 d U . .
C101 C 0.5595(2) 0.21725(12) 0.78602(17) 0.0482(9) Uani 1 1 d U . .
H10C H 0.5790 0.2132 0.7594 0.058 Uiso 1 1 calc R . .
H10D H 0.5613 0.1929 0.8045 0.058 Uiso 1 1 calc R . .
C102 C 0.5995(2) 0.24702(12) 0.82590(16) 0.0501(10) Uani 1 1 d U . .
H10A H 0.5849 0.2485 0.8557 0.060 Uiso 1 1 calc R . .
H10B H 0.6461 0.2400 0.8400 0.060 Uiso 1 1 calc R . .
N101 N 0.59018(18) 0.28433(9) 0.79871(13) 0.0443(7) Uani 1 1 d U . .
O101 O 0.68957(16) 0.30510(9) 0.85801(11) 0.0533(7) Uani 1 1 d U . .
C103 C 0.6375(2) 0.30906(11) 0.81738(15) 0.0426(8) Uani 1 1 d DU . .
C201 C 0.4621(2) 0.21489(12) 0.70392(16) 0.0471(9) Uani 1 1 d U . .
H20A H 0.4141 0.2146 0.6923 0.057 Uiso 1 1 calc R . .
H20B H 0.4769 0.1886 0.7021 0.057 Uiso 1 1 calc R . .
C202 C 0.4814(2) 0.24018(12) 0.66734(16) 0.0459(9) Uani 1 1 d U . .
H20C H 0.5289 0.2386 0.6763 0.055 Uiso 1 1 calc R . .
H20D H 0.4586 0.2320 0.6303 0.055 Uiso 1 1 calc R . .
N201 N 0.46281(17) 0.27929(9) 0.67419(13) 0.0423(7) Uani 1 1 d U . .
O201 O 0.44026(16) 0.29492(8) 0.58688(11) 0.0486(7) Uani 1 1 d U . .
C203 C 0.44196(18) 0.30200(11) 0.63200(14) 0.0387(8) Uani 1 1 d DU . .
C301 C 0.4514(3) 0.21963(14) 0.7899(2) 0.0578(11) Uani 1 1 d U . .
H30C H 0.4798 0.2173 0.8277 0.069 Uiso 1 1 calc R . .
H30D H 0.4296 0.1949 0.7780 0.069 Uiso 1 1 calc R . .
C302 C 0.3995(3) 0.25042(15) 0.7833(2) 0.0643(12) Uani 1 1 d U . .
H30A H 0.3666 0.2502 0.7468 0.077 Uiso 1 1 calc R . .
H30B H 0.3772 0.2456 0.8078 0.077 Uiso 1 1 calc R . .
N301 N 0.4328(2) 0.28766(11) 0.79508(16) 0.0564(9) Uani 1 1 d U . .
O301 O 0.3737(2) 0.30700(12) 0.84362(17) 0.0776(11) Uani 1 1 d U . .
C303 C 0.4181(3) 0.31166(16) 0.82508(19) 0.0599(11) Uani 1 1 d DU . .
Mn2 Mn 0.51123(3) 0.464652(19) 0.74760(3) 0.04770(17) Uani 1 1 d U . .
N2 N 0.50790(19) 0.52811(10) 0.74111(15) 0.0533(8) Uani 1 1 d U . .
C111 C 0.5767(2) 0.54119(13) 0.7606(2) 0.0565(11) Uani 1 1 d U . .
H11C H 0.5792 0.5677 0.7731 0.068 Uiso 1 1 calc R . .
H11D H 0.5923 0.5406 0.7313 0.068 Uiso 1 1 calc R . .
C112 C 0.6208(2) 0.51610(12) 0.8058(2) 0.0602(13) Uani 1 1 d U . .
H11E H 0.6671 0.5230 0.8153 0.072 Uiso 1 1 calc R . .
H11F H 0.6098 0.5191 0.8373 0.072 Uiso 1 1 calc R . .
N102 N 0.60899(19) 0.47678(10) 0.78615(15) 0.0515(9) Uani 1 1 d U . .
O102 O 0.70914(16) 0.45618(9) 0.84623(13) 0.0585(8) Uani 1 1 d U . .
C110 C 0.6567(2) 0.45132(12) 0.80899(17) 0.0466(9) Uani 1 1 d DU . .
C211 C 0.4725(3) 0.53679(13) 0.68483(19) 0.0581(12) Uani 1 1 d U . .
H21A H 0.4868 0.5618 0.6767 0.070 Uiso 1 1 calc R . .
H21B H 0.4253 0.5383 0.6772 0.070 Uiso 1 1 calc R . .
C212 C 0.4846(3) 0.50642(12) 0.64952(18) 0.0566(11) Uani 1 1 d U . .
H21C H 0.4568 0.5112 0.6121 0.068 Uiso 1 1 calc R . .
H21D H 0.5307 0.5069 0.6533 0.068 Uiso 1 1 calc R . .
N202 N 0.46851(19) 0.46941(10) 0.66641(14) 0.0487(8) Uani 1 1 d U . .
O202 O 0.43617(17) 0.44760(8) 0.58106(12) 0.0533(7) Uani 1 1 d U . .
C210 C 0.4436(2) 0.44391(11) 0.62806(15) 0.0422(8) Uani 1 1 d DU . .
C311 C 0.4722(2) 0.54084(14) 0.7736(2) 0.0609(11) Uani 1 1 d U . .
H31C H 0.4510 0.5655 0.7600 0.073 Uiso 1 1 calc R . .
H31D H 0.5034 0.5448 0.8103 0.073 Uiso 1 1 calc R . .
C312 C 0.4210(3) 0.51263(14) 0.7735(2) 0.0588(11) Uani 1 1 d U . .
H31E H 0.4016 0.5207 0.7989 0.071 Uiso 1 1 calc R . .
H31F H 0.3859 0.5115 0.7380 0.071 Uiso 1 1 calc R . .
N302 N 0.45101(19) 0.47522(11) 0.78826(15) 0.0538(8) Uani 1 1 d U . .
O302 O 0.37281(19) 0.45811(11) 0.81932(16) 0.0692(9) Uani 1 1 d U . .
C310 C 0.4229(2) 0.45213(14) 0.81181(18) 0.0545(10) Uani 1 1 d DU . .
C104 C 0.63053(17) 0.34510(11) 0.78600(15) 0.0404(8) Uani 1 1 d DU . .
C105 C 0.6484(2) 0.37958(11) 0.81167(16) 0.0423(9) Uani 1 1 d DU . .
H105 H 0.6655 0.3808 0.8491 0.051 Uiso 1 1 calc R . .
C106 C 0.64111(19) 0.41272(12) 0.78175(16) 0.0435(9) Uani 1 1 d DU . .
C107 C 0.6201(2) 0.41110(12) 0.72797(17) 0.0452(9) Uani 1 1 d DU . .
H107 H 0.6151 0.4337 0.7079 0.054 Uiso 1 1 calc R . .
C109 C 0.6075(2) 0.34336(11) 0.73110(15) 0.0399(8) Uani 1 1 d DU . .
H109 H 0.5929 0.3200 0.7133 0.048 Uiso 1 1 calc R . .
C108 C 0.6063(2) 0.37605(11) 0.70297(15) 0.0417(8) Uani 1 1 d DU . .
O103 O 0.58865(16) 0.37358(7) 0.64909(11) 0.0481(7) Uani 1 1 d DU A .
C113 C 0.6261(2) 0.39347(9) 0.62729(13) 0.0496(9) Uani 1 1 d DU . .
C114 C 0.6925(3) 0.38794(15) 0.6452(2) 0.0484(13) Uani 0.824(5) 1 d PDU A 1
H114 H 0.7141 0.3713 0.6739 0.058 Uiso 0.824(5) 1 calc PR A 1
C115 C 0.7265(3) 0.40744(18) 0.6200(2) 0.0562(14) Uani 0.824(5) 1 d PDU A 1
O104 O 0.7915(2) 0.39968(17) 0.6398(2) 0.0790(16) Uani 0.824(5) 1 d PDU A 1
C119 C 0.8289(3) 0.4120(3) 0.6109(4) 0.092(3) Uani 0.824(5) 1 d PDU A 1
H11A H 0.8341 0.4399 0.6138 0.111 Uiso 0.824(5) 1 calc PR A 1
H11B H 0.8061 0.4055 0.5732 0.111 Uiso 0.824(5) 1 calc PR A 1
C120 C 0.8945(4) 0.3933(3) 0.6323(5) 0.118(3) Uani 0.824(5) 1 d PDU A 1
H12A H 0.9141 0.3963 0.6711 0.141 Uiso 0.824(5) 1 calc PR A 1
H12B H 0.9236 0.4056 0.6173 0.141 Uiso 0.824(5) 1 calc PR A 1
C121 C 0.8879(8) 0.3498(4) 0.6178(10) 0.223(10) Uani 0.824(5) 1 d PDU A 1
H12C H 0.9306 0.3376 0.6334 0.335 Uiso 0.824(5) 1 calc PR A 1
H12D H 0.8710 0.3469 0.5794 0.335 Uiso 0.824(5) 1 calc PR A 1
H12E H 0.8578 0.3378 0.6316 0.335 Uiso 0.824(5) 1 calc PR A 1
C116 C 0.6957(3) 0.4318(2) 0.5791(3) 0.076(2) Uani 0.824(5) 1 d PDU A 1
H116 H 0.7193 0.4436 0.5608 0.091 Uiso 0.824(5) 1 calc PR A 1
C118 C 0.5930(3) 0.41973(16) 0.5876(2) 0.0514(13) Uani 0.824(5) 1 d PDU A 1
H118 H 0.5476 0.4240 0.5770 0.062 Uiso 0.824(5) 1 calc PR A 1
C117 C 0.6296(3) 0.43913(18) 0.5645(2) 0.0571(14) Uani 0.824(5) 1 d PDU A 1
O105 O 0.60409(19) 0.46475(13) 0.52468(17) 0.0642(12) Uani 0.824(5) 1 d PDU A 1
C122 C 0.5354(3) 0.47339(19) 0.5066(2) 0.0595(15) Uani 0.824(5) 1 d PDU A 1
H12F H 0.5254 0.4864 0.5347 0.071 Uiso 0.824(5) 1 calc PR A 1
H12G H 0.5091 0.4499 0.4966 0.071 Uiso 0.824(5) 1 calc PR A 1
C123 C 0.5210(3) 0.49904(18) 0.4594(2) 0.0650(16) Uani 0.824(5) 1 d PDU A 1
H12H H 0.5483 0.5221 0.4702 0.078 Uiso 0.824(5) 1 calc PR A 1
H12I H 0.4748 0.5070 0.4464 0.078 Uiso 0.824(5) 1 calc PR A 1
C124 C 0.5341(8) 0.4795(3) 0.4152(4) 0.074(4) Uani 0.824(5) 1 d PDU A 1
H12J H 0.5240 0.4969 0.3853 0.111 Uiso 0.824(5) 1 calc PR A 1
H12K H 0.5068 0.4568 0.4041 0.111 Uiso 0.824(5) 1 calc PR A 1
H12L H 0.5801 0.4722 0.4277 0.111 Uiso 0.824(5) 1 calc PR A 1
C14A C 0.6915(4) 0.4021(3) 0.6551(5) 0.037(4) Uani 0.176(5) 1 d PDU A 2
H14A H 0.7128 0.3943 0.6907 0.044 Uiso 0.176(5) 1 calc PR A 2
C15A C 0.7252(6) 0.4222(4) 0.6299(5) 0.057(5) Uani 0.176(5) 1 d PDU A 2
O04A O 0.7899(6) 0.4276(6) 0.6595(7) 0.073(5) Uani 0.176(5) 1 d PDU A 2
C19A C 0.8310(11) 0.4447(9) 0.6370(13) 0.087(7) Uani 0.176(5) 1 d PDU A 2
H19A H 0.8519 0.4676 0.6572 0.105 Uiso 0.176(5) 1 calc PR A 2
H19B H 0.8054 0.4522 0.6001 0.105 Uiso 0.176(5) 1 calc PR A 2
C20A C 0.8820(17) 0.4161(14) 0.6387(17) 0.118(8) Uani 0.176(5) 1 d PDU A 2
H20E H 0.9062 0.4252 0.6172 0.141 Uiso 0.176(5) 1 calc PR A 2
H20F H 0.8609 0.3917 0.6237 0.141 Uiso 0.176(5) 1 calc PR A 2
C21A C 0.931(3) 0.410(2) 0.698(2) 0.19(3) Uani 0.176(5) 1 d PDU A 2
H21E H 0.9620 0.3902 0.6989 0.285 Uiso 0.176(5) 1 calc PR A 2
H21F H 0.9061 0.4024 0.7191 0.285 Uiso 0.176(5) 1 calc PR A 2
H21G H 0.9538 0.4338 0.7114 0.285 Uiso 0.176(5) 1 calc PR A 2
C16A C 0.6939(7) 0.4326(7) 0.5779(6) 0.062(6) Uani 0.176(5) 1 d PDU A 2
H16A H 0.7175 0.4450 0.5600 0.075 Uiso 0.176(5) 1 calc PR A 2
C18A C 0.5929(7) 0.4054(4) 0.5753(4) 0.055(6) Uani 0.176(5) 1 d PDU A 2
H18A H 0.5479 0.4001 0.5570 0.066 Uiso 0.176(5) 1 calc PR A 2
C17A C 0.6280(7) 0.4252(4) 0.5514(4) 0.062(5) Uani 0.176(5) 1 d PDU A 2
O05A O 0.6008(6) 0.4347(6) 0.4992(5) 0.061(5) Uani 0.176(5) 1 d PDU A 2
C22A C 0.5319(7) 0.4290(7) 0.4705(7) 0.055(6) Uani 0.176(5) 1 d PDU A 2
H22A H 0.5065 0.4429 0.4876 0.066 Uiso 0.176(5) 1 calc PR A 2
H22B H 0.5208 0.4017 0.4691 0.066 Uiso 0.176(5) 1 calc PR A 2
C23A C 0.5174(12) 0.4443(7) 0.4156(7) 0.062(7) Uani 0.176(5) 1 d PDU A 2
H23A H 0.4737 0.4358 0.3916 0.074 Uiso 0.176(5) 1 calc PR A 2
H23B H 0.5497 0.4341 0.4021 0.074 Uiso 0.176(5) 1 calc PR A 2
C24A C 0.520(3) 0.4873(8) 0.4163(16) 0.056(10) Uani 0.176(5) 1 d PDU A 2
H24A H 0.5094 0.4967 0.3804 0.084 Uiso 0.176(5) 1 calc PR A 2
H24B H 0.5641 0.4956 0.4388 0.084 Uiso 0.176(5) 1 calc PR A 2
H24C H 0.4887 0.4973 0.4302 0.084 Uiso 0.176(5) 1 calc PR A 2
C204 C 0.41740(18) 0.33919(11) 0.64390(13) 0.0380(8) Uani 1 1 d DU . .
C205 C 0.4381(2) 0.37300(11) 0.62857(14) 0.0394(8) Uani 1 1 d DU . .
H205 H 0.4639 0.3725 0.6078 0.047 Uiso 1 1 calc R . .
C206 C 0.4204(2) 0.40736(11) 0.64436(15) 0.0421(8) Uani 1 1 d DU . .
C207 C 0.3790(2) 0.40783(11) 0.67227(16) 0.0436(8) Uani 1 1 d DU . .
H207 H 0.3684 0.4312 0.6843 0.052 Uiso 1 1 calc R . .
C209 C 0.3750(2) 0.33970(12) 0.66889(16) 0.0426(8) Uani 1 1 d DU . .
H209 H 0.3594 0.3166 0.6775 0.051 Uiso 1 1 calc R . .
C208 C 0.3543(2) 0.37510(11) 0.68193(15) 0.0413(8) Uani 1 1 d DU B .
O203 O 0.31019(15) 0.37606(8) 0.70669(13) 0.0515(7) Uani 1 1 d DU . .
C213 C 0.2557(3) 0.35337(19) 0.6900(4) 0.054(2) Uani 0.647(7) 1 d PDU B 1
C214 C 0.2130(4) 0.3586(2) 0.6382(3) 0.0461(19) Uani 0.647(7) 1 d PDU B 1
H214 H 0.2216 0.3768 0.6161 0.055 Uiso 0.647(7) 1 calc PR B 1
C215 C 0.1574(4) 0.3364(2) 0.6200(3) 0.0549(19) Uani 0.647(7) 1 d PDU B 1
O204 O 0.1163(3) 0.3435(2) 0.5692(3) 0.080(2) Uani 0.647(7) 1 d PDU B 1
C219 C 0.0520(4) 0.3279(3) 0.5497(4) 0.092(3) Uani 0.647(7) 1 d PDU B 1
H21H H 0.0291 0.3350 0.5730 0.110 Uiso 0.647(7) 1 calc PR B 1
H21I H 0.0540 0.2998 0.5485 0.110 Uiso 0.647(7) 1 calc PR B 1
C220 C 0.0167(5) 0.3434(3) 0.4956(4) 0.114(4) Uani 0.647(7) 1 d PDU B 1
H22C H -0.0259 0.3303 0.4795 0.137 Uiso 0.647(7) 1 calc PR B 1
H22D H 0.0421 0.3376 0.4737 0.137 Uiso 0.647(7) 1 calc PR B 1
C221 C 0.0047(8) 0.3871(3) 0.4945(5) 0.123(5) Uani 0.647(7) 1 d PDU B 1
H22E H -0.0168 0.3957 0.4579 0.185 Uiso 0.647(7) 1 calc PR B 1
H22F H 0.0465 0.4003 0.5110 0.185 Uiso 0.647(7) 1 calc PR B 1
H22G H -0.0231 0.3929 0.5140 0.185 Uiso 0.647(7) 1 calc PR B 1
C216 C 0.1444(5) 0.3106(3) 0.6522(4) 0.059(2) Uani 0.647(7) 1 d PDU B 1
H216 H 0.1055 0.2961 0.6395 0.071 Uiso 0.647(7) 1 calc PR B 1
C218 C 0.2464(7) 0.3268(4) 0.7236(5) 0.060(3) Uani 0.647(7) 1 d PDU B 1
H218 H 0.2776 0.3229 0.7583 0.072 Uiso 0.647(7) 1 calc PR B 1
C217 C 0.1890(6) 0.3061(4) 0.7038(4) 0.063(3) Uani 0.647(7) 1 d PDU B 1
O205 O 0.1723(6) 0.2793(3) 0.7325(3) 0.077(2) Uani 0.647(7) 1 d PDU B 1
C222 C 0.2216(6) 0.2681(3) 0.7820(4) 0.086(3) Uani 0.647(7) 1 d PDU B 1
H22H H 0.2376 0.2905 0.8051 0.103 Uiso 0.647(7) 1 calc PR B 1
H22I H 0.2589 0.2564 0.7763 0.103 Uiso 0.647(7) 1 calc PR B 1
C223 C 0.1912(6) 0.2400(3) 0.8072(4) 0.084(3) Uani 0.647(7) 1 d PDU B 1
H22J H 0.2247 0.2306 0.8406 0.101 Uiso 0.647(7) 1 calc PR B 1
H22K H 0.1743 0.2181 0.7834 0.101 Uiso 0.647(7) 1 calc PR B 1
C224 C 0.1346(10) 0.2587(5) 0.8189(8) 0.165(7) Uani 0.647(7) 1 d PDU B 1
H22L H 0.1134 0.2395 0.8327 0.248 Uiso 0.647(7) 1 calc PR B 1
H22M H 0.1028 0.2694 0.7863 0.248 Uiso 0.647(7) 1 calc PR B 1
H22N H 0.1520 0.2789 0.8450 0.248 Uiso 0.647(7) 1 calc PR B 1
C13B C 0.2569(4) 0.3507(3) 0.6836(7) 0.048(3) Uani 0.353(7) 1 d PDU B 2
C14B C 0.2175(6) 0.3478(4) 0.6305(6) 0.049(3) Uani 0.353(7) 1 d PDU B 2
H14B H 0.2249 0.3637 0.6054 0.059 Uiso 0.353(7) 1 calc PR B 2
C15B C 0.1667(7) 0.3212(5) 0.6142(5) 0.076(4) Uani 0.353(7) 1 d PDU B 2
O04B O 0.1290(7) 0.3191(5) 0.5610(5) 0.112(5) Uani 0.353(7) 1 d PDU B 2
C19B C 0.0812(15) 0.2902(9) 0.5387(9) 0.163(9) Uani 0.353(7) 1 d PDU B 2
H19C H 0.0441 0.2955 0.5494 0.195 Uiso 0.353(7) 1 calc PR B 2
H19D H 0.1004 0.2658 0.5549 0.195 Uiso 0.353(7) 1 calc PR B 2
C20B C 0.0542(16) 0.2852(9) 0.4796(9) 0.209(13) Uani 0.353(7) 1 d PDU B 2
H20G H 0.0915 0.2808 0.4689 0.251 Uiso 0.353(7) 1 calc PR B 2
H20H H 0.0341 0.3096 0.4636 0.251 Uiso 0.353(7) 1 calc PR B 2
C21B C 0.0016(12) 0.2523(6) 0.4537(6) 0.112(7) Uani 0.353(7) 1 d PDU B 2
H21J H -0.0129 0.2533 0.4152 0.168 Uiso 0.353(7) 1 calc PR B 2
H21K H -0.0358 0.2558 0.4637 0.168 Uiso 0.353(7) 1 calc PR B 2
H21L H 0.0216 0.2275 0.4663 0.168 Uiso 0.353(7) 1 calc PR B 2
C16B C 0.1567(9) 0.2993(6) 0.6522(6) 0.073(5) Uani 0.353(7) 1 d PDU B 2
H16B H 0.1214 0.2818 0.6419 0.088 Uiso 0.353(7) 1 calc PR B 2
C18B C 0.2488(10) 0.3274(6) 0.7216(8) 0.057(5) Uani 0.353(7) 1 d PDU B 2
H18B H 0.2777 0.3288 0.7575 0.068 Uiso 0.353(7) 1 calc PR B 2
C17B C 0.1969(11) 0.3021(7) 0.7051(7) 0.070(4) Uani 0.353(7) 1 d PDU B 2
O05B O 0.1868(14) 0.2791(8) 0.7418(7) 0.103(5) Uani 0.353(7) 1 d PDU B 2
C22B C 0.2164(14) 0.2892(6) 0.7966(7) 0.112(6) Uani 0.353(7) 1 d PDU B 2
H22O H 0.1991 0.3139 0.8023 0.134 Uiso 0.353(7) 1 calc PR B 2
H22P H 0.2640 0.2918 0.8068 0.134 Uiso 0.353(7) 1 calc PR B 2
C23B C 0.2032(13) 0.2597(6) 0.8311(9) 0.105(5) Uani 0.353(7) 1 d PDU B 2
H23C H 0.1561 0.2592 0.8244 0.126 Uiso 0.353(7) 1 calc PR B 2
H23D H 0.2274 0.2660 0.8687 0.126 Uiso 0.353(7) 1 calc PR B 2
C24B C 0.2250(17) 0.2203(6) 0.8186(13) 0.141(11) Uani 0.353(7) 1 d PDU B 2
H24D H 0.2272 0.2023 0.8465 0.212 Uiso 0.353(7) 1 calc PR B 2
H24E H 0.2680 0.2225 0.8167 0.212 Uiso 0.353(7) 1 calc PR B 2
H24F H 0.1935 0.2112 0.7847 0.212 Uiso 0.353(7) 1 calc PR B 2
C304 C 0.4559(3) 0.34731(14) 0.83884(16) 0.0539(10) Uani 1 1 d DU . .
C305 C 0.4256(2) 0.38238(14) 0.82082(17) 0.0533(10) Uani 1 1 d DU . .
H305 H 0.3802 0.3828 0.8000 0.064 Uiso 1 1 calc R . .
C306 C 0.4585(2) 0.41563(14) 0.83204(16) 0.0528(10) Uani 1 1 d DU . .
C307 C 0.5250(2) 0.41591(14) 0.86485(17) 0.0530(10) Uani 1 1 d DU . .
H307 H 0.5489 0.4390 0.8729 0.064 Uiso 1 1 calc R . .
C309 C 0.5235(3) 0.34775(14) 0.87064(17) 0.0555(10) Uani 1 1 d DU . .
H309 H 0.5468 0.3246 0.8817 0.067 Uiso 1 1 calc R . .
C308 C 0.5548(2) 0.38157(14) 0.88518(17) 0.0551(11) Uani 1 1 d DU C .
O303 O 0.62060(16) 0.38044(10) 0.91954(12) 0.0602(8) Uani 1 1 d DU . .
C313 C 0.6393(4) 0.4056(3) 0.9633(4) 0.059(3) Uani 0.510(11) 1 d PDU C 1
C314 C 0.6183(7) 0.4006(4) 1.0041(5) 0.062(3) Uani 0.510(11) 1 d PDU C 1
H14C H 0.5898 0.3805 1.0040 0.075 Uiso 0.510(11) 1 calc PR C 1
C315 C 0.6414(8) 0.4271(5) 1.0461(6) 0.070(3) Uani 0.510(11) 1 d PDU C 1
O304 O 0.6196(8) 0.4234(5) 1.0861(6) 0.076(3) Uani 0.510(11) 1 d PDU C 1
C319 C 0.6249(11) 0.4567(8) 1.1191(9) 0.102(6) Uani 0.510(11) 1 d PDU C 1
H19E H 0.5883 0.4570 1.1313 0.122 Uiso 0.510(11) 1 calc PR C 1
H19F H 0.6222 0.4800 1.0982 0.122 Uiso 0.510(11) 1 calc PR C 1
C320 C 0.6889(11) 0.4563(6) 1.1664(8) 0.093(5) Uani 0.510(11) 1 d PDU C 1
H20I H 0.7249 0.4505 1.1547 0.111 Uiso 0.510(11) 1 calc PR C 1
H20J H 0.6878 0.4362 1.1913 0.111 Uiso 0.510(11) 1 calc PR C 1
C321 C 0.7014(13) 0.4954(5) 1.1948(7) 0.118(8) Uani 0.510(11) 1 d PDU C 1
H21M H 0.7413 0.4941 1.2267 0.177 Uiso 0.510(11) 1 calc PR C 1
H21N H 0.6646 0.5018 1.2046 0.177 Uiso 0.510(11) 1 calc PR C 1
H21O H 0.7062 0.5149 1.1711 0.177 Uiso 0.510(11) 1 calc PR C 1
C316 C 0.6817(8) 0.4564(5) 1.0464(6) 0.076(4) Uani 0.510(11) 1 d PDU C 1
H16C H 0.6967 0.4739 1.0748 0.092 Uiso 0.510(11) 1 calc PR C 1
C318 C 0.6791(7) 0.4351(4) 0.9607(5) 0.055(3) Uani 0.510(11) 1 d PDU C 1
H18C H 0.6913 0.4385 0.9314 0.066 Uiso 0.510(11) 1 calc PR C 1
C317 C 0.7000(6) 0.4595(4) 1.0039(5) 0.062(3) Uani 0.510(11) 1 d PDU C 1
O305 O 0.7390(5) 0.4900(3) 1.0068(4) 0.066(2) Uani 0.510(11) 1 d PDU C 1
C322 C 0.7497(8) 0.5008(4) 0.9603(5) 0.077(3) Uani 0.510(11) 1 d PDU C 1
H22Q H 0.7079 0.5071 0.9313 0.092 Uiso 0.510(11) 1 calc PR C 1
H22R H 0.7707 0.4799 0.9485 0.092 Uiso 0.510(11) 1 calc PR C 1
C323 C 0.7940(6) 0.5355(3) 0.9756(6) 0.088(3) Uani 0.510(11) 1 d PDU C 1
H23E H 0.7745 0.5551 0.9907 0.106 Uiso 0.510(11) 1 calc PR C 1
H23F H 0.7986 0.5462 0.9438 0.106 Uiso 0.510(11) 1 calc PR C 1
C324 C 0.8620(6) 0.5242(4) 1.0165(6) 0.098(5) Uani 0.510(11) 1 d PDU C 1
H24G H 0.8898 0.5468 1.0268 0.147 Uiso 0.510(11) 1 calc PR C 1
H24H H 0.8819 0.5055 1.0009 0.147 Uiso 0.510(11) 1 calc PR C 1
H24I H 0.8572 0.5132 1.0477 0.147 Uiso 0.510(11) 1 calc PR C 1
C13C C 0.6436(4) 0.4105(3) 0.9571(4) 0.056(3) Uani 0.490(11) 1 d PDU C 2
C14C C 0.6316(6) 0.4037(4) 1.0025(5) 0.063(3) Uani 0.490(11) 1 d PDU C 2
H314 H 0.6096 0.3815 1.0064 0.075 Uiso 0.490(11) 1 calc PR C 2
C15C C 0.6539(10) 0.4316(5) 1.0426(6) 0.075(4) Uani 0.490(11) 1 d PDU C 2
O04C O 0.6400(9) 0.4240(6) 1.0859(6) 0.097(4) Uani 0.490(11) 1 d PDU C 2
C19C C 0.6401(12) 0.4549(7) 1.1210(8) 0.093(5) Uani 0.490(11) 1 d PDU C 2
H31A H 0.6117 0.4485 1.1402 0.112 Uiso 0.490(11) 1 calc PR C 2
H31B H 0.6230 0.4782 1.1003 0.112 Uiso 0.490(11) 1 calc PR C 2
C20C C 0.7090(12) 0.4615(9) 1.1598(10) 0.118(9) Uani 0.490(11) 1 d PDU C 2
H32A H 0.7365 0.4695 1.1406 0.142 Uiso 0.490(11) 1 calc PR C 2
H32B H 0.7270 0.4375 1.1784 0.142 Uiso 0.490(11) 1 calc PR C 2
C21C C 0.7109(13) 0.4923(7) 1.2007(9) 0.109(7) Uani 0.490(11) 1 d PDU C 2
H32C H 0.7545 0.4932 1.2286 0.163 Uiso 0.490(11) 1 calc PR C 2
H32D H 0.6788 0.4862 1.2160 0.163 Uiso 0.490(11) 1 calc PR C 2
H32E H 0.7005 0.5170 1.1831 0.163 Uiso 0.490(11) 1 calc PR C 2
C16C C 0.6845(9) 0.4640(4) 1.0357(5) 0.072(4) Uani 0.490(11) 1 d PDU C 2
H316 H 0.6984 0.4827 1.0627 0.087 Uiso 0.490(11) 1 calc PR C 2
C18C C 0.6729(8) 0.4428(4) 0.9488(5) 0.054(3) Uani 0.490(11) 1 d PDU C 2
H318 H 0.6781 0.4470 0.9165 0.065 Uiso 0.490(11) 1 calc PR C 2
C17C C 0.6948(7) 0.4693(3) 0.9899(5) 0.058(3) Uani 0.490(11) 1 d PDU C 2
O05C O 0.7261(5) 0.5027(3) 0.9886(4) 0.066(2) Uani 0.490(11) 1 d PDU C 2
C22C C 0.7426(9) 0.5097(4) 0.9430(6) 0.077(4) Uani 0.490(11) 1 d PDU C 2
H32F H 0.7038 0.5058 0.9102 0.092 Uiso 0.490(11) 1 calc PR C 2
H32G H 0.7769 0.4918 0.9430 0.092 Uiso 0.490(11) 1 calc PR C 2
C23C C 0.7669(7) 0.5504(3) 0.9456(6) 0.088(4) Uani 0.490(11) 1 d PDU C 2
H32H H 0.8018 0.5549 0.9806 0.105 Uiso 0.490(11) 1 calc PR C 2
H32I H 0.7858 0.5540 0.9186 0.105 Uiso 0.490(11) 1 calc PR C 2
C24C C 0.7136(8) 0.5789(4) 0.9368(6) 0.111(6) Uani 0.490(11) 1 d PDU C 2
H32J H 0.7316 0.6046 0.9398 0.167 Uiso 0.490(11) 1 calc PR C 2
H32K H 0.6945 0.5753 0.9633 0.167 Uiso 0.490(11) 1 calc PR C 2
H32L H 0.6799 0.5754 0.9015 0.167 Uiso 0.490(11) 1 calc PR C 2
Mn3 Mn 0.19082(3) 0.709853(18) 0.63413(2) 0.04391(15) Uani 1 1 d U . .
N3 N 0.18887(19) 0.77314(10) 0.63189(14) 0.0478(7) Uani 1 1 d U . .
C401 C 0.2182(2) 0.78590(12) 0.68728(17) 0.0493(10) Uani 1 1 d U . .
H40C H 0.2013 0.8113 0.6905 0.059 Uiso 1 1 calc R . .
H40D H 0.2660 0.7879 0.6982 0.059 Uiso 1 1 calc R . .
C402 C 0.2025(2) 0.75809(12) 0.72360(16) 0.0490(10) Uani 1 1 d U . .
H40A H 0.2257 0.7656 0.7609 0.059 Uiso 1 1 calc R . .
H40B H 0.1551 0.7581 0.7157 0.059 Uiso 1 1 calc R . .
N401 N 0.22353(17) 0.72004(10) 0.71442(13) 0.0443(7) Uani 1 1 d U . .
O401 O 0.25232(17) 0.70285(8) 0.80180(11) 0.0510(7) Uani 1 1 d U . .
C403 C 0.24841(19) 0.69754(12) 0.75565(15) 0.0418(8) Uani 1 1 d DU . .
C501 C 0.2266(3) 0.78500(14) 0.5999(2) 0.0601(11) Uani 1 1 d U . .
H50C H 0.2461 0.8103 0.6116 0.072 Uiso 1 1 calc R . .
H50D H 0.1973 0.7868 0.5623 0.072 Uiso 1 1 calc R . .
C502 C 0.2804(3) 0.75607(15) 0.6064(2) 0.0643(12) Uani 1 1 d U . .
H50A H 0.3026 0.7625 0.5823 0.077 Uiso 1 1 calc R . .
H50B H 0.3131 0.7568 0.6430 0.077 Uiso 1 1 calc R . .
N501 N 0.2525(2) 0.71843(12) 0.59449(16) 0.0563(9) Uani 1 1 d U . .
O501 O 0.3300(2) 0.69922(13) 0.56237(19) 0.0853(12) Uani 1 1 d U . .
C503 C 0.2800(3) 0.69439(16) 0.57214(19) 0.0624(11) Uani 1 1 d DU . .
C601 C 0.1187(2) 0.78433(13) 0.60688(17) 0.0509(10) Uani 1 1 d U . .
H60C H 0.1150 0.8092 0.5892 0.061 Uiso 1 1 calc R . .
H60D H 0.1003 0.7869 0.6344 0.061 Uiso 1 1 calc R . .
C602 C 0.0804(3) 0.75448(13) 0.56653(18) 0.0543(11) Uani 1 1 d U . .
H60A H 0.0334 0.7606 0.5528 0.065 Uiso 1 1 calc R . .
H60B H 0.0948 0.7542 0.5365 0.065 Uiso 1 1 calc R . .
N601 N 0.09164(18) 0.71753(10) 0.59198(13) 0.0454(7) Uani 1 1 d U . .
O601 O -0.01156(16) 0.69775(9) 0.53949(12) 0.0554(8) Uani 1 1 d U . .
C603 C 0.0426(2) 0.69326(12) 0.57537(16) 0.0473(9) Uani 1 1 d DU . .
Mn4 Mn 0.18956(4) 0.53769(2) 0.63241(3) 0.05436(19) Uani 1 1 d U . .
N4 N 0.1910(2) 0.47383(12) 0.63390(16) 0.0640(10) Uani 1 1 d U . .
C412 C 0.2100(3) 0.49237(13) 0.72518(18) 0.0554(11) Uani 1 1 d U . .
H41C H 0.1630 0.4920 0.7188 0.066 Uiso 1 1 calc R . .
H41D H 0.2348 0.4861 0.7627 0.066 Uiso 1 1 calc R . .
C411 C 0.2240(3) 0.46358(14) 0.69079(19) 0.0625(13) Uani 1 1 d U . .
H41E H 0.2716 0.4620 0.7001 0.075 Uiso 1 1 calc R . .
H41F H 0.2087 0.4384 0.6970 0.075 Uiso 1 1 calc R . .
N402 N 0.22865(19) 0.53056(10) 0.71364(14) 0.0502(8) Uani 1 1 d U . .
O402 O 0.25924(17) 0.54934(9) 0.80023(12) 0.0542(7) Uani 1 1 d U . .
C410 C 0.2524(2) 0.55476(12) 0.75327(16) 0.0460(9) Uani 1 1 d DU . .
C511 C 0.2288(3) 0.46193(16) 0.6032(2) 0.0711(13) Uani 1 1 d U . .
H51A H 0.1994 0.4592 0.5658 0.085 Uiso 1 1 calc R . .
H51B H 0.2487 0.4369 0.6160 0.085 Uiso 1 1 calc R . .
C512 C 0.2827(3) 0.49062(16) 0.6076(2) 0.0732(14) Uani 1 1 d U . .
H51C H 0.3160 0.4908 0.6441 0.088 Uiso 1 1 calc R . .
H51D H 0.3043 0.4835 0.5833 0.088 Uiso 1 1 calc R . .
N502 N 0.2528(2) 0.52829(13) 0.59383(16) 0.0656(10) Uani 1 1 d U . .
O502 O 0.3275(2) 0.54457(11) 0.55879(16) 0.0740(10) Uani 1 1 d U . .
C510 C 0.2794(3) 0.55114(15) 0.56935(18) 0.0619(12) Uani 1 1 d DU . .
C611 C 0.1216(3) 0.46135(14) 0.6117(2) 0.0717(15) Uani 1 1 d U . .
H61A H 0.1047 0.4602 0.6402 0.086 Uiso 1 1 calc R . .
H61B H 0.1187 0.4356 0.5965 0.086 Uiso 1 1 calc R . .
C612 C 0.0809(3) 0.48855(15) 0.5695(2) 0.081(2) Uani 1 1 d U . .
H61C H 0.0938 0.4873 0.5387 0.097 Uiso 1 1 calc R . .
H61D H 0.0343 0.4816 0.5575 0.097 Uiso 1 1 calc R . .
N602 N 0.0910(2) 0.52726(12) 0.59162(16) 0.0642(11) Uani 1 1 d U . .
O602 O -0.01095(19) 0.54737(11) 0.53358(15) 0.0768(12) Uani 1 1 d U . .
C610 C 0.0426(3) 0.55164(15) 0.57420(19) 0.0624(13) Uani 1 1 d DU . .
C404 C 0.27553(19) 0.66083(12) 0.74283(14) 0.0427(8) Uani 1 1 d DU . .
C405 C 0.2569(2) 0.62593(11) 0.75671(15) 0.0418(8) Uani 1 1 d DU . .
H405 H 0.2314 0.6251 0.7777 0.050 Uiso 1 1 calc R . .
C406 C 0.2758(2) 0.59223(11) 0.73979(14) 0.0414(8) Uani 1 1 d DU . .
C407 C 0.3182(2) 0.59319(12) 0.71378(16) 0.0451(9) Uani 1 1 d DU . .
H407 H 0.3316 0.5704 0.7024 0.054 Uiso 1 1 calc R . .
C409 C 0.31792(19) 0.66208(12) 0.71650(16) 0.0429(8) Uani 1 1 d DU . .
H409 H 0.3308 0.6857 0.7069 0.052 Uiso 1 1 calc R . .
C408 C 0.3411(2) 0.62828(12) 0.70451(17) 0.0457(9) Uani 1 1 d DU . .
O403 O 0.38793(15) 0.62920(9) 0.68261(12) 0.0502(7) Uani 1 1 d DU . .
C413 C 0.4514(2) 0.63951(11) 0.71575(17) 0.0520(9) Uani 1 1 d DU . .
C414 C 0.4958(2) 0.64463(14) 0.69214(19) 0.0583(10) Uani 1 1 d DU . .
H414 H 0.4823 0.6429 0.6549 0.070 Uiso 1 1 calc R . .
C415 C 0.5608(2) 0.65242(14) 0.72379(19) 0.0578(10) Uani 1 1 d DU . .
O404 O 0.60863(19) 0.65769(12) 0.70539(16) 0.0756(10) Uani 1 1 d DU . .
C419 C 0.5924(3) 0.6550(2) 0.6495(2) 0.0780(15) Uani 1 1 d DU . .
H41A H 0.5590 0.6741 0.6306 0.094 Uiso 1 1 calc R . .
H41B H 0.5748 0.6295 0.6366 0.094 Uiso 1 1 calc R . .
C420 C 0.6541(3) 0.66194(18) 0.6397(3) 0.0786(15) Uani 1 1 d DU . .
H42A H 0.6445 0.6589 0.6016 0.094 Uiso 1 1 calc R . .
H42B H 0.6868 0.6425 0.6589 0.094 Uiso 1 1 calc R . .
C421 C 0.6831(5) 0.70113(19) 0.6572(3) 0.102(2) Uani 1 1 d DU . .
H42C H 0.7230 0.7039 0.6502 0.154 Uiso 1 1 calc R . .
H42D H 0.6934 0.7042 0.6950 0.154 Uiso 1 1 calc R . .
H42E H 0.6516 0.7205 0.6376 0.154 Uiso 1 1 calc R . .
C416 C 0.5800(3) 0.65531(16) 0.7781(2) 0.0657(12) Uani 1 1 d DU . .
H416 H 0.6241 0.6607 0.7996 0.079 Uiso 1 1 calc R . .
C418 C 0.4696(2) 0.64280(14) 0.76984(17) 0.0528(10) Uani 1 1 d DU . .
H418 H 0.4385 0.6400 0.7856 0.063 Uiso 1 1 calc R . .
C417 C 0.5350(2) 0.65039(17) 0.80056(18) 0.0651(12) Uani 1 1 d DU D .
O405 O 0.5559(2) 0.65282(14) 0.85428(14) 0.0840(12) Uani 1 1 d DU . .
C422 C 0.5182(5) 0.6368(4) 0.8808(3) 0.082(3) Uani 0.528(11) 1 d PDU D 1
H42F H 0.5032 0.6111 0.8667 0.098 Uiso 0.528(11) 1 calc PR D 1
H42G H 0.4794 0.6527 0.8752 0.098 Uiso 0.528(11) 1 calc PR D 1
C423 C 0.5602(9) 0.6344(6) 0.9395(4) 0.124(5) Uani 0.528(11) 1 d PDU D 1
H42H H 0.5970 0.6169 0.9451 0.148 Uiso 0.528(11) 1 calc PR D 1
H42I H 0.5340 0.6242 0.9587 0.148 Uiso 0.528(11) 1 calc PR D 1
C424 C 0.5868(14) 0.6741(7) 0.9615(11) 0.173(11) Uani 0.528(11) 1 d PDU D 1
H42J H 0.6130 0.6722 0.9993 0.259 Uiso 0.528(11) 1 calc PR D 1
H42K H 0.5503 0.6915 0.9558 0.259 Uiso 0.528(11) 1 calc PR D 1
H42L H 0.6138 0.6838 0.9432 0.259 Uiso 0.528(11) 1 calc PR D 1
C22D C 0.6180(7) 0.6638(7) 0.8867(5) 0.134(6) Uani 0.472(11) 1 d PDU D 2
H22S H 0.6225 0.6916 0.8850 0.160 Uiso 0.472(11) 1 calc PR D 2
H22T H 0.6503 0.6516 0.8750 0.160 Uiso 0.472(11) 1 calc PR D 2
C23D C 0.6299(10) 0.6518(9) 0.9429(6) 0.168(7) Uani 0.472(11) 1 d PDU D 2
H23G H 0.6704 0.6641 0.9671 0.202 Uiso 0.472(11) 1 calc PR D 2
H23H H 0.6370 0.6240 0.9460 0.202 Uiso 0.472(11) 1 calc PR D 2
C24D C 0.5742(14) 0.6619(8) 0.9607(10) 0.161(9) Uani 0.472(11) 1 d PDU D 2
H24J H 0.5869 0.6555 0.9981 0.241 Uiso 0.472(11) 1 calc PR D 2
H24K H 0.5351 0.6475 0.9397 0.241 Uiso 0.472(11) 1 calc PR D 2
H24L H 0.5649 0.6891 0.9557 0.241 Uiso 0.472(11) 1 calc PR D 2
C504 C 0.2438(3) 0.65698(15) 0.55506(16) 0.0598(11) Uani 1 1 d DU . .
C505 C 0.2774(3) 0.62256(14) 0.56782(17) 0.0576(11) Uani 1 1 d DU . .
H505 H 0.3233 0.6222 0.5865 0.069 Uiso 1 1 calc R . .
C506 C 0.2428(3) 0.58877(15) 0.55285(17) 0.0599(12) Uani 1 1 d DU . .
C507 C 0.1764(3) 0.58917(15) 0.52273(18) 0.0584(11) Uani 1 1 d DU . .
H507 H 0.1530 0.5661 0.5122 0.070 Uiso 1 1 calc R . .
C509 C 0.1770(3) 0.65712(14) 0.52548(17) 0.0548(10) Uani 1 1 d DU . .
H509 H 0.1540 0.6805 0.5172 0.066 Uiso 1 1 calc R . .
C508 C 0.1445(3) 0.62361(14) 0.50826(18) 0.0593(12) Uani 1 1 d DU E .
O503 O 0.07919(18) 0.62494(9) 0.47722(13) 0.0646(9) Uani 1 1 d DU . .
C513 C 0.0514(4) 0.6025(3) 0.4309(3) 0.070(3) Uani 0.573(9) 1 d PDU E 1
C514 C 0.0620(5) 0.6138(3) 0.3865(4) 0.071(3) Uani 0.573(9) 1 d PDU E 1
H514 H 0.0874 0.6357 0.3879 0.085 Uiso 0.573(9) 1 calc PR E 1
C515 C 0.0358(5) 0.5933(3) 0.3398(3) 0.061(2) Uani 0.573(9) 1 d PDU E 1
O504 O 0.0405(4) 0.6035(2) 0.2930(2) 0.079(2) Uani 0.573(9) 1 d PDU E 1
C519 C 0.0791(6) 0.6355(3) 0.2935(4) 0.075(3) Uani 0.573(9) 1 d PDU E 1
H51E H 0.1247 0.6318 0.3183 0.090 Uiso 0.573(9) 1 calc PR E 1
H51F H 0.0616 0.6586 0.3038 0.090 Uiso 0.573(9) 1 calc PR E 1
C520 C 0.0752(7) 0.6388(4) 0.2364(5) 0.092(3) Uani 0.573(9) 1 d PDU E 1
H52A H 0.0290 0.6411 0.2122 0.111 Uiso 0.573(9) 1 calc PR E 1
H52B H 0.0982 0.6620 0.2329 0.111 Uiso 0.573(9) 1 calc PR E 1
C521 C 0.1054(8) 0.6043(5) 0.2208(7) 0.109(5) Uani 0.573(9) 1 d PDU E 1
H52C H 0.1010 0.6068 0.1840 0.163 Uiso 0.573(9) 1 calc PR E 1
H52D H 0.0831 0.5812 0.2248 0.163 Uiso 0.573(9) 1 calc PR E 1
H52E H 0.1517 0.6027 0.2436 0.163 Uiso 0.573(9) 1 calc PR E 1
C516 C -0.0024(6) 0.5623(3) 0.3376(4) 0.063(2) Uani 0.573(9) 1 d PDU E 1
H516 H -0.0228 0.5488 0.3055 0.075 Uiso 0.573(9) 1 calc PR E 1
C518 C 0.0160(8) 0.5701(4) 0.4311(5) 0.069(3) Uani 0.573(9) 1 d PDU E 1
H518 H 0.0103 0.5616 0.4619 0.082 Uiso 0.573(9) 1 calc PR E 1
C517 C -0.0107(6) 0.5508(3) 0.3830(4) 0.060(2) Uani 0.573(9) 1 d PDU E 1
O505 O -0.0483(8) 0.5194(4) 0.3753(5) 0.073(3) Uani 0.573(9) 1 d PDU E 1
C522 C -0.0620(11) 0.5046(6) 0.4167(7) 0.066(3) Uani 0.573(9) 1 d PDU E 1
H52F H -0.0830 0.5241 0.4308 0.079 Uiso 0.573(9) 1 calc PR E 1
H52G H -0.0212 0.4964 0.4454 0.079 Uiso 0.573(9) 1 calc PR E 1
C523 C -0.1072(9) 0.4710(5) 0.3960(10) 0.087(5) Uani 0.573(9) 1 d PDU E 1
H52H H -0.1189 0.4606 0.4247 0.105 Uiso 0.573(9) 1 calc PR E 1
H52I H -0.0843 0.4509 0.3847 0.105 Uiso 0.573(9) 1 calc PR E 1
C524 C -0.1706(13) 0.4823(9) 0.3486(14) 0.138(11) Uani 0.573(9) 1 d PDU E 1
H52J H -0.1976 0.4598 0.3352 0.208 Uiso 0.573(9) 1 calc PR E 1
H52K H -0.1591 0.4933 0.3205 0.208 Uiso 0.573(9) 1 calc PR E 1
H52L H -0.1949 0.5010 0.3603 0.208 Uiso 0.573(9) 1 calc PR E 1
C13E C 0.0613(5) 0.6061(3) 0.4287(4) 0.054(3) Uani 0.427(9) 1 d PDU E 2
C14E C 0.0838(6) 0.6196(4) 0.3922(4) 0.060(3) Uani 0.427(9) 1 d PDU E 2
H14E H 0.1116 0.6411 0.3990 0.072 Uiso 0.427(9) 1 calc PR E 2
C15E C 0.0640(7) 0.6002(4) 0.3441(4) 0.066(3) Uani 0.427(9) 1 d PDU E 2
O04E O 0.0844(5) 0.6152(3) 0.3064(3) 0.069(3) Uani 0.427(9) 1 d PDU E 2
C19E C 0.0582(7) 0.5979(4) 0.2550(4) 0.079(3) Uani 0.427(9) 1 d PDU E 2
H19G H 0.0101 0.5966 0.2423 0.095 Uiso 0.427(9) 1 calc PR E 2
H19H H 0.0753 0.5717 0.2567 0.095 Uiso 0.427(9) 1 calc PR E 2
C20E C 0.0782(11) 0.6216(6) 0.2176(7) 0.099(5) Uani 0.427(9) 1 d PDU E 2
H20K H 0.0639 0.6092 0.1826 0.119 Uiso 0.427(9) 1 calc PR E 2
H20L H 0.1261 0.6244 0.2316 0.119 Uiso 0.427(9) 1 calc PR E 2
C21E C 0.0448(18) 0.6617(6) 0.2126(12) 0.192(13) Uani 0.427(9) 1 d PDU E 2
H21P H 0.0614 0.6788 0.1923 0.288 Uiso 0.427(9) 1 calc PR E 2
H21Q H 0.0548 0.6723 0.2478 0.288 Uiso 0.427(9) 1 calc PR E 2
H21R H -0.0024 0.6590 0.1944 0.288 Uiso 0.427(9) 1 calc PR E 2
C16E C 0.0229(7) 0.5692(4) 0.3355(5) 0.061(3) Uani 0.427(9) 1 d PDU E 2
H16E H 0.0086 0.5563 0.3026 0.073 Uiso 0.427(9) 1 calc PR E 2
C18E C 0.0223(10) 0.5748(5) 0.4237(6) 0.054(3) Uani 0.427(9) 1 d PDU E 2
H18E H 0.0098 0.5660 0.4512 0.065 Uiso 0.427(9) 1 calc PR E 2
C17E C 0.0027(9) 0.5570(5) 0.3743(6) 0.061(3) Uani 0.427(9) 1 d PDU E 2
O05E O -0.0365(9) 0.5263(5) 0.3652(6) 0.061(3) Uani 0.427(9) 1 d PDU E 2
C22E C -0.0509(14) 0.5108(8) 0.4073(9) 0.057(4) Uani 0.427(9) 1 d PDU E 2
H22U H -0.0756 0.5295 0.4193 0.069 Uiso 0.427(9) 1 calc PR E 2
H22V H -0.0099 0.5049 0.4374 0.069 Uiso 0.427(9) 1 calc PR E 2
C23E C -0.0904(10) 0.4753(7) 0.3890(12) 0.074(5) Uani 0.427(9) 1 d PDU E 2
H23I H -0.0941 0.4623 0.4197 0.088 Uiso 0.427(9) 1 calc PR E 2
H23J H -0.0674 0.4580 0.3734 0.088 Uiso 0.427(9) 1 calc PR E 2
C24E C -0.1598(12) 0.4835(10) 0.3474(14) 0.090(8) Uani 0.427(9) 1 d PDU E 2
H24M H -0.1851 0.4599 0.3392 0.135 Uiso 0.427(9) 1 calc PR E 2
H24N H -0.1565 0.4934 0.3152 0.135 Uiso 0.427(9) 1 calc PR E 2
H24O H -0.1815 0.5021 0.3616 0.135 Uiso 0.427(9) 1 calc PR E 2
C604 C 0.05539(18) 0.65667(12) 0.60644(16) 0.0456(9) Uani 1 1 d DU . .
C605 C 0.0404(2) 0.62246(13) 0.57799(18) 0.0516(11) Uani 1 1 d DU . .
H605 H 0.0213 0.6230 0.5406 0.062 Uiso 1 1 calc R . .
C606 C 0.0533(2) 0.58784(12) 0.60439(18) 0.0508(10) Uani 1 1 d DU . .
C607 C 0.0781(2) 0.58713(13) 0.65954(19) 0.0524(10) Uani 1 1 d DU . .
H607 H 0.0878 0.5637 0.6779 0.063 Uiso 1 1 calc R . .
C609 C 0.0789(2) 0.65568(12) 0.66129(16) 0.0437(9) Uani 1 1 d DU . .
H609 H 0.0884 0.6786 0.6810 0.052 Uiso 1 1 calc R . .
C608 C 0.0882(2) 0.62099(12) 0.68693(16) 0.0465(9) Uani 1 1 d DU . .
O603 O 0.11634(17) 0.62023(9) 0.74201(12) 0.0550(7) Uani 1 1 d DU . .
C613 C 0.0796(2) 0.61887(11) 0.77208(17) 0.0497(9) Uani 1 1 d DU F .
C614 C 0.0126(2) 0.61647(13) 0.7503(2) 0.0562(10) Uani 1 1 d DU . .
H614 H -0.0108 0.6144 0.7134 0.067 Uiso 1 1 calc R . .
C615 C -0.0192(2) 0.61726(15) 0.7857(2) 0.0618(11) Uani 1 1 d DU F .
O604 O -0.08549(17) 0.61650(12) 0.76261(17) 0.0760(10) Uani 1 1 d DU . .
C619 C -0.1215(3) 0.6194(2) 0.7962(3) 0.0676(18) Uani 0.846(12) 1 d PDU F 1
H19I H -0.1053 0.6412 0.8205 0.081 Uiso 0.846(12) 1 calc PR F 1
H19J H -0.1156 0.5961 0.8175 0.081 Uiso 0.846(12) 1 calc PR F 1
C620 C -0.1924(3) 0.6249(3) 0.7627(3) 0.083(2) Uani 0.846(12) 1 d PDU F 1
H20M H -0.2071 0.6041 0.7366 0.100 Uiso 0.846(12) 1 calc PR F 1
H20N H -0.1979 0.6491 0.7431 0.100 Uiso 0.846(12) 1 calc PR F 1
C621 C -0.2349(4) 0.6256(4) 0.7949(5) 0.125(4) Uani 0.846(12) 1 d PDU F 1
H21S H -0.2799 0.6315 0.7717 0.188 Uiso 0.846(12) 1 calc PR F 1
H21T H -0.2188 0.6450 0.8224 0.188 Uiso 0.846(12) 1 calc PR F 1
H21U H -0.2335 0.6007 0.8113 0.188 Uiso 0.846(12) 1 calc PR F 1
C19F C -0.1204(10) 0.5936(16) 0.7867(19) 0.091(8) Uani 0.154(12) 1 d PDU F 2
H61E H -0.1050 0.5995 0.8248 0.109 Uiso 0.154(12) 1 calc PR F 2
H61F H -0.1121 0.5664 0.7829 0.109 Uiso 0.154(12) 1 calc PR F 2
C20F C -0.1921(11) 0.6016(15) 0.7607(18) 0.078(7) Uani 0.154(12) 1 d PDU F 2
H62A H -0.2060 0.5957 0.7227 0.094 Uiso 0.154(12) 1 calc PR F 2
H62B H -0.1988 0.6291 0.7637 0.094 Uiso 0.154(12) 1 calc PR F 2
C21F C -0.2372(16) 0.580(2) 0.782(2) 0.130(16) Uani 0.154(12) 1 d PDU F 2
H62C H -0.2827 0.5840 0.7586 0.195 Uiso 0.154(12) 1 calc PR F 2
H62D H -0.2306 0.5896 0.8175 0.195 Uiso 0.154(12) 1 calc PR F 2
H62E H -0.2271 0.5529 0.7842 0.195 Uiso 0.154(12) 1 calc PR F 2
C616 C 0.0150(2) 0.61851(16) 0.8405(2) 0.0651(12) Uani 1 1 d DU . .
H616 H -0.0074 0.6182 0.8639 0.078 Uiso 1 1 calc R F .
C618 C 0.1159(2) 0.62044(12) 0.82663(17) 0.0519(9) Uani 1 1 d DU . .
H618 H 0.1622 0.6217 0.8402 0.062 Uiso 1 1 calc R F .
C617 C 0.0826(2) 0.62015(14) 0.85980(18) 0.0586(11) Uani 1 1 d DU F .
O605 O 0.11168(17) 0.62124(12) 0.91340(14) 0.0741(11) Uani 1 1 d DU . .
C622 C 0.1812(5) 0.6239(9) 0.9371(6) 0.052(3) Uani 0.57(9) 1 d PDU F 1
H62F H 0.1957 0.6494 0.9308 0.062 Uiso 0.57(9) 1 calc PR F 1
H62G H 0.2014 0.6047 0.9218 0.062 Uiso 0.57(9) 1 calc PR F 1
C623 C 0.2012(8) 0.6170(14) 0.9966(6) 0.072(5) Uani 0.57(9) 1 d PDU F 1
H62H H 0.1873 0.5913 1.0027 0.087 Uiso 0.57(9) 1 calc PR F 1
H62I H 0.1800 0.6358 1.0116 0.087 Uiso 0.57(9) 1 calc PR F 1
C624 C 0.2765(8) 0.6205(10) 1.0239(8) 0.066(6) Uani 0.57(9) 1 d PDU F 1
H62J H 0.2903 0.6142 1.0613 0.098 Uiso 0.57(9) 1 calc PR F 1
H62K H 0.2896 0.6466 1.0203 0.098 Uiso 0.57(9) 1 calc PR F 1
H62L H 0.2971 0.6031 1.0071 0.098 Uiso 0.57(9) 1 calc PR F 1
C22F C 0.1806(8) 0.6285(17) 0.9348(10) 0.072(6) Uani 0.43(9) 1 d PDU F 2
H22W H 0.1899 0.6536 0.9232 0.086 Uiso 0.43(9) 1 calc PR F 2
H22Z H 0.2037 0.6089 0.9228 0.086 Uiso 0.43(9) 1 calc PR F 2
C23F C 0.2029(13) 0.6275(12) 0.9950(10) 0.069(6) Uani 0.43(9) 1 d PDU F 2
H23K H 0.1871 0.6041 1.0061 0.082 Uiso 0.43(9) 1 calc PR F 2
H23L H 0.1851 0.6496 1.0073 0.082 Uiso 0.43(9) 1 calc PR F 2
C24F C 0.2787(13) 0.6286(18) 1.0194(15) 0.086(10) Uani 0.43(9) 1 d PDU F 2
H24P H 0.2937 0.6309 1.0578 0.129 Uiso 0.43(9) 1 calc PR F 2
H24Q H 0.2941 0.6503 1.0052 0.129 Uiso 0.43(9) 1 calc PR F 2
H24R H 0.2959 0.6051 1.0105 0.129 Uiso 0.43(9) 1 calc PR F 2
K1 K 0.78673(4) 0.25637(2) 0.87347(3) 0.0448(2) Uani 1 1 d U . .
K2 K 0.38653(5) 0.24305(3) 0.51790(3) 0.0486(2) Uani 1 1 d U . .
K3 K 0.32408(7) 0.49960(3) 0.87080(4) 0.0669(3) Uani 1 1 d DU . .
K4 K 0.36038(5) 0.49081(3) 0.50605(4) 0.0569(2) Uani 1 1 d DU . .
O1Z O 0.32394(17) 0.19016(8) 0.44897(13) 0.0644(9) Uani 1 1 d DU . .
N1Z N 0.3459(2) 0.12898(9) 0.4418(2) 0.0607(10) Uani 1 1 d DU . .
C1Z C 0.3093(2) 0.15671(12) 0.44587(16) 0.0548(10) Uani 1 1 d DU . .
H1Z H 0.2680 0.1503 0.4464 0.066 Uiso 1 1 calc R . .
C2Z C 0.3292(4) 0.08931(15) 0.4403(4) 0.105(3) Uani 1 1 d DU . .
H2Z1 H 0.3651 0.0739 0.4387 0.158 Uiso 0.50 1 calc PR . .
H2Z2 H 0.2897 0.0843 0.4090 0.158 Uiso 0.50 1 calc PR . .
H2Z3 H 0.3214 0.0828 0.4721 0.158 Uiso 0.50 1 calc PR . .
H2Z4 H 0.2857 0.0868 0.4412 0.158 Uiso 0.50 1 calc PR . .
H2Z5 H 0.3611 0.0764 0.4709 0.158 Uiso 0.50 1 calc PR . .
H2Z6 H 0.3294 0.0779 0.4078 0.158 Uiso 0.50 1 calc PR . .
C3Z C 0.4081(3) 0.1375(2) 0.4374(3) 0.102(2) Uani 1 1 d DU . .
H3Z1 H 0.4294 0.1137 0.4345 0.153 Uiso 0.50 1 calc PR . .
H3Z2 H 0.4361 0.1514 0.4688 0.153 Uiso 0.50 1 calc PR . .
H3Z3 H 0.4003 0.1530 0.4059 0.153 Uiso 0.50 1 calc PR . .
H3Z4 H 0.4145 0.1650 0.4383 0.153 Uiso 0.50 1 calc PR . .
H3Z5 H 0.4078 0.1273 0.4040 0.153 Uiso 0.50 1 calc PR . .
H3Z6 H 0.4436 0.1257 0.4669 0.153 Uiso 0.50 1 calc PR . .
O1Y O 0.41471(17) 0.26208(10) 0.43108(13) 0.0600(8) Uani 1 1 d DU . .
N1Y N 0.4683(2) 0.23806(13) 0.3829(2) 0.0718(12) Uani 1 1 d DU . .
C1Y C 0.4550(2) 0.24066(13) 0.42620(18) 0.0556(9) Uani 1 1 d DU . .
H1Y H 0.4786 0.2248 0.4552 0.067 Uiso 1 1 calc R . .
C2Y C 0.5121(4) 0.2093(2) 0.3781(4) 0.110(3) Uani 1 1 d DU . .
H2Y1 H 0.5161 0.2118 0.3439 0.165 Uiso 0.50 1 calc PR . .
H2Y2 H 0.4949 0.1842 0.3808 0.165 Uiso 0.50 1 calc PR . .
H2Y3 H 0.5551 0.2125 0.4065 0.165 Uiso 0.50 1 calc PR . .
H2Y4 H 0.5280 0.1938 0.4102 0.165 Uiso 0.50 1 calc PR . .
H2Y5 H 0.5491 0.2215 0.3733 0.165 Uiso 0.50 1 calc PR . .
H2Y6 H 0.4890 0.1932 0.3477 0.165 Uiso 0.50 1 calc PR . .
C3Y C 0.4334(4) 0.2607(2) 0.3363(3) 0.099(2) Uani 1 1 d DU . .
H3Y1 H 0.4501 0.2551 0.3088 0.149 Uiso 0.50 1 calc PR . .
H3Y2 H 0.4396 0.2877 0.3454 0.149 Uiso 0.50 1 calc PR . .
H3Y3 H 0.3868 0.2546 0.3233 0.149 Uiso 0.50 1 calc PR . .
H3Y4 H 0.4009 0.2765 0.3429 0.149 Uiso 0.50 1 calc PR . .
H3Y5 H 0.4114 0.2439 0.3063 0.149 Uiso 0.50 1 calc PR . .
H3Y6 H 0.4642 0.2770 0.3284 0.149 Uiso 0.50 1 calc PR . .
O1X O 0.3528(2) 0.19119(11) 0.58030(15) 0.0753(10) Uani 1 1 d DU . .
N1X N 0.3543(2) 0.12785(12) 0.59573(18) 0.0655(11) Uani 1 1 d DU . .
C1X C 0.3734(3) 0.15908(15) 0.57765(19) 0.0649(12) Uani 1 1 d DU . .
H1X H 0.4046 0.1563 0.5619 0.078 Uiso 1 1 calc R . .
C2X C 0.3075(3) 0.1296(2) 0.6201(3) 0.0862(17) Uani 1 1 d DU . .
H2X1 H 0.3000 0.1041 0.6307 0.129 Uiso 0.50 1 calc PR . .
H2X2 H 0.2665 0.1400 0.5949 0.129 Uiso 0.50 1 calc PR . .
H2X3 H 0.3241 0.1461 0.6512 0.129 Uiso 0.50 1 calc PR . .
H2X4 H 0.2937 0.1560 0.6205 0.129 Uiso 0.50 1 calc PR . .
H2X5 H 0.3273 0.1201 0.6563 0.129 Uiso 0.50 1 calc PR . .
H2X6 H 0.2696 0.1141 0.6000 0.129 Uiso 0.50 1 calc PR . .
C3X C 0.3770(3) 0.09082(18) 0.5886(3) 0.0916(19) Uani 1 1 d DU . .
H3X1 H 0.3580 0.0716 0.6043 0.137 Uiso 0.50 1 calc PR . .
H3X2 H 0.4246 0.0899 0.6057 0.137 Uiso 0.50 1 calc PR . .
H3X3 H 0.3639 0.0857 0.5508 0.137 Uiso 0.50 1 calc PR . .
H3X4 H 0.4063 0.0932 0.5696 0.137 Uiso 0.50 1 calc PR . .
H3X5 H 0.3398 0.0749 0.5682 0.137 Uiso 0.50 1 calc PR . .
H3X6 H 0.4005 0.0792 0.6231 0.137 Uiso 0.50 1 calc PR . .
O1W O 0.25980(16) 0.27157(10) 0.45913(12) 0.0560(7) Uani 1 1 d DU . .
N1W N 0.2157(2) 0.24090(13) 0.51048(17) 0.0690(11) Uani 1 1 d DU . .
C1W C 0.2258(2) 0.24657(14) 0.46596(18) 0.0558(10) Uani 1 1 d DU . .
H1W H 0.2047 0.2298 0.4374 0.067 Uiso 1 1 calc R . .
C2W C 0.1790(4) 0.2079(2) 0.5156(3) 0.097(2) Uani 1 1 d DU . .
H2W1 H 0.1767 0.2079 0.5505 0.146 Uiso 0.50 1 calc PR . .
H2W2 H 0.2007 0.1847 0.5111 0.146 Uiso 0.50 1 calc PR . .
H2W3 H 0.1349 0.2089 0.4884 0.146 Uiso 0.50 1 calc PR . .
H2W4 H 0.1648 0.1931 0.4829 0.146 Uiso 0.50 1 calc PR . .
H2W5 H 0.1408 0.2163 0.5223 0.146 Uiso 0.50 1 calc PR . .
H2W6 H 0.2067 0.1921 0.5450 0.146 Uiso 0.50 1 calc PR . .
C3W C 0.2473(4) 0.26427(19) 0.5567(2) 0.089(2) Uani 1 1 d DU . .
H3W1 H 0.2346 0.2556 0.5854 0.134 Uiso 0.50 1 calc PR . .
H3W2 H 0.2339 0.2907 0.5483 0.134 Uiso 0.50 1 calc PR . .
H3W3 H 0.2946 0.2623 0.5678 0.134 Uiso 0.50 1 calc PR . .
H3W4 H 0.2742 0.2835 0.5489 0.134 Uiso 0.50 1 calc PR . .
H3W5 H 0.2748 0.2483 0.5860 0.134 Uiso 0.50 1 calc PR . .
H3W6 H 0.2141 0.2768 0.5665 0.134 Uiso 0.50 1 calc PR . .
O1V O 0.2472(3) 0.47188(18) 0.4305(2) 0.0679(18) Uani 0.701(10) 1 d PDU . 1
N1V N 0.1371(3) 0.4773(3) 0.3829(3) 0.065(2) Uani 0.701(10) 1 d PDU . 1
C1V C 0.1975(3) 0.47089(19) 0.3869(3) 0.0576(17) Uani 0.701(10) 1 d PDU . 1
H1V H 0.2045 0.4652 0.3556 0.069 Uiso 0.701(10) 1 calc PR . 1
C2V C 0.1256(7) 0.4896(5) 0.4294(5) 0.105(6) Uani 0.701(10) 1 d PDU . 1
H2V1 H 0.0789 0.4940 0.4198 0.158 Uiso 0.350(5) 1 calc PR . 1
H2V2 H 0.1495 0.5132 0.4429 0.158 Uiso 0.350(5) 1 calc PR . 1
H2V3 H 0.1406 0.4700 0.4567 0.158 Uiso 0.350(5) 1 calc PR . 1
H2V4 H 0.1671 0.4908 0.4598 0.158 Uiso 0.350(5) 1 calc PR . 1
H2V5 H 0.0965 0.4716 0.4367 0.158 Uiso 0.350(5) 1 calc PR . 1
H2V6 H 0.1054 0.5148 0.4229 0.158 Uiso 0.350(5) 1 calc PR . 1
C3V C 0.0827(5) 0.4784(3) 0.3338(4) 0.096(4) Uani 0.701(10) 1 d PDU . 1
H3V1 H 0.0427 0.4826 0.3402 0.144 Uiso 0.350(5) 1 calc PR . 1
H3V2 H 0.0795 0.4542 0.3153 0.144 Uiso 0.350(5) 1 calc PR . 1
H3V3 H 0.0885 0.4990 0.3121 0.144 Uiso 0.350(5) 1 calc PR . 1
H3V4 H 0.0978 0.4746 0.3049 0.144 Uiso 0.350(5) 1 calc PR . 1
H3V5 H 0.0610 0.5030 0.3298 0.144 Uiso 0.350(5) 1 calc PR . 1
H3V6 H 0.0520 0.4582 0.3330 0.144 Uiso 0.350(5) 1 calc PR . 1
O1O O 0.2428(6) 0.4620(4) 0.4687(5) 0.081(4) Uani 0.299(10) 1 d PDU . 2
N1O N 0.1539(7) 0.4726(5) 0.3936(6) 0.056(4) Uani 0.299(10) 1 d PDU . 2
C1O C 0.2177(8) 0.4667(5) 0.4205(7) 0.070(4) Uani 0.299(10) 1 d PDU . 2
H1O H 0.2453 0.4660 0.4012 0.084 Uiso 0.299(10) 1 calc PR . 2
C2O C 0.1106(12) 0.4754(8) 0.4215(9) 0.070(6) Uani 0.299(10) 1 d PDU . 2
H2O1 H 0.0673 0.4830 0.3969 0.105 Uiso 0.150(5) 1 calc PR . 2
H2O2 H 0.1274 0.4943 0.4496 0.105 Uiso 0.150(5) 1 calc PR . 2
H2O3 H 0.1078 0.4507 0.4369 0.105 Uiso 0.150(5) 1 calc PR . 2
H2O4 H 0.1344 0.4690 0.4587 0.105 Uiso 0.150(5) 1 calc PR . 2
H2O5 H 0.0743 0.4577 0.4060 0.105 Uiso 0.150(5) 1 calc PR . 2
H2O6 H 0.0939 0.5013 0.4187 0.105 Uiso 0.150(5) 1 calc PR . 2
C3O C 0.1280(13) 0.4791(6) 0.3373(6) 0.082(6) Uani 0.299(10) 1 d PDU . 2
H3O1 H 0.0838 0.4893 0.3262 0.124 Uiso 0.150(5) 1 calc PR . 2
H3O2 H 0.1268 0.4550 0.3190 0.124 Uiso 0.150(5) 1 calc PR . 2
H3O3 H 0.1558 0.4972 0.3285 0.124 Uiso 0.150(5) 1 calc PR . 2
H3O4 H 0.1605 0.4717 0.3230 0.124 Uiso 0.150(5) 1 calc PR . 2
H3O5 H 0.1174 0.5060 0.3302 0.124 Uiso 0.150(5) 1 calc PR . 2
H3O6 H 0.0885 0.4639 0.3206 0.124 Uiso 0.150(5) 1 calc PR . 2
O1U O 0.3835(3) 0.45226(13) 0.95669(19) 0.0666(13) Uani 0.759(7) 1 d PDU . 1
N1U N 0.4220(4) 0.3932(2) 0.9840(3) 0.070(2) Uani 0.759(7) 1 d PDU . 1
C1U C 0.4014(4) 0.42050(19) 0.9476(3) 0.0672(18) Uani 0.759(7) 1 d PDU . 1
H1U H 0.4004 0.4155 0.9133 0.081 Uiso 0.759(7) 1 calc PR . 1
C2U C 0.4217(7) 0.3953(4) 1.0373(4) 0.102(4) Uani 0.759(7) 1 d PDU . 1
H2U1 H 0.4376 0.3713 1.0557 0.153 Uiso 0.379(3) 1 calc PR . 1
H2U2 H 0.3773 0.4000 1.0351 0.153 Uiso 0.379(3) 1 calc PR . 1
H2U3 H 0.4502 0.4160 1.0567 0.153 Uiso 0.379(3) 1 calc PR . 1
H2U4 H 0.4058 0.4202 1.0426 0.153 Uiso 0.379(3) 1 calc PR . 1
H2U5 H 0.4661 0.3915 1.0633 0.153 Uiso 0.379(3) 1 calc PR . 1
H2U6 H 0.3932 0.3755 1.0416 0.153 Uiso 0.379(3) 1 calc PR . 1
C3U C 0.4408(7) 0.3565(3) 0.9704(6) 0.086(4) Uani 0.759(7) 1 d PDU . 1
H3U1 H 0.4522 0.3394 1.0008 0.129 Uiso 0.379(3) 1 calc PR . 1
H3U2 H 0.4784 0.3595 0.9605 0.129 Uiso 0.379(3) 1 calc PR . 1
H3U3 H 0.4043 0.3457 0.9407 0.129 Uiso 0.379(3) 1 calc PR . 1
H3U4 H 0.4378 0.3570 0.9338 0.129 Uiso 0.379(3) 1 calc PR . 1
H3U5 H 0.4115 0.3369 0.9742 0.129 Uiso 0.379(3) 1 calc PR . 1
H3U6 H 0.4856 0.3508 0.9940 0.129 Uiso 0.379(3) 1 calc PR . 1
O1N O 0.2822(9) 0.4578(4) 0.9134(6) 0.075(3) Uani 0.241(7) 1 d PDU . 2
N1N N 0.2744(11) 0.3947(5) 0.9013(8) 0.068(5) Uani 0.241(7) 1 d PDU . 2
C1N C 0.2717(10) 0.4261(4) 0.9277(7) 0.074(4) Uani 0.241(7) 1 d PDU . 2
H1N H 0.2614 0.4240 0.9581 0.089 Uiso 0.241(7) 1 calc PR . 2
C2N C 0.287(2) 0.3966(10) 0.8531(12) 0.105(9) Uani 0.241(7) 1 d PDU . 2
H2N1 H 0.2907 0.3708 0.8409 0.158 Uiso 0.121(3) 1 calc PR . 2
H2N2 H 0.3286 0.4100 0.8603 0.158 Uiso 0.121(3) 1 calc PR . 2
H2N3 H 0.2519 0.4101 0.8259 0.158 Uiso 0.121(3) 1 calc PR . 2
H2N4 H 0.2901 0.4232 0.8438 0.158 Uiso 0.121(3) 1 calc PR . 2
H2N5 H 0.2522 0.3840 0.8244 0.158 Uiso 0.121(3) 1 calc PR . 2
H2N6 H 0.3288 0.3839 0.8588 0.158 Uiso 0.121(3) 1 calc PR . 2
C3N C 0.261(2) 0.3573(7) 0.9169(15) 0.088(10) Uani 0.241(7) 1 d PDU . 2
H3N1 H 0.2688 0.3382 0.8938 0.132 Uiso 0.121(3) 1 calc PR . 2
H3N2 H 0.2160 0.3560 0.9138 0.132 Uiso 0.121(3) 1 calc PR . 2
H3N3 H 0.2904 0.3525 0.9535 0.132 Uiso 0.121(3) 1 calc PR . 2
H3N4 H 0.2479 0.3596 0.9469 0.132 Uiso 0.121(3) 1 calc PR . 2
H3N5 H 0.3008 0.3418 0.9270 0.132 Uiso 0.121(3) 1 calc PR . 2
H3N6 H 0.2264 0.3453 0.8872 0.132 Uiso 0.121(3) 1 calc PR . 2
O1T O 0.2223(3) 0.45020(15) 0.8567(2) 0.0790(16) Uani 0.724(7) 1 d PDU . 1
N1T N 0.2499(3) 0.39051(18) 0.8880(3) 0.0548(16) Uani 0.724(7) 1 d PDU . 1
C1T C 0.2281(3) 0.42566(18) 0.8897(3) 0.0646(16) Uani 0.724(7) 1 d PDU . 1
H1T H 0.2163 0.4320 0.9185 0.078 Uiso 0.724(7) 1 calc PR . 1
C2T C 0.2659(6) 0.3778(3) 0.8440(4) 0.088(3) Uani 0.724(7) 1 d PDU . 1
H2T1 H 0.2807 0.3514 0.8497 0.132 Uiso 0.362(3) 1 calc PR . 1
H2T2 H 0.3006 0.3938 0.8414 0.132 Uiso 0.362(3) 1 calc PR . 1
H2T3 H 0.2272 0.3797 0.8113 0.132 Uiso 0.362(3) 1 calc PR . 1
H2T4 H 0.2583 0.3985 0.8185 0.132 Uiso 0.362(3) 1 calc PR . 1
H2T5 H 0.2384 0.3561 0.8269 0.132 Uiso 0.362(3) 1 calc PR . 1
H2T6 H 0.3118 0.3703 0.8570 0.132 Uiso 0.362(3) 1 calc PR . 1
C3T C 0.2514(7) 0.3619(3) 0.9265(5) 0.082(3) Uani 0.724(7) 1 d PDU . 1
H3T1 H 0.2691 0.3382 0.9187 0.122 Uiso 0.362(3) 1 calc PR . 1
H3T2 H 0.2072 0.3575 0.9249 0.122 Uiso 0.362(3) 1 calc PR . 1
H3T3 H 0.2791 0.3706 0.9619 0.122 Uiso 0.362(3) 1 calc PR . 1
H3T4 H 0.2345 0.3727 0.9516 0.122 Uiso 0.362(3) 1 calc PR . 1
H3T5 H 0.2964 0.3534 0.9454 0.122 Uiso 0.362(3) 1 calc PR . 1
H3T6 H 0.2245 0.3403 0.9084 0.122 Uiso 0.362(3) 1 calc PR . 1
O1M O 0.4295(10) 0.4629(4) 0.9595(7) 0.091(4) Uani 0.276(7) 1 d PDU . 2
N1M N 0.4473(9) 0.4016(5) 0.9860(7) 0.062(5) Uani 0.276(7) 1 d PDU . 2
C1M C 0.4357(9) 0.4289(5) 0.9502(7) 0.079(5) Uani 0.276(7) 1 d PDU . 2
H1M H 0.4320 0.4221 0.9157 0.094 Uiso 0.276(7) 1 calc PR . 2
C2M C 0.4587(15) 0.4080(7) 1.0411(7) 0.078(7) Uani 0.276(7) 1 d PDU . 2
H2M1 H 0.4685 0.3838 1.0601 0.117 Uiso 0.138(3) 1 calc PR . 2
H2M2 H 0.4197 0.4192 1.0438 0.117 Uiso 0.138(3) 1 calc PR . 2
H2M3 H 0.4956 0.4253 1.0566 0.117 Uiso 0.138(3) 1 calc PR . 2
H2M4 H 0.4541 0.4351 1.0469 0.117 Uiso 0.138(3) 1 calc PR . 2
H2M5 H 0.5029 0.3997 1.0632 0.117 Uiso 0.138(3) 1 calc PR . 2
H2M6 H 0.4270 0.3935 1.0504 0.117 Uiso 0.138(3) 1 calc PR . 2
C3M C 0.4545(17) 0.3626(6) 0.9718(13) 0.065(6) Uani 0.276(7) 1 d PDU . 2
H3M1 H 0.4623 0.3461 1.0024 0.097 Uiso 0.138(3) 1 calc PR . 2
H3M2 H 0.4914 0.3608 0.9607 0.097 Uiso 0.138(3) 1 calc PR . 2
H3M3 H 0.4147 0.3545 0.9428 0.097 Uiso 0.138(3) 1 calc PR . 2
H3M4 H 0.4500 0.3616 0.9348 0.097 Uiso 0.138(3) 1 calc PR . 2
H3M5 H 0.4209 0.3468 0.9766 0.097 Uiso 0.138(3) 1 calc PR . 2
H3M6 H 0.4976 0.3531 0.9944 0.097 Uiso 0.138(3) 1 calc PR . 2
O1S O 0.82304(19) 0.30830(11) 0.81413(13) 0.0680(9) Uani 1 1 d DU . .
N1S N 0.8285(2) 0.36911(11) 0.78952(17) 0.0575(9) Uani 1 1 d DU . .
C1S C 0.8061(3) 0.34219(16) 0.81139(18) 0.0641(12) Uani 1 1 d DU . .
H1S H 0.7752 0.3490 0.8260 0.077 Uiso 1 1 calc R . .
C2S C 0.8741(3) 0.36030(18) 0.7649(2) 0.0727(14) Uani 1 1 d DU . .
H2S1 H 0.8846 0.3835 0.7502 0.109 Uiso 0.50 1 calc PR . .
H2S2 H 0.8545 0.3418 0.7367 0.109 Uiso 0.50 1 calc PR . .
H2S3 H 0.9140 0.3497 0.7914 0.109 Uiso 0.50 1 calc PR . .
H2S4 H 0.8841 0.3331 0.7686 0.109 Uiso 0.50 1 calc PR . .
H2S5 H 0.9142 0.3749 0.7821 0.109 Uiso 0.50 1 calc PR . .
H2S6 H 0.8548 0.3669 0.7274 0.109 Uiso 0.50 1 calc PR . .
C3S C 0.8097(3) 0.40853(16) 0.7891(3) 0.0794(16) Uani 1 1 d DU . .
H3S1 H 0.8315 0.4238 0.7708 0.119 Uiso 0.50 1 calc PR . .
H3S2 H 0.8224 0.4176 0.8254 0.119 Uiso 0.50 1 calc PR . .
H3S3 H 0.7624 0.4108 0.7707 0.119 Uiso 0.50 1 calc PR . .
H3S4 H 0.7793 0.4110 0.8071 0.119 Uiso 0.50 1 calc PR . .
H3S5 H 0.7885 0.4172 0.7525 0.119 Uiso 0.50 1 calc PR . .
H3S6 H 0.8485 0.4240 0.8073 0.119 Uiso 0.50 1 calc PR . .
O1Q O 0.3867(6) 0.5574(3) 0.9357(6) 0.057(2) Uani 0.663(8) 1 d PDU . 1
N1Q N 0.3719(4) 0.6211(2) 0.9369(3) 0.046(2) Uani 0.663(8) 1 d PDU . 1
C1Q C 0.3602(3) 0.58739(17) 0.9146(2) 0.0455(14) Uani 0.663(8) 1 d PDU . 1
H1Q H 0.3289 0.5859 0.8795 0.055 Uiso 0.663(8) 1 calc PR . 1
C2Q C 0.3409(4) 0.65501(19) 0.9085(3) 0.061(2) Uani 0.663(8) 1 d PDU . 1
H2Q1 H 0.3560 0.6771 0.9316 0.091 Uiso 0.332(4) 1 calc PR . 1
H2Q2 H 0.2935 0.6527 0.8972 0.091 Uiso 0.332(4) 1 calc PR . 1
H2Q3 H 0.3521 0.6582 0.8774 0.091 Uiso 0.332(4) 1 calc PR . 1
H2Q4 H 0.3117 0.6482 0.8726 0.091 Uiso 0.332(4) 1 calc PR . 1
H2Q5 H 0.3742 0.6726 0.9069 0.091 Uiso 0.332(4) 1 calc PR . 1
H2Q6 H 0.3157 0.6671 0.9267 0.091 Uiso 0.332(4) 1 calc PR . 1
C3Q C 0.4192(4) 0.6261(2) 0.9904(2) 0.0554(19) Uani 0.663(8) 1 d PDU . 1
H3Q1 H 0.4216 0.6530 1.0000 0.083 Uiso 0.332(4) 1 calc PR . 1
H3Q2 H 0.4620 0.6174 0.9925 0.083 Uiso 0.332(4) 1 calc PR . 1
H3Q3 H 0.4058 0.6112 1.0147 0.083 Uiso 0.332(4) 1 calc PR . 1
H3Q4 H 0.4380 0.6014 1.0048 0.083 Uiso 0.332(4) 1 calc PR . 1
H3Q5 H 0.3976 0.6370 1.0123 0.083 Uiso 0.332(4) 1 calc PR . 1
H3Q6 H 0.4538 0.6432 0.9901 0.083 Uiso 0.332(4) 1 calc PR . 1
O1P O 0.3774(13) 0.5591(5) 0.9380(12) 0.058(4) Uani 0.337(8) 1 d PDU . 2
N1P N 0.3819(9) 0.6231(4) 0.9421(6) 0.064(5) Uani 0.337(8) 1 d PDU . 2
C1P C 0.3888(8) 0.5892(3) 0.9640(5) 0.065(4) Uani 0.337(8) 1 d PDU . 2
H1P H 0.4031 0.5877 1.0013 0.078 Uiso 0.337(8) 1 calc PR . 2
C2P C 0.3585(13) 0.6277(5) 0.8854(5) 0.099(7) Uani 0.337(8) 1 d PDU . 2
H2P1 H 0.3578 0.6547 0.8768 0.148 Uiso 0.168(4) 1 calc PR . 2
H2P2 H 0.3144 0.6173 0.8691 0.148 Uiso 0.168(4) 1 calc PR . 2
H2P3 H 0.3876 0.6142 0.8719 0.148 Uiso 0.168(4) 1 calc PR . 2
H2P4 H 0.3487 0.6028 0.8684 0.148 Uiso 0.168(4) 1 calc PR . 2
H2P5 H 0.3921 0.6402 0.8762 0.148 Uiso 0.168(4) 1 calc PR . 2
H2P6 H 0.3190 0.6432 0.8733 0.148 Uiso 0.168(4) 1 calc PR . 2
C3P C 0.3961(9) 0.6579(4) 0.9733(6) 0.074(5) Uani 0.337(8) 1 d PDU . 2
H3P1 H 0.3889 0.6798 0.9498 0.111 Uiso 0.168(4) 1 calc PR . 2
H3P2 H 0.4415 0.6575 0.9982 0.111 Uiso 0.168(4) 1 calc PR . 2
H3P3 H 0.3673 0.6596 0.9929 0.111 Uiso 0.168(4) 1 calc PR . 2
H3P4 H 0.4096 0.6515 1.0108 0.111 Uiso 0.168(4) 1 calc PR . 2
H3P5 H 0.3570 0.6738 0.9624 0.111 Uiso 0.168(4) 1 calc PR . 2
H3P6 H 0.4312 0.6717 0.9677 0.111 Uiso 0.168(4) 1 calc PR . 2

loop_
_atom_site_aniso_label
_atom_site_aniso_U_11
_atom_site_aniso_U_22
_atom_site_aniso_U_33
_atom_site_aniso_U_23
_atom_site_aniso_U_13
_atom_site_aniso_U_12
Mn1 0.0513(4) 0.0360(3) 0.0305(3) -0.0012(2) 0.0075(3) 0.0056(3)
N1 0.0516(18) 0.0399(18) 0.0363(16) 0.0006(13) 0.0085(14) 0.0019(14)
C101 0.061(2) 0.033(2) 0.040(2) 0.0063(15) 0.0064(18) 0.0050(16)
C102 0.064(3) 0.036(2) 0.0329(19) 0.0069(15) -0.0015(18) 0.0029(16)
N101 0.0552(19) 0.0336(17) 0.0320(15) 0.0060(12) 0.0032(14) 0.0049(13)
O101 0.0573(17) 0.0485(18) 0.0353(14) 0.0060(11) -0.0033(12) 0.0042(13)
C103 0.052(2) 0.035(2) 0.0306(18) 0.0012(14) 0.0055(16) 0.0102(15)
C201 0.055(2) 0.036(2) 0.040(2) -0.0061(15) 0.0070(17) 0.0029(16)
C202 0.056(2) 0.034(2) 0.0359(19) -0.0038(14) 0.0042(18) 0.0121(16)
N201 0.055(2) 0.0320(17) 0.0315(14) -0.0038(12) 0.0072(14) 0.0103(13)
O201 0.0664(18) 0.0358(15) 0.0325(13) -0.0056(10) 0.0064(13) 0.0040(12)
C203 0.041(2) 0.0338(19) 0.0322(17) -0.0044(13) 0.0033(15) 0.0036(14)
C301 0.069(3) 0.052(3) 0.050(2) 0.0096(19) 0.020(2) -0.001(2)
C302 0.074(3) 0.061(3) 0.066(3) -0.003(2) 0.035(3) -0.003(2)
N301 0.072(2) 0.048(2) 0.051(2) -0.0051(15) 0.0255(19) -0.0002(16)
O301 0.087(3) 0.080(3) 0.082(3) -0.012(2) 0.051(2) -0.008(2)
C303 0.066(3) 0.067(3) 0.046(2) -0.0032(19) 0.021(2) 0.008(2)
Mn2 0.0523(4) 0.0362(4) 0.0404(3) -0.0049(2) 0.0018(3) 0.0052(3)
N2 0.056(2) 0.0367(19) 0.0505(19) -0.0084(14) 0.0021(16) 0.0021(14)
C111 0.061(2) 0.032(2) 0.062(3) -0.0087(17) 0.007(2) 0.0009(16)
C112 0.059(3) 0.032(2) 0.071(3) -0.0109(19) 0.004(2) -0.0009(17)
N102 0.0520(19) 0.0363(18) 0.052(2) -0.0099(14) 0.0043(16) 0.0050(13)
O102 0.0523(18) 0.0434(18) 0.0579(19) -0.0112(13) -0.0033(15) 0.0053(12)
C110 0.049(2) 0.034(2) 0.046(2) -0.0040(15) 0.0073(18) 0.0049(15)
C211 0.064(3) 0.033(2) 0.058(2) 0.0031(17) 0.003(2) 0.0061(18)
C212 0.075(3) 0.035(2) 0.048(2) -0.0039(16) 0.010(2) -0.0067(19)
N202 0.059(2) 0.0357(18) 0.0382(16) -0.0012(12) 0.0035(15) -0.0008(14)
O202 0.070(2) 0.0349(16) 0.0439(15) 0.0001(11) 0.0098(14) 0.0051(13)
C210 0.044(2) 0.0335(19) 0.0381(18) -0.0019(13) 0.0029(16) 0.0087(14)
C311 0.057(3) 0.043(2) 0.066(3) -0.014(2) 0.005(2) 0.0111(18)
C312 0.061(3) 0.049(3) 0.059(3) -0.0045(19) 0.014(2) 0.0166(19)
N302 0.057(2) 0.044(2) 0.048(2) -0.0039(14) 0.0072(16) 0.0127(15)
O302 0.063(2) 0.065(2) 0.078(2) -0.0091(17) 0.0240(18) 0.0107(15)
C310 0.050(2) 0.056(2) 0.047(2) -0.0122(17) 0.0066(18) 0.0031(18)
C104 0.043(2) 0.039(2) 0.0328(18) 0.0003(14) 0.0075(16) 0.0070(15)
C105 0.045(2) 0.040(2) 0.0343(19) -0.0035(14) 0.0063(17) 0.0059(15)
C106 0.039(2) 0.040(2) 0.040(2) -0.0038(15) 0.0024(17) 0.0020(15)
C107 0.049(2) 0.033(2) 0.045(2) 0.0050(14) 0.0086(18) 0.0020(15)
C109 0.052(2) 0.0276(19) 0.0336(17) -0.0012(13) 0.0091(17) 0.0061(14)
C108 0.047(2) 0.039(2) 0.0338(18) 0.0013(13) 0.0100(17) 0.0034(15)
O103 0.0682(19) 0.0408(16) 0.0301(13) 0.0028(10) 0.0128(13) 0.0021(12)
C113 0.055(2) 0.051(3) 0.0369(19) 0.0055(16) 0.0108(17) 0.0071(17)
C114 0.066(3) 0.033(3) 0.048(3) 0.012(2) 0.025(2) 0.021(2)
C115 0.051(3) 0.056(4) 0.058(3) 0.012(2) 0.017(2) 0.011(2)
O104 0.052(2) 0.097(4) 0.084(3) 0.047(3) 0.021(2) 0.016(2)
C119 0.053(3) 0.116(6) 0.107(6) 0.047(5) 0.029(4) 0.009(4)
C120 0.068(5) 0.137(7) 0.145(9) 0.044(7) 0.037(5) 0.028(5)
C121 0.137(13) 0.167(11) 0.33(2) -0.049(15) 0.049(15) 0.048(9)
C116 0.054(3) 0.103(5) 0.070(4) 0.045(4) 0.024(3) 0.014(4)
C118 0.051(3) 0.057(3) 0.043(3) 0.009(2) 0.014(2) 0.000(2)
C117 0.051(3) 0.071(4) 0.046(3) 0.014(2) 0.014(2) 0.007(2)
O105 0.052(2) 0.073(3) 0.056(2) 0.030(2) 0.0071(18) 0.0054(18)
C122 0.045(3) 0.068(4) 0.062(3) 0.019(3) 0.016(3) 0.005(2)
C123 0.051(3) 0.070(4) 0.056(3) 0.024(3) 0.001(3) 0.002(3)
C124 0.082(10) 0.075(6) 0.053(4) 0.026(4) 0.013(5) 0.012(5)
C14A 0.053(5) 0.021(10) 0.033(8) 0.001(7) 0.013(5) 0.027(6)
C15A 0.048(6) 0.071(11) 0.055(8) 0.018(8) 0.024(5) 0.027(7)
O04A 0.064(6) 0.070(11) 0.070(9) 0.037(9) 0.008(6) 0.007(7)
C19A 0.070(10) 0.089(15) 0.097(15) 0.003(13) 0.026(11) -0.024(10)
C20A 0.085(13) 0.139(17) 0.129(16) 0.024(16) 0.041(12) 0.007(13)
C21A 0.11(3) 0.21(5) 0.17(3) 0.00(4) -0.03(3) 0.02(3)
C16A 0.051(8) 0.082(13) 0.052(9) 0.020(10) 0.017(7) 0.003(11)
C18A 0.052(9) 0.067(13) 0.040(8) 0.019(9) 0.010(6) -0.001(10)
C17A 0.045(7) 0.093(11) 0.047(7) 0.027(8) 0.017(5) 0.012(8)
O05A 0.036(6) 0.093(11) 0.053(7) 0.041(8) 0.016(5) 0.012(7)
C22A 0.038(8) 0.074(13) 0.047(10) 0.037(9) 0.010(7) 0.018(9)
C23A 0.056(12) 0.072(13) 0.045(10) 0.031(10) 0.003(8) -0.006(11)
C24A 0.044(18) 0.069(13) 0.039(17) 0.035(12) -0.002(12) 0.014(16)
C204 0.0408(19) 0.0337(19) 0.0265(16) -0.0036(13) -0.0018(14) 0.0040(14)
C205 0.043(2) 0.0355(19) 0.0266(17) -0.0033(12) -0.0013(15) 0.0053(13)
C206 0.048(2) 0.0346(19) 0.0301(17) -0.0012(13) -0.0002(15) 0.0069(14)
C207 0.047(2) 0.032(2) 0.040(2) -0.0040(14) 0.0032(16) 0.0107(14)
C209 0.048(2) 0.034(2) 0.0379(19) -0.0011(14) 0.0083(16) 0.0034(15)
C208 0.046(2) 0.037(2) 0.0332(19) -0.0001(13) 0.0058(16) 0.0104(14)
O203 0.0520(17) 0.0427(17) 0.0581(18) -0.0042(12) 0.0191(14) 0.0061(11)
C213 0.054(4) 0.046(5) 0.057(4) 0.002(3) 0.015(3) 0.007(3)
C214 0.049(3) 0.037(5) 0.053(4) -0.010(3) 0.020(3) -0.003(3)
C215 0.048(4) 0.052(5) 0.060(4) -0.003(3) 0.015(3) -0.006(3)
O204 0.057(3) 0.091(5) 0.073(4) 0.011(3) 0.002(3) -0.033(3)
C219 0.053(4) 0.119(7) 0.090(6) -0.009(5) 0.012(4) -0.025(4)
C220 0.073(6) 0.114(7) 0.103(7) -0.008(6) -0.024(5) -0.029(5)
C221 0.124(10) 0.126(8) 0.095(8) -0.016(6) 0.014(8) 0.033(8)
C216 0.061(5) 0.042(5) 0.079(4) -0.001(3) 0.032(3) -0.005(4)
C218 0.076(6) 0.050(6) 0.055(5) -0.001(5) 0.027(5) -0.002(5)
C217 0.079(6) 0.062(5) 0.060(4) -0.004(3) 0.040(4) -0.009(4)
O205 0.099(6) 0.074(5) 0.065(4) -0.006(3) 0.040(4) -0.032(4)
C222 0.127(7) 0.060(6) 0.066(5) 0.006(4) 0.032(5) -0.032(5)
C223 0.131(9) 0.060(6) 0.072(5) -0.006(4) 0.052(6) -0.023(5)
C224 0.283(19) 0.122(11) 0.181(14) 0.039(10) 0.190(16) 0.039(11)
C13B 0.055(6) 0.043(7) 0.053(6) -0.020(5) 0.031(5) 0.012(4)
C14B 0.043(5) 0.044(8) 0.058(6) -0.007(5) 0.017(4) 0.024(4)
C15B 0.071(8) 0.072(10) 0.073(5) -0.015(6) 0.013(6) 0.003(6)
O04B 0.083(8) 0.127(10) 0.087(6) -0.021(7) -0.011(6) -0.015(7)
C19B 0.129(15) 0.163(16) 0.145(13) -0.043(13) -0.004(12) -0.045(11)
C20B 0.17(2) 0.20(2) 0.148(15) -0.075(16) -0.062(17) 0.018(15)
C21B 0.18(2) 0.112(15) 0.046(8) -0.017(8) 0.046(10) 0.031(11)
C16B 0.049(8) 0.081(11) 0.089(6) -0.019(7) 0.024(6) -0.009(7)
C18B 0.063(9) 0.051(10) 0.055(7) -0.011(7) 0.022(7) 0.004(7)
C17B 0.064(8) 0.072(9) 0.078(6) -0.019(6) 0.033(6) -0.009(6)
O05B 0.111(11) 0.097(10) 0.091(6) -0.001(7) 0.027(8) -0.033(8)
C22B 0.120(12) 0.114(11) 0.085(7) 0.010(9) 0.022(10) -0.029(11)
C23B 0.132(12) 0.092(11) 0.105(9) -0.010(9) 0.061(10) -0.028(10)
C24B 0.15(2) 0.098(11) 0.15(2) -0.027(14) 0.031(19) -0.011(15)
C304 0.068(3) 0.058(2) 0.036(2) -0.0035(17) 0.0202(19) 0.0046(18)
C305 0.058(3) 0.061(2) 0.036(2) -0.0062(17) 0.0140(19) 0.0081(18)
C306 0.062(3) 0.053(2) 0.035(2) -0.0109(16) 0.0087(18) 0.0065(18)
C307 0.058(2) 0.056(2) 0.037(2) -0.0123(17) 0.0086(18) 0.0077(18)
C309 0.066(3) 0.059(3) 0.038(2) -0.0004(17) 0.0157(19) 0.0144(19)
C308 0.061(3) 0.061(3) 0.033(2) -0.0077(17) 0.0057(18) 0.0088(18)
O303 0.0591(19) 0.069(2) 0.0401(16) -0.0054(13) 0.0046(14) 0.0153(14)
C313 0.050(6) 0.081(7) 0.041(5) -0.015(5) 0.013(4) 0.013(4)
C314 0.047(6) 0.093(7) 0.041(5) -0.003(4) 0.010(4) 0.020(5)
C315 0.062(7) 0.103(8) 0.048(5) -0.017(5) 0.023(5) 0.011(5)
O304 0.086(8) 0.093(6) 0.061(4) -0.017(4) 0.040(4) 0.014(5)
C319 0.108(10) 0.122(9) 0.072(7) -0.029(7) 0.029(6) 0.053(8)
C320 0.124(12) 0.104(8) 0.044(6) -0.004(5) 0.025(6) 0.058(8)
C321 0.175(16) 0.086(9) 0.049(7) 0.001(6) -0.007(8) 0.072(10)
C316 0.057(7) 0.125(10) 0.043(6) -0.028(6) 0.015(5) -0.004(6)
C318 0.052(6) 0.073(6) 0.024(5) -0.006(4) -0.005(4) 0.013(4)
C317 0.048(5) 0.100(7) 0.030(6) -0.019(5) 0.003(4) 0.006(5)
O305 0.057(5) 0.087(6) 0.039(5) -0.028(4) 0.002(4) 0.000(4)
C322 0.098(8) 0.068(7) 0.061(8) -0.017(6) 0.027(7) 0.001(6)
C323 0.112(8) 0.069(7) 0.081(8) -0.028(6) 0.033(6) -0.009(5)
C324 0.093(7) 0.111(11) 0.097(10) -0.042(8) 0.045(6) -0.020(7)
C13C 0.067(7) 0.057(5) 0.026(4) -0.003(3) -0.003(4) 0.019(5)
C14C 0.058(7) 0.074(6) 0.047(5) -0.006(4) 0.011(5) 0.007(5)
C15C 0.074(9) 0.100(7) 0.042(5) -0.018(5) 0.012(5) -0.014(6)
O04C 0.113(11) 0.127(8) 0.058(5) -0.010(4) 0.040(6) 0.007(7)
C19C 0.113(11) 0.112(9) 0.058(6) 0.012(5) 0.035(6) 0.036(8)
C20C 0.128(14) 0.134(13) 0.069(11) -0.009(8) 0.012(9) 0.043(10)
C21C 0.129(14) 0.130(16) 0.101(13) -0.030(10) 0.082(11) -0.015(12)
C16C 0.084(8) 0.092(7) 0.023(5) -0.019(5) 0.001(5) -0.007(6)
C18C 0.060(6) 0.066(6) 0.025(6) -0.008(4) 0.003(5) 0.016(4)
C17C 0.058(6) 0.069(6) 0.034(6) -0.016(4) 0.001(5) 0.000(5)
O05C 0.054(5) 0.085(6) 0.042(5) -0.007(4) -0.001(4) -0.007(4)
C22C 0.085(8) 0.079(6) 0.060(7) -0.006(6) 0.021(6) -0.008(6)
C23C 0.106(9) 0.079(7) 0.062(7) -0.013(5) 0.014(7) -0.023(5)
C24C 0.130(12) 0.072(8) 0.089(10) -0.012(7) -0.007(9) -0.012(6)
Mn3 0.0505(4) 0.0402(4) 0.0329(3) -0.0020(2) 0.0067(3) 0.0094(3)
N3 0.0572(19) 0.0410(18) 0.0403(17) 0.0028(13) 0.0132(15) 0.0062(14)
C401 0.057(3) 0.034(2) 0.047(2) -0.0033(15) 0.0095(19) 0.0067(17)
C402 0.068(3) 0.034(2) 0.0335(19) -0.0020(14) 0.0071(19) 0.0078(17)
N401 0.0483(19) 0.0398(18) 0.0351(15) -0.0017(12) 0.0052(14) 0.0087(14)
O401 0.069(2) 0.0397(17) 0.0344(14) -0.0023(11) 0.0090(14) 0.0084(13)
C403 0.041(2) 0.038(2) 0.0345(18) -0.0032(14) 0.0009(16) 0.0010(14)
C501 0.077(3) 0.044(2) 0.061(3) 0.0004(19) 0.028(2) 0.002(2)
C502 0.070(3) 0.058(3) 0.069(3) 0.001(2) 0.032(3) 0.000(2)
N501 0.066(2) 0.053(2) 0.049(2) -0.0029(16) 0.0204(18) 0.0082(17)
O501 0.097(3) 0.080(3) 0.095(3) 0.000(2) 0.054(3) 0.019(2)
C503 0.071(3) 0.067(3) 0.048(2) 0.006(2) 0.020(2) 0.017(2)
C601 0.062(2) 0.040(2) 0.039(2) 0.0081(16) 0.0066(18) 0.0135(17)
C602 0.063(3) 0.049(2) 0.040(2) 0.0097(17) 0.0070(19) 0.0140(18)
N601 0.0550(18) 0.0386(18) 0.0325(16) -0.0001(12) 0.0053(14) 0.0150(13)
O601 0.0587(18) 0.0452(18) 0.0435(16) 0.0029(12) -0.0015(14) 0.0136(13)
C603 0.054(2) 0.044(2) 0.0346(19) -0.0031(15) 0.0058(17) 0.0129(16)
Mn4 0.0641(4) 0.0453(4) 0.0376(3) -0.0059(3) 0.0014(3) 0.0173(3)
N4 0.067(2) 0.051(2) 0.048(2) -0.0113(16) -0.0070(17) 0.0196(17)
C412 0.066(3) 0.038(2) 0.048(2) -0.0010(16) 0.006(2) 0.0009(18)
C411 0.072(3) 0.044(3) 0.052(2) -0.0040(18) 0.002(2) 0.008(2)
N402 0.055(2) 0.0407(19) 0.0410(17) -0.0021(13) 0.0032(15) 0.0016(14)
O402 0.075(2) 0.0421(17) 0.0420(15) 0.0004(11) 0.0179(14) -0.0015(13)
C410 0.054(2) 0.038(2) 0.0360(18) -0.0009(14) 0.0060(17) 0.0079(16)
C511 0.089(3) 0.055(3) 0.048(2) -0.010(2) 0.001(2) 0.036(2)
C512 0.091(4) 0.065(3) 0.053(3) 0.003(2) 0.017(3) 0.041(2)
N502 0.089(3) 0.060(2) 0.0407(19) 0.0021(16) 0.0166(19) 0.037(2)
O502 0.085(3) 0.069(2) 0.069(2) -0.0018(16) 0.030(2) 0.0330(18)
C510 0.076(3) 0.059(3) 0.039(2) -0.0063(18) 0.010(2) 0.027(2)
C611 0.072(3) 0.042(3) 0.069(3) -0.017(2) -0.009(2) 0.014(2)
C612 0.071(3) 0.049(3) 0.078(4) -0.022(2) -0.022(3) 0.019(2)
N602 0.071(2) 0.047(2) 0.047(2) -0.0154(16) -0.0087(18) 0.0159(17)
O602 0.075(2) 0.059(2) 0.060(2) -0.0154(16) -0.0147(18) 0.0175(17)
C610 0.062(3) 0.055(3) 0.048(2) -0.0129(19) -0.003(2) 0.013(2)
C404 0.043(2) 0.040(2) 0.0324(18) -0.0056(14) 0.0009(15) 0.0024(15)
C405 0.048(2) 0.039(2) 0.0315(19) -0.0022(14) 0.0076(16) 0.0050(15)
C406 0.047(2) 0.0361(19) 0.0273(17) 0.0025(13) -0.0005(15) 0.0091(14)
C407 0.055(2) 0.041(2) 0.0333(19) 0.0029(15) 0.0100(17) 0.0130(16)
C409 0.038(2) 0.041(2) 0.039(2) 0.0011(15) 0.0021(15) 0.0044(14)
C408 0.043(2) 0.046(2) 0.041(2) 0.0020(16) 0.0071(17) 0.0074(15)
O403 0.0456(15) 0.0586(19) 0.0411(15) -0.0061(12) 0.0106(12) 0.0054(12)
C413 0.053(2) 0.048(2) 0.052(2) -0.0031(18) 0.0174(19) -0.0048(18)
C414 0.067(3) 0.055(3) 0.054(2) 0.0011(19) 0.024(2) -0.002(2)
C415 0.064(3) 0.053(3) 0.066(3) -0.003(2) 0.036(2) -0.008(2)
O404 0.071(2) 0.089(3) 0.074(2) -0.0097(19) 0.0362(19) -0.0179(19)
C419 0.086(4) 0.091(4) 0.068(3) -0.005(3) 0.040(3) -0.011(3)
C420 0.080(4) 0.093(4) 0.073(4) -0.015(3) 0.041(3) -0.014(3)
C421 0.151(7) 0.070(4) 0.116(6) -0.006(3) 0.085(6) -0.013(4)
C416 0.058(3) 0.069(3) 0.070(3) -0.008(2) 0.025(2) -0.013(2)
C418 0.044(2) 0.061(3) 0.050(2) -0.0021(19) 0.0142(18) 0.0029(18)
C417 0.060(3) 0.085(4) 0.050(2) -0.001(2) 0.021(2) -0.006(2)
O405 0.066(2) 0.131(4) 0.0433(18) -0.0027(19) 0.0080(16) -0.015(2)
C422 0.073(7) 0.124(9) 0.038(4) 0.003(5) 0.010(4) -0.012(6)
C423 0.117(11) 0.198(13) 0.048(5) -0.013(7) 0.022(6) -0.038(10)
C424 0.145(18) 0.230(19) 0.101(14) -0.081(15) 0.000(13) -0.033(16)
C22D 0.076(8) 0.221(17) 0.091(7) -0.014(11) 0.017(6) -0.041(10)
C23D 0.137(12) 0.245(18) 0.071(7) -0.020(11) -0.019(8) -0.019(14)
C24D 0.191(18) 0.21(2) 0.089(13) -0.059(13) 0.062(12) -0.145(14)
C504 0.075(3) 0.063(3) 0.037(2) -0.0048(18) 0.017(2) 0.0254(19)
C505 0.073(3) 0.063(3) 0.032(2) -0.0028(17) 0.014(2) 0.027(2)
C506 0.071(3) 0.065(3) 0.032(2) -0.0016(18) 0.007(2) 0.027(2)
C507 0.073(3) 0.055(3) 0.039(2) -0.0067(17) 0.013(2) 0.017(2)
C509 0.070(3) 0.054(2) 0.037(2) 0.0032(16) 0.0169(19) 0.0270(18)
C508 0.070(3) 0.064(3) 0.039(2) -0.0024(18) 0.0157(19) 0.032(2)
O503 0.074(2) 0.063(2) 0.0432(16) -0.0115(13) 0.0068(15) 0.0247(15)
C513 0.100(7) 0.056(6) 0.040(4) -0.007(4) 0.010(4) 0.030(5)
C514 0.079(7) 0.073(6) 0.046(4) -0.011(4) 0.006(5) 0.018(5)
C515 0.062(6) 0.068(6) 0.040(3) -0.002(3) 0.004(4) 0.022(4)
O504 0.083(5) 0.105(5) 0.042(3) -0.010(3) 0.015(3) -0.002(4)
C519 0.069(6) 0.093(8) 0.053(5) -0.011(5) 0.013(4) -0.002(5)
C520 0.099(8) 0.120(9) 0.067(6) -0.006(6) 0.043(6) 0.010(7)
C521 0.101(11) 0.132(12) 0.109(10) -0.046(9) 0.059(8) -0.016(8)
C516 0.072(7) 0.057(6) 0.047(4) -0.010(4) 0.009(4) 0.018(4)
C518 0.083(7) 0.058(6) 0.047(5) -0.007(4) 0.005(5) 0.030(4)
C517 0.062(6) 0.058(6) 0.051(5) -0.010(4) 0.011(4) 0.026(4)
O505 0.087(6) 0.076(7) 0.058(7) -0.022(5) 0.027(5) 0.006(4)
C522 0.056(8) 0.071(8) 0.063(7) -0.023(6) 0.013(5) -0.001(5)
C523 0.063(11) 0.071(8) 0.114(10) -0.031(6) 0.019(7) -0.006(5)
C524 0.092(14) 0.092(14) 0.164(19) -0.024(12) -0.027(11) -0.023(10)
C13E 0.063(6) 0.046(6) 0.045(5) 0.001(4) 0.011(4) 0.033(5)
C14E 0.069(8) 0.056(7) 0.041(4) 0.009(4) 0.006(5) 0.018(5)
C15E 0.074(9) 0.073(7) 0.041(5) 0.007(4) 0.010(5) 0.005(6)
O04E 0.065(6) 0.090(7) 0.046(4) -0.002(4) 0.012(4) -0.011(5)
C19E 0.076(7) 0.113(9) 0.054(5) -0.012(5) 0.031(5) -0.003(6)
C20E 0.111(13) 0.132(14) 0.072(8) -0.009(9) 0.055(9) -0.017(10)
C21E 0.22(3) 0.133(15) 0.16(2) 0.030(15) 0.00(2) 0.019(16)
C16E 0.078(10) 0.060(7) 0.039(5) 0.006(5) 0.016(5) 0.013(6)
C18E 0.078(8) 0.045(7) 0.037(5) 0.005(4) 0.018(5) 0.029(5)
C17E 0.091(9) 0.051(6) 0.037(5) 0.007(4) 0.019(5) 0.012(5)
O05E 0.086(9) 0.057(6) 0.035(5) -0.002(4) 0.015(5) 0.014(4)
C22E 0.054(9) 0.069(9) 0.049(8) -0.007(7) 0.020(6) -0.001(5)
C23E 0.038(9) 0.086(8) 0.084(10) -0.018(7) 0.010(7) -0.009(6)
C24E 0.049(8) 0.078(14) 0.113(14) -0.044(11) -0.002(8) 0.017(8)
C604 0.047(2) 0.041(2) 0.0396(19) -0.0039(15) 0.0064(17) 0.0133(16)
C605 0.051(2) 0.053(2) 0.035(2) -0.0063(15) -0.0020(18) 0.0166(18)
C606 0.051(2) 0.040(2) 0.049(2) -0.0055(16) 0.0040(19) 0.0092(16)
C607 0.055(3) 0.045(2) 0.048(2) -0.0022(16) 0.009(2) 0.0082(18)
C609 0.041(2) 0.047(2) 0.0358(18) -0.0048(15) 0.0063(16) 0.0115(16)
C608 0.050(2) 0.042(2) 0.0377(19) -0.0012(14) 0.0058(18) 0.0076(16)
O603 0.0649(19) 0.0545(19) 0.0419(15) 0.0043(12) 0.0161(14) 0.0048(14)
C613 0.051(2) 0.041(2) 0.052(2) 0.0064(17) 0.0151(18) 0.0079(16)
C614 0.056(2) 0.048(3) 0.056(2) 0.0118(19) 0.0117(19) 0.0067(19)
C615 0.047(2) 0.063(3) 0.063(3) 0.014(2) 0.0080(19) 0.0037(19)
O604 0.0475(18) 0.090(3) 0.081(3) 0.013(2) 0.0140(17) 0.0004(17)
C619 0.045(3) 0.072(5) 0.078(4) 0.020(3) 0.015(3) -0.004(3)
C620 0.048(3) 0.097(6) 0.089(5) -0.002(4) 0.009(3) -0.001(3)
C621 0.062(5) 0.190(12) 0.122(8) 0.009(7) 0.033(5) 0.024(6)
C19F 0.056(8) 0.098(17) 0.101(15) 0.030(13) 0.010(12) -0.005(12)
C20F 0.057(8) 0.092(16) 0.075(14) 0.033(14) 0.013(11) -0.006(13)
C21F 0.071(15) 0.17(3) 0.13(3) 0.08(3) 0.02(2) -0.02(2)
C616 0.050(2) 0.077(3) 0.065(3) 0.017(2) 0.018(2) -0.003(2)
C618 0.050(2) 0.048(3) 0.051(2) 0.0093(17) 0.0123(18) 0.0017(17)
C617 0.052(2) 0.066(3) 0.049(2) 0.015(2) 0.0096(18) 0.0014(19)
O605 0.0552(19) 0.113(3) 0.0460(17) 0.0216(18) 0.0099(15) -0.0009(18)
C622 0.049(4) 0.066(8) 0.037(4) 0.021(5) 0.013(4) 0.009(5)
C623 0.061(5) 0.112(15) 0.038(4) 0.020(6) 0.012(4) -0.012(7)
C624 0.053(5) 0.102(14) 0.044(5) 0.031(7) 0.020(4) -0.003(6)
C22F 0.056(6) 0.094(14) 0.051(7) 0.006(9) 0.005(6) -0.010(9)
C23F 0.068(7) 0.068(12) 0.051(6) 0.018(6) 0.002(5) -0.016(7)
C24F 0.070(9) 0.11(2) 0.058(13) 0.009(12) -0.004(9) -0.002(10)
K1 0.0523(5) 0.0401(5) 0.0299(4) 0.0013(3) 0.0019(3) -0.0020(3)
K2 0.0559(5) 0.0390(5) 0.0323(4) -0.0029(3) -0.0037(4) 0.0040(3)
K3 0.0929(8) 0.0602(6) 0.0403(5) 0.0029(4) 0.0171(5) 0.0143(5)
K4 0.0611(6) 0.0648(6) 0.0387(4) 0.0028(4) 0.0121(4) 0.0131(4)
O1Z 0.075(2) 0.0381(16) 0.0493(16) -0.0045(12) -0.0109(15) 0.0051(12)
N1Z 0.0548(19) 0.0363(17) 0.063(2) -0.0097(18) -0.0084(16) 0.0004(16)
C1Z 0.061(3) 0.048(2) 0.037(2) 0.0000(16) -0.0016(19) 0.0014(18)
C2Z 0.123(6) 0.038(3) 0.129(6) 0.013(3) 0.018(5) 0.008(3)
C3Z 0.059(3) 0.111(5) 0.115(6) -0.052(4) 0.009(3) -0.008(3)
O1Y 0.0582(18) 0.064(2) 0.0471(16) -0.0014(13) 0.0076(14) 0.0080(14)
N1Y 0.075(3) 0.066(3) 0.077(3) -0.003(2) 0.033(2) 0.003(2)
C1Y 0.054(2) 0.049(3) 0.051(2) -0.0054(17) 0.0042(18) -0.0049(17)
C2Y 0.095(5) 0.105(6) 0.138(7) -0.029(5) 0.055(5) 0.016(4)
C3Y 0.145(7) 0.086(5) 0.079(4) 0.014(3) 0.056(5) 0.006(4)
O1X 0.090(3) 0.062(2) 0.062(2) 0.0075(16) 0.0166(19) -0.0094(17)
N1X 0.060(3) 0.071(3) 0.058(3) 0.0061(19) 0.015(2) -0.0072(19)
C1X 0.063(3) 0.071(3) 0.048(2) 0.0012(19) 0.007(2) -0.011(2)
C2X 0.085(4) 0.083(4) 0.097(5) 0.010(3) 0.041(4) -0.007(3)
C3X 0.075(4) 0.076(4) 0.114(6) 0.003(4) 0.025(4) 0.005(3)
O1W 0.0605(18) 0.0585(19) 0.0405(15) -0.0032(12) 0.0098(13) 0.0079(13)
N1W 0.085(3) 0.066(3) 0.054(2) 0.0014(18) 0.025(2) 0.008(2)
C1W 0.058(2) 0.055(3) 0.047(2) -0.0067(17) 0.0108(18) 0.0073(17)
C2W 0.121(6) 0.090(5) 0.081(4) 0.016(3) 0.040(4) -0.011(4)
C3W 0.134(6) 0.081(4) 0.060(3) -0.010(3) 0.046(4) 0.005(3)
O1V 0.048(3) 0.082(4) 0.067(4) -0.007(3) 0.015(2) -0.002(3)
N1V 0.048(3) 0.076(5) 0.058(5) -0.015(4) 0.005(3) 0.011(3)
C1V 0.052(3) 0.060(4) 0.055(4) -0.010(3) 0.014(3) -0.010(3)
C2V 0.089(8) 0.133(15) 0.088(6) -0.035(8) 0.026(6) 0.038(8)
C3V 0.075(5) 0.072(6) 0.085(6) -0.020(4) -0.030(5) 0.011(5)
O1O 0.066(5) 0.088(8) 0.068(7) 0.012(5) 0.001(5) -0.005(5)
N1O 0.056(6) 0.064(9) 0.046(7) 0.000(6) 0.017(5) 0.010(7)
C1O 0.055(5) 0.076(10) 0.069(7) -0.001(6) 0.013(5) 0.016(7)
C2O 0.076(12) 0.067(15) 0.074(12) -0.009(10) 0.037(11) 0.029(11)
C3O 0.122(16) 0.066(11) 0.044(7) 0.003(7) 0.014(7) 0.012(11)
O1U 0.079(3) 0.047(2) 0.060(3) 0.0029(18) 0.011(2) 0.001(2)
N1U 0.085(6) 0.063(4) 0.059(3) 0.006(3) 0.027(4) 0.009(3)
C1U 0.083(5) 0.059(3) 0.061(4) 0.005(3) 0.031(4) 0.003(3)
C2U 0.121(10) 0.117(9) 0.074(5) 0.024(5) 0.044(6) 0.032(7)
C3U 0.103(10) 0.071(5) 0.083(7) 0.007(5) 0.034(7) 0.014(6)
O1N 0.111(8) 0.054(6) 0.063(8) -0.005(5) 0.038(6) -0.010(6)
N1N 0.083(13) 0.057(7) 0.060(10) -0.019(7) 0.023(9) -0.003(9)
C1N 0.108(10) 0.046(6) 0.065(9) -0.014(6) 0.031(9) 0.000(7)
C2N 0.13(2) 0.10(2) 0.117(17) -0.039(14) 0.083(17) -0.008(18)
C3N 0.074(19) 0.058(8) 0.12(2) -0.021(12) 0.023(16) -0.022(13)
O1T 0.080(3) 0.050(3) 0.105(4) 0.006(2) 0.033(3) 0.000(2)
N1T 0.058(4) 0.054(3) 0.054(4) -0.002(2) 0.023(3) 0.008(3)
C1T 0.069(4) 0.057(3) 0.068(4) -0.015(3) 0.026(3) -0.002(3)
C2T 0.125(9) 0.067(6) 0.092(6) -0.003(4) 0.065(6) 0.014(5)
C3T 0.074(7) 0.086(6) 0.074(6) 0.021(5) 0.015(5) 0.011(5)
O1M 0.097(7) 0.075(6) 0.079(5) 0.013(6) 0.009(7) 0.016(7)
N1M 0.064(10) 0.069(7) 0.053(7) -0.006(6) 0.022(8) 0.025(8)
C1M 0.087(11) 0.080(7) 0.057(8) 0.004(6) 0.015(9) 0.008(8)
C2M 0.110(18) 0.074(14) 0.057(8) 0.003(8) 0.039(12) 0.041(13)
C3M 0.073(14) 0.062(7) 0.062(13) -0.026(8) 0.029(10) -0.029(9)
O1S 0.079(2) 0.068(2) 0.0472(18) 0.0058(15) 0.0124(17) -0.0156(17)
N1S 0.052(2) 0.057(2) 0.055(2) 0.0038(17) 0.0125(18) -0.0054(17)
C1S 0.061(3) 0.077(3) 0.042(2) 0.009(2) 0.006(2) -0.013(2)
C2S 0.068(3) 0.078(4) 0.074(4) 0.010(3) 0.028(3) 0.002(3)
C3S 0.068(3) 0.065(3) 0.093(4) 0.011(3) 0.018(3) 0.007(2)
O1Q 0.067(4) 0.043(2) 0.052(4) 0.005(2) 0.013(3) 0.002(2)
N1Q 0.046(4) 0.044(3) 0.033(3) 0.005(2) 0.000(3) 0.001(3)
C1Q 0.047(3) 0.053(2) 0.033(3) 0.003(2) 0.011(2) -0.005(2)
C2Q 0.080(5) 0.044(4) 0.045(4) 0.005(3) 0.010(3) -0.003(3)
C3Q 0.060(4) 0.057(4) 0.037(3) -0.002(2) 0.004(3) -0.012(3)
O1P 0.077(10) 0.051(4) 0.041(6) 0.006(4) 0.016(6) -0.006(5)
N1P 0.079(11) 0.050(5) 0.047(7) -0.001(5) 0.007(8) 0.000(8)
C1P 0.081(8) 0.053(5) 0.049(6) 0.005(4) 0.011(6) -0.002(6)
C2P 0.137(16) 0.099(14) 0.048(7) 0.021(6) 0.022(10) 0.010(12)
C3P 0.083(11) 0.049(6) 0.074(9) -0.002(6) 0.011(8) 0.000(7)

loop_
_atom_type_symbol
_atom_type_description
_atom_type_scat_dispersion_real
_atom_type_scat_dispersion_imag
_atom_type_scat_source
C C 0.0181 0.0091 'International Tables Vol C Tables 4.2.6.8 and 6.1.1.4'
H H 0.0000 0.0000 'International Tables Vol C Tables 4.2.6.8 and 6.1.1.4'
N N 0.0311 0.0180 'International Tables Vol C Tables 4.2.6.8 and 6.1.1.4'
O O 0.0492 0.0322 'International Tables Vol C Tables 4.2.6.8 and 6.1.1.4'
K K 0.3868 1.0657 'International Tables Vol C Tables 4.2.6.8 and 6.1.1.4'
Mn Mn -0.5299 2.8052 'International Tables Vol C Tables 4.2.6.8 and 6.1.1.4'

loop_
_geom_angle_atom_site_label_1
_geom_angle_atom_site_label_2
_geom_angle_atom_site_label_3
_geom_angle
_geom_angle_site_symmetry_1
_geom_angle_site_symmetry_3
N201 Mn1 N301 123.33(17) . .
N201 Mn1 N101 116.41(14) . .
N301 Mn1 N101 113.62(16) . .
N201 Mn1 N1 81.15(13) . .
N301 Mn1 N1 81.41(15) . .
N101 Mn1 N1 81.62(13) . .
C101 N1 C301 112.9(4) . .
C101 N1 C201 112.9(4) . .
C301 N1 C201 112.5(4) . .
C101 N1 Mn1 106.1(3) . .
C301 N1 Mn1 106.5(3) . .
C201 N1 Mn1 105.3(2) . .
N1 C101 C102 112.0(4) . .
N1 C101 H10C 109.2 . .
C102 C101 H10C 109.2 . .
N1 C101 H10D 109.2 . .
C102 C101 H10D 109.2 . .
H10C C101 H10D 107.9 . .
N101 C102 C101 108.4(3) . .
N101 C102 H10A 110.0 . .
C101 C102 H10A 110.0 . .
N101 C102 H10B 110.0 . .
C101 C102 H10B 110.0 . .
H10A C102 H10B 108.4 . .
C103 N101 C102 117.1(3) . .
C103 N101 Mn1 130.1(3) . .
C102 N101 Mn1 109.8(3) . .
C103 O101 K1 128.4(3) . .
O101 C103 N101 126.6(4) . .
O101 C103 C104 117.0(4) . .
N101 C103 C104 116.4(3) . .
N1 C201 C202 110.9(4) . .
N1 C201 H20A 109.5 . .
C202 C201 H20A 109.5 . .
N1 C201 H20B 109.5 . .
C202 C201 H20B 109.5 . .
H20A C201 H20B 108.1 . .
N201 C202 C201 107.6(4) . .
N201 C202 H20C 110.2 . .
C201 C202 H20C 110.2 . .
N201 C202 H20D 110.2 . .
C201 C202 H20D 110.2 . .
H20C C202 H20D 108.5 . .
C203 N201 C202 118.2(3) . .
C203 N201 Mn1 129.9(3) . .
C202 N201 Mn1 110.6(2) . .
C203 O201 K2 134.5(3) . .
O201 C203 N201 127.4(4) . .
O201 C203 C204 120.9(3) . .
N201 C203 C204 111.7(3) . .
N1 C301 C302 111.5(4) . .
N1 C301 H30C 109.3 . .
C302 C301 H30C 109.3 . .
N1 C301 H30D 109.3 . .
C302 C301 H30D 109.3 . .
H30C C301 H30D 108.0 . .
N301 C302 C301 108.0(4) . .
N301 C302 H30A 110.1 . .
C301 C302 H30A 110.1 . .
N301 C302 H30B 110.1 . .
C301 C302 H30B 110.1 . .
H30A C302 H30B 108.4 . .
C303 N301 C302 119.2(5) . .
C303 N301 Mn1 131.7(4) . .
C302 N301 Mn1 108.9(3) . .
O301 C303 N301 125.7(5) . .
O301 C303 C304 117.1(4) . .
N301 C303 C304 117.2(4) . .
N102 Mn2 N202 119.70(17) . .
N102 Mn2 N302 117.07(16) . .
N202 Mn2 N302 116.04(16) . .
N102 Mn2 N2 80.24(14) . .
N202 Mn2 N2 81.14(14) . .
N302 Mn2 N2 81.68(16) . .
C311 N2 C211 112.1(4) . .
C311 N2 C111 113.9(4) . .
C211 N2 C111 112.1(4) . .
C311 N2 Mn2 105.4(3) . .
C211 N2 Mn2 106.2(3) . .
C111 N2 Mn2 106.4(3) . .
N2 C111 C112 111.3(4) . .
N2 C111 H11C 109.4 . .
C112 C111 H11C 109.4 . .
N2 C111 H11D 109.4 . .
C112 C111 H11D 109.4 . .
H11C C111 H11D 108.0 . .
N102 C112 C111 106.1(4) . .
N102 C112 H11E 110.5 . .
C111 C112 H11E 110.5 . .
N102 C112 H11F 110.5 . .
C111 C112 H11F 110.5 . .
H11E C112 H11F 108.7 . .
C110 N102 C112 117.2(4) . .
C110 N102 Mn2 126.0(3) . .
C112 N102 Mn2 112.8(3) . .
O102 C110 N102 128.3(4) . .
O102 C110 C106 119.7(4) . .
N102 C110 C106 112.0(4) . .
N2 C211 C212 111.4(4) . .
N2 C211 H21A 109.4 . .
C212 C211 H21A 109.4 . .
N2 C211 H21B 109.4 . .
C212 C211 H21B 109.4 . .
H21A C211 H21B 108.0 . .
N202 C212 C211 107.3(4) . .
N202 C212 H21C 110.3 . .
C211 C212 H21C 110.3 . .
N202 C212 H21D 110.3 . .
C211 C212 H21D 110.3 . .
H21C C212 H21D 108.5 . .
C210 N202 C212 115.2(4) . .
C210 N202 Mn2 132.6(3) . .
C212 N202 Mn2 110.1(3) . .
C210 O202 K4 132.3(3) . .
O202 C210 N202 126.8(4) . .
O202 C210 C206 118.0(3) . .
N202 C210 C206 115.2(4) . .
N2 C311 C312 112.2(4) . .
N2 C311 H31C 109.2 . .
C312 C311 H31C 109.2 . .
N2 C311 H31D 109.2 . .
C312 C311 H31D 109.2 . .
H31C C311 H31D 107.9 . .
N302 C312 C311 109.3(4) . .
N302 C312 H31E 109.8 . .
C311 C312 H31E 109.8 . .
N302 C312 H31F 109.8 . .
C311 C312 H31F 109.8 . .
H31E C312 H31F 108.3 . .
C310 N302 C312 115.9(4) . .
C310 N302 Mn2 131.9(3) . .
C312 N302 Mn2 109.4(3) . .
C310 O302 K3 143.0(3) . .
O302 C310 N302 126.8(5) . .
O302 C310 C306 117.9(5) . .
N302 C310 C306 115.2(4) . .
C105 C104 C109 120.2(4) . .
C105 C104 C103 120.1(4) . .
C109 C104 C103 119.6(3) . .
C104 C105 C106 119.2(4) . .
C104 C105 H105 120.4 . .
C106 C105 H105 120.4 . .
C107 C106 C105 120.8(4) . .
C107 C106 C110 119.0(4) . .
C105 C106 C110 120.2(4) . .
C106 C107 C108 119.3(4) . .
C106 C107 H107 120.4 . .
C108 C107 H107 120.4 . .
C108 C109 C104 119.2(4) . .
C108 C109 H109 120.4 . .
C104 C109 H109 120.4 . .
O103 C108 C109 118.9(3) . .
O103 C108 C107 120.2(3) . .
C109 C108 C107 120.9(4) . .
C108 O103 C113 117.3(3) . .
C114 C113 O103 120.7(4) . .
C114 C113 C14A 23.8(4) . .
O103 C113 C14A 123.1(7) . .
C114 C113 C18A 118.8(7) . .
O103 C113 C18A 115.1(7) . .
C14A C113 C18A 121.8(9) . .
C114 C113 C118 122.8(4) . .
O103 C113 C118 116.5(4) . .
C14A C113 C118 114.1(7) . .
C18A C113 C118 25.1(5) . .
C113 C114 C115 117.7(4) . .
C113 C114 H114 121.2 . .
C115 C114 H114 121.2 . .
O104 C115 C116 125.0(5) . .
O104 C115 C114 113.5(5) . .
C116 C115 C114 121.5(5) . .
C115 O104 C119 118.3(5) . .
O104 C119 C120 109.5(7) . .
O104 C119 H11A 109.8 . .
C120 C119 H11A 109.8 . .
O104 C119 H11B 109.8 . .
C120 C119 H11B 109.8 . .
H11A C119 H11B 108.2 . .
C119 C120 C121 110.3(9) . .
C119 C120 H12A 109.6 . .
C121 C120 H12A 109.6 . .
C119 C120 H12B 109.6 . .
C121 C120 H12B 109.6 . .
H12A C120 H12B 108.1 . .
C120 C121 H12C 109.5 . .
C120 C121 H12D 109.5 . .
H12C C121 H12D 109.5 . .
C120 C121 H12E 109.5 . .
H12C C121 H12E 109.5 . .
H12D C121 H12E 109.5 . .
C115 C116 C117 119.6(5) . .
C115 C116 H116 120.2 . .
C117 C116 H116 120.2 . .
C117 C118 C113 117.1(5) . .
C117 C118 H118 121.5 . .
C113 C118 H118 121.5 . .
O105 C117 C118 123.8(5) . .
O105 C117 C116 115.1(5) . .
C118 C117 C116 121.1(5) . .
C117 O105 C122 118.4(4) . .
O105 C122 C123 105.7(4) . .
O105 C122 H12F 110.6 . .
C123 C122 H12F 110.6 . .
O105 C122 H12G 110.6 . .
C123 C122 H12G 110.6 . .
H12F C122 H12G 108.7 . .
C122 C123 C124 111.8(6) . .
C122 C123 H12H 109.3 . .
C124 C123 H12H 109.3 . .
C122 C123 H12I 109.3 . .
C124 C123 H12I 109.3 . .
H12H C123 H12I 107.9 . .
C123 C124 H12J 109.5 . .
C123 C124 H12K 109.5 . .
H12J C124 H12K 109.5 . .
C123 C124 H12L 109.5 . .
H12J C124 H12L 109.5 . .
H12K C124 H12L 109.5 . .
C15A C14A C113 119.1(10) . .
C15A C14A H14A 120.4 . .
C113 C14A H14A 120.4 . .
O04A C15A C16A 125.4(11) . .
O04A C15A C14A 114.8(10) . .
C16A C15A C14A 119.6(10) . .
C15A O04A C19A 120.4(14) . .
O04A C19A C20A 107.7(15) . .
O04A C19A H19A 110.2 . .
C20A C19A H19A 110.2 . .
O04A C19A H19B 110.2 . .
C20A C19A H19B 110.2 . .
H19A C19A H19B 108.5 . .
C19A C20A C21A 109.6(17) . .
C19A C20A H20E 109.7 . .
C21A C20A H20E 109.7 . .
C19A C20A H20F 109.7 . .
C21A C20A H20F 109.7 . .
H20E C20A H20F 108.2 . .
C20A C21A H21E 109.5 . .
C20A C21A H21F 109.5 . .
H21E C21A H21F 109.5 . .
C20A C21A H21G 109.5 . .
H21E C21A H21G 109.5 . .
H21F C21A H21G 109.5 . .
C15A C16A C17A 120.5(11) . .
C15A C16A H16A 119.8 . .
C17A C16A H16A 119.8 . .
C17A C18A C113 117.6(10) . .
C17A C18A H18A 121.2 . .
C113 C18A H18A 121.2 . .
O05A C17A C18A 121.1(10) . .
O05A C17A C16A 117.3(10) . .
C18A C17A C16A 121.3(10) . .
C17A O05A C22A 119.3(11) . .
O05A C22A C23A 105.7(12) . .
O05A C22A H22A 110.6 . .
C23A C22A H22A 110.6 . .
O05A C22A H22B 110.6 . .
C23A C22A H22B 110.6 . .
H22A C22A H22B 108.7 . .
C22A C23A C24A 110.4(14) . .
C22A C23A H23A 109.6 . .
C24A C23A H23A 109.6 . .
C22A C23A H23B 109.6 . .
C24A C23A H23B 109.6 . .
H23A C23A H23B 108.1 . .
C23A C24A H24A 109.5 . .
C23A C24A H24B 109.5 . .
H24A C24A H24B 109.5 . .
C23A C24A H24C 109.5 . .
H24A C24A H24C 109.5 . .
H24B C24A H24C 109.5 . .
C209 C204 C205 120.7(4) . .
C209 C204 C203 120.0(4) . .
C205 C204 C203 119.3(4) . .
C206 C205 C204 118.8(4) . .
C206 C205 H205 120.6 . .
C204 C205 H205 120.6 . .
C205 C206 C207 120.2(4) . .
C205 C206 C210 118.6(4) . .
C207 C206 C210 121.2(3) . .
C208 C207 C206 119.8(4) . .
C208 C207 H207 120.1 . .
C206 C207 H207 120.1 . .
C204 C209 C208 119.4(4) . .
C204 C209 H209 120.3 . .
C208 C209 H209 120.3 . .
C207 C208 O203 119.4(3) . .
C207 C208 C209 120.5(4) . .
O203 C208 C209 120.0(4) . .
C213 O203 C208 121.3(4) . .
C213 O203 C13B 8.3(7) . .
C208 O203 C13B 113.0(6) . .
O203 C213 C218 120.6(8) . .
O203 C213 C214 115.6(7) . .
C218 C213 C214 123.8(8) . .
C215 C214 C213 117.4(7) . .
C215 C214 H214 121.3 . .
C213 C214 H214 121.3 . .
O204 C215 C216 123.7(7) . .
O204 C215 C214 114.9(7) . .
C216 C215 C214 121.3(7) . .
C215 O204 C219 119.6(7) . .
O204 C219 C220 107.5(8) . .
O204 C219 H21H 110.2 . .
C220 C219 H21H 110.2 . .
O204 C219 H21I 110.2 . .
C220 C219 H21I 110.2 . .
H21H C219 H21I 108.5 . .
C219 C220 C221 113.6(10) . .
C219 C220 H22C 108.9 . .
C221 C220 H22C 108.9 . .
C219 C220 H22D 108.9 . .
C221 C220 H22D 108.9 . .
H22C C220 H22D 107.7 . .
C220 C221 H22E 109.5 . .
C220 C221 H22F 109.5 . .
H22E C221 H22F 109.5 . .
C220 C221 H22G 109.5 . .
H22E C221 H22G 109.5 . .
H22F C221 H22G 109.5 . .
C215 C216 C217 119.1(8) . .
C215 C216 H216 120.4 . .
C217 C216 H216 120.4 . .
C213 C218 C217 116.3(9) . .
C213 C218 H218 121.8 . .
C217 C218 H218 121.8 . .
O205 C217 C218 123.2(8) . .
O205 C217 C216 114.8(8) . .
C218 C217 C216 122.0(8) . .
C217 O205 C222 117.2(8) . .
O205 C222 C223 107.5(8) . .
O205 C222 H22H 110.2 . .
C223 C222 H22H 110.2 . .
O205 C222 H22I 110.2 . .
C223 C222 H22I 110.2 . .
H22H C222 H22I 108.5 . .
C222 C223 C224 110.7(10) . .
C222 C223 H22J 109.5 . .
C224 C223 H22J 109.5 . .
C222 C223 H22K 109.5 . .
C224 C223 H22K 109.5 . .
H22J C223 H22K 108.1 . .
C223 C224 H22L 109.5 . .
C223 C224 H22M 109.5 . .
H22L C224 H22M 109.5 . .
C223 C224 H22N 109.5 . .
H22L C224 H22N 109.5 . .
H22M C224 H22N 109.5 . .
C14B C13B C18B 122.2(12) . .
C14B C13B O203 126.7(12) . .
C18B C13B O203 111.1(12) . .
C13B C14B C15B 119.5(12) . .
C13B C14B H14B 120.3 . .
C15B C14B H14B 120.3 . .
O04B C15B C16B 124.0(13) . .
O04B C15B C14B 117.6(12) . .
C16B C15B C14B 118.4(12) . .
C15B O04B C19B 123.0(15) . .
O04B C19B C20B 118.0(17) . .
O04B C19B H19C 107.8 . .
C20B C19B H19C 107.8 . .
O04B C19B H19D 107.8 . .
C20B C19B H19D 107.8 . .
H19C C19B H19D 107.1 . .
C19B C20B C21B 118.9(18) . .
C19B C20B H20G 107.6 . .
C21B C20B H20G 107.6 . .
C19B C20B H20H 107.6 . .
C21B C20B H20H 107.6 . .
H20G C20B H20H 107.0 . .
C20B C21B H21J 109.5 . .
C20B C21B H21K 109.5 . .
H21J C21B H21K 109.5 . .
C20B C21B H21L 109.5 . .
H21J C21B H21L 109.5 . .
H21K C21B H21L 109.5 . .
C15B C16B C17B 121.6(14) . .
C15B C16B H16B 119.2 . .
C17B C16B H16B 119.2 . .
C17B C18B C13B 117.6(14) . .
C17B C18B H18B 121.2 . .
C13B C18B H18B 121.2 . .
O05B C17B C16B 120.3(14) . .
O05B C17B C18B 119.0(13) . .
C16B C17B C18B 120.6(13) . .
C17B O05B C22B 119.1(16) . .
O05B C22B C23B 111.5(15) . .
O05B C22B H22O 109.3 . .
C23B C22B H22O 109.3 . .
O05B C22B H22P 109.3 . .
C23B C22B H22P 109.3 . .
H22O C22B H22P 108.0 . .
C22B C23B C24B 109.0(16) . .
C22B C23B H23C 109.9 . .
C24B C23B H23C 109.9 . .
C22B C23B H23D 109.9 . .
C24B C23B H23D 109.9 . .
H23C C23B H23D 108.3 . .
C23B C24B H24D 109.5 . .
C23B C24B H24E 109.5 . .
H24D C24B H24E 109.5 . .
C23B C24B H24F 109.5 . .
H24D C24B H24F 109.5 . .
H24E C24B H24F 109.5 . .
C305 C304 C309 117.3(5) . .
C305 C304 C303 120.6(5) . .
C309 C304 C303 122.1(4) . .
C306 C305 C304 122.5(5) . .
C306 C305 H305 118.7 . .
C304 C305 H305 118.7 . .
C305 C306 C307 119.7(4) . .
C305 C306 C310 119.8(4) . .
C307 C306 C310 120.4(4) . .
C308 C307 C306 118.3(5) . .
C308 C307 H307 120.9 . .
C306 C307 H307 120.9 . .
C308 C309 C304 119.4(4) . .
C308 C309 H309 120.3 . .
C304 C309 H309 120.3 . .
C309 C308 C307 122.3(4) . .
C309 C308 O303 117.1(4) . .
C307 C308 O303 120.5(4) . .
C308 O303 C313 116.3(4) . .
C308 O303 C13C 117.1(3) . .
C313 O303 C13C 11.3(11) . .
C314 C313 C318 123.9(10) . .
C314 C313 O303 121.6(10) . .
C318 C313 O303 114.5(10) . .
C313 C314 C315 116.5(11) . .
C313 C314 H14C 121.7 . .
C315 C314 H14C 121.7 . .
O304 C315 C316 120.2(10) . .
O304 C315 C314 117.5(11) . .
C316 C315 C314 122.2(11) . .
C315 O304 C319 116.9(14) . .
O304 C319 C320 110.5(13) . .
O304 C319 H19E 109.5 . .
C320 C319 H19E 109.5 . .
O304 C319 H19F 109.5 . .
C320 C319 H19F 109.5 . .
H19E C319 H19F 108.1 . .
C319 C320 C321 110.5(13) . .
C319 C320 H20I 109.6 . .
C321 C320 H20I 109.6 . .
C319 C320 H20J 109.6 . .
C321 C320 H20J 109.6 . .
H20I C320 H20J 108.1 . .
C320 C321 H21M 109.5 . .
C320 C321 H21N 109.5 . .
H21M C321 H21N 109.5 . .
C320 C321 H21O 109.5 . .
H21M C321 H21O 109.5 . .
H21N C321 H21O 109.5 . .
C315 C316 C317 117.5(11) . .
C315 C316 H16C 121.2 . .
C317 C316 H16C 121.2 . .
C313 C318 C317 115.7(10) . .
C313 C318 H18C 122.1 . .
C317 C318 H18C 122.1 . .
O305 C317 C316 113.5(9) . .
O305 C317 C318 122.4(10) . .
C316 C317 C318 124.0(10) . .
C317 O305 C322 118.3(8) . .
O305 C322 C323 106.1(10) . .
O305 C322 H22Q 110.5 . .
C323 C322 H22Q 110.5 . .
O305 C322 H22R 110.5 . .
C323 C322 H22R 110.5 . .
H22Q C322 H22R 108.7 . .
C322 C323 C324 110.0(11) . .
C322 C323 H23E 109.7 . .
C324 C323 H23E 109.7 . .
C322 C323 H23F 109.7 . .
C324 C323 H23F 109.7 . .
H23E C323 H23F 108.2 . .
C323 C324 H24G 109.5 . .
C323 C324 H24H 109.5 . .
H24G C324 H24H 109.5 . .
C323 C324 H24I 109.5 . .
H24G C324 H24I 109.5 . .
H24H C324 H24I 109.5 . .
C18C C13C C14C 123.8(9) . .
C18C C13C O303 123.8(10) . .
C14C C13C O303 112.3(10) . .
C13C C14C C15C 116.5(11) . .
C13C C14C H314 121.8 . .
C15C C14C H314 121.8 . .
O04C C15C C16C 124.9(11) . .
O04C C15C C14C 114.2(11) . .
C16C C15C C14C 120.9(10) . .
C15C O04C C19C 119.0(14) . .
O04C C19C C20C 109.1(14) . .
O04C C19C H31A 109.9 . .
C20C C19C H31A 109.9 . .
O04C C19C H31B 109.9 . .
C20C C19C H31B 109.9 . .
H31A C19C H31B 108.3 . .
C19C C20C C21C 110.9(15) . .
C19C C20C H32A 109.5 . .
C21C C20C H32A 109.5 . .
C19C C20C H32B 109.5 . .
C21C C20C H32B 109.5 . .
H32A C20C H32B 108.0 . .
C20C C21C H32C 109.5 . .
C20C C21C H32D 109.5 . .
H32C C21C H32D 109.5 . .
C20C C21C H32E 109.5 . .
H32C C21C H32E 109.5 . .
H32D C21C H32E 109.5 . .
C17C C16C C15C 120.1(10) . .
C17C C16C H316 120.0 . .
C15C C16C H316 120.0 . .
C13C C18C C17C 117.5(10) . .
C13C C18C H318 121.3 . .
C17C C18C H318 121.3 . .
O05C C17C C16C 113.7(9) . .
O05C C17C C18C 125.2(10) . .
C16C C17C C18C 121.1(10) . .
C17C O05C C22C 117.5(9) . .
O05C C22C C23C 108.6(11) . .
O05C C22C H32F 110.0 . .
C23C C22C H32F 110.0 . .
O05C C22C H32G 110.0 . .
C23C C22C H32G 110.0 . .
H32F C22C H32G 108.3 . .
C24C C23C C22C 112.3(12) . .
C24C C23C H32H 109.2 . .
C22C C23C H32H 109.2 . .
C24C C23C H32I 109.2 . .
C22C C23C H32I 109.2 . .
H32H C23C H32I 107.9 . .
C23C C24C H32J 109.5 . .
C23C C24C H32K 109.5 . .
H32J C24C H32K 109.5 . .
C23C C24C H32L 109.5 . .
H32J C24C H32L 109.5 . .
H32K C24C H32L 109.5 . .
N401 Mn3 N501 119.94(16) . .
N401 Mn3 N601 115.87(14) . .
N501 Mn3 N601 117.55(16) . .
N401 Mn3 N3 81.43(14) . .
N501 Mn3 N3 81.34(15) . .
N601 Mn3 N3 81.33(14) . .
C401 N3 C501 113.3(4) . .
C401 N3 C601 111.4(4) . .
C501 N3 C601 112.3(4) . .
C401 N3 Mn3 106.3(3) . .
C501 N3 Mn3 106.7(3) . .
C601 N3 Mn3 106.4(3) . .
N3 C401 C402 110.7(4) . .
N3 C401 H40C 109.5 . .
C402 C401 H40C 109.5 . .
N3 C401 H40D 109.5 . .
C402 C401 H40D 109.5 . .
H40C C401 H40D 108.1 . .
N401 C402 C401 107.8(4) . .
N401 C402 H40A 110.1 . .
C401 C402 H40A 110.1 . .
N401 C402 H40B 110.1 . .
C401 C402 H40B 110.1 . .
H40A C402 H40B 108.5 . .
C403 N401 C402 117.3(3) . .
C403 N401 Mn3 132.1(3) . .
C402 N401 Mn3 109.5(2) . .
C403 O401 K1 139.1(3) . 3_455
O401 C403 N401 128.6(4) . .
O401 C403 C404 118.7(3) . .
N401 C403 C404 112.7(3) . .
N3 C501 C502 109.6(4) . .
N3 C501 H50C 109.7 . .
C502 C501 H50C 109.7 . .
N3 C501 H50D 109.7 . .
C502 C501 H50D 109.7 . .
H50C C501 H50D 108.2 . .
N501 C502 C501 109.7(5) . .
N501 C502 H50A 109.7 . .
C501 C502 H50A 109.7 . .
N501 C502 H50B 109.7 . .
C501 C502 H50B 109.7 . .
H50A C502 H50B 108.2 . .
C503 N501 C502 117.3(5) . .
C503 N501 Mn3 131.6(4) . .
C502 N501 Mn3 109.1(3) . .
O501 C503 N501 128.0(6) . .
O501 C503 C504 117.4(4) . .
N501 C503 C504 114.5(5) . .
N3 C601 C602 110.2(4) . .
N3 C601 H60C 109.6 . .
C602 C601 H60C 109.6 . .
N3 C601 H60D 109.6 . .
C602 C601 H60D 109.6 . .
H60C C601 H60D 108.1 . .
N601 C602 C601 108.9(3) . .
N601 C602 H60A 109.9 . .
C601 C602 H60A 109.9 . .
N601 C602 H60B 109.9 . .
C601 C602 H60B 109.9 . .
H60A C602 H60B 108.3 . .
C603 N601 C602 116.5(4) . .
C603 N601 Mn3 131.8(3) . .
C602 N601 Mn3 109.6(3) . .
C603 O601 K2 138.0(3) . 3_455
O601 C603 N601 127.8(4) . .
O601 C603 C604 118.2(4) . .
N601 C603 C604 113.9(3) . .
N402 Mn4 N602 118.71(19) . .
N402 Mn4 N502 116.05(16) . .
N602 Mn4 N502 118.36(18) . .
N402 Mn4 N4 82.08(15) . .
N602 Mn4 N4 80.65(16) . .
N502 Mn4 N4 80.93(19) . .
C511 N4 C611 114.4(4) . .
C511 N4 C411 111.8(4) . .
C611 N4 C411 111.9(5) . .
C511 N4 Mn4 106.5(4) . .
C611 N4 Mn4 106.4(3) . .
C411 N4 Mn4 105.0(3) . .
N402 C412 C411 109.9(4) . .
N402 C412 H41C 109.7 . .
C411 C412 H41C 109.7 . .
N402 C412 H41D 109.7 . .
C411 C412 H41D 109.7 . .
H41C C412 H41D 108.2 . .
N4 C411 C412 110.9(4) . .
N4 C411 H41E 109.5 . .
C412 C411 H41E 109.5 . .
N4 C411 H41F 109.5 . .
C412 C411 H41F 109.5 . .
H41E C411 H41F 108.0 . .
C410 N402 C412 117.9(4) . .
C410 N402 Mn4 132.6(3) . .
C412 N402 Mn4 107.7(3) . .
C410 O402 K3 133.1(3) . .
O402 C410 N402 126.9(4) . .
O402 C410 C406 117.7(4) . .
N402 C410 C406 115.4(4) . .
N4 C511 C512 111.6(4) . .
N4 C511 H51A 109.3 . .
C512 C511 H51A 109.3 . .
N4 C511 H51B 109.3 . .
C512 C511 H51B 109.3 . .
H51A C511 H51B 108.0 . .
N502 C512 C511 108.2(5) . .
N502 C512 H51C 110.1 . .
C511 C512 H51C 110.1 . .
N502 C512 H51D 110.1 . .
C511 C512 H51D 110.1 . .
H51C C512 H51D 108.4 . .
C510 N502 C512 115.8(5) . .
C510 N502 Mn4 132.8(3) . .
C512 N502 Mn4 109.9(4) . .
C510 O502 K4 135.0(4) . .
O502 C510 N502 126.9(5) . .
O502 C510 C506 120.3(5) . .
N502 C510 C506 112.8(5) . .
N4 C611 C612 110.5(5) . .
N4 C611 H61A 109.6 . .
C612 C611 H61A 109.6 . .
N4 C611 H61B 109.6 . .
C612 C611 H61B 109.6 . .
H61A C611 H61B 108.1 . .
N602 C612 C611 108.6(4) . .
N602 C612 H61C 110.0 . .
C611 C612 H61C 110.0 . .
N602 C612 H61D 110.0 . .
C611 C612 H61D 110.0 . .
H61C C612 H61D 108.4 . .
C610 N602 C612 118.6(4) . .
C610 N602 Mn4 128.9(4) . .
C612 N602 Mn4 110.5(3) . .
O602 C610 N602 126.4(4) . .
O602 C610 C606 118.6(4) . .
N602 C610 C606 115.0(4) . .
C409 C404 C405 120.0(4) . .
C409 C404 C403 119.9(4) . .
C405 C404 C403 120.1(4) . .
C406 C405 C404 120.1(4) . .
C406 C405 H405 120.0 . .
C404 C405 H405 120.0 . .
C407 C406 C405 120.0(4) . .
C407 C406 C410 120.7(4) . .
C405 C406 C410 119.1(4) . .
C406 C407 C408 118.9(4) . .
C406 C407 H407 120.6 . .
C408 C407 H407 120.6 . .
C408 C409 C404 118.9(4) . .
C408 C409 H409 120.6 . .
C404 C409 H409 120.6 . .
O403 C408 C409 119.4(4) . .
O403 C408 C407 119.0(4) . .
C409 C408 C407 121.6(4) . .
C408 O403 C413 117.4(3) . .
C414 C413 C418 121.4(4) . .
C414 C413 O403 116.8(4) . .
C418 C413 O403 121.8(4) . .
C413 C414 C415 119.1(4) . .
C413 C414 H414 120.4 . .
C415 C414 H414 120.4 . .
O404 C415 C416 115.2(4) . .
O404 C415 C414 124.6(4) . .
C416 C415 C414 120.2(4) . .
C415 O404 C419 118.4(4) . .
O404 C419 C420 107.6(5) . .
O404 C419 H41A 110.2 . .
C420 C419 H41A 110.2 . .
O404 C419 H41B 110.2 . .
C420 C419 H41B 110.2 . .
H41A C419 H41B 108.5 . .
C419 C420 C421 113.2(5) . .
C419 C420 H42A 108.9 . .
C421 C420 H42A 108.9 . .
C419 C420 H42B 108.9 . .
C421 C420 H42B 108.9 . .
H42A C420 H42B 107.7 . .
C420 C421 H42C 109.5 . .
C420 C421 H42D 109.5 . .
H42C C421 H42D 109.5 . .
C420 C421 H42E 109.5 . .
H42C C421 H42E 109.5 . .
H42D C421 H42E 109.5 . .
C417 C416 C415 119.6(5) . .
C417 C416 H416 120.2 . .
C415 C416 H416 120.2 . .
C413 C418 C417 118.2(4) . .
C413 C418 H418 120.9 . .
C417 C418 H418 120.9 . .
O405 C417 C416 118.0(5) . .
O405 C417 C418 120.5(4) . .
C416 C417 C418 121.4(4) . .
C417 O405 C22D 123.8(8) . .
C417 O405 C422 120.2(5) . .
C22D O405 C422 114.9(8) . .
O405 C422 C423 108.6(9) . .
O405 C422 H42F 110.0 . .
C423 C422 H42F 110.0 . .
O405 C422 H42G 110.0 . .
C423 C422 H42G 110.0 . .
H42F C422 H42G 108.3 . .
C422 C423 C424 110.5(14) . .
C422 C423 H42H 109.5 . .
C424 C423 H42H 109.5 . .
C422 C423 H42I 109.5 . .
C424 C423 H42I 109.5 . .
H42H C423 H42I 108.1 . .
C423 C424 H42J 109.5 . .
C423 C424 H42K 109.5 . .
H42J C424 H42K 109.5 . .
C423 C424 H42L 109.5 . .
H42J C424 H42L 109.5 . .
H42K C424 H42L 109.5 . .
O405 C22D C23D 108.8(12) . .
O405 C22D H22S 109.9 . .
C23D C22D H22S 109.9 . .
O405 C22D H22T 109.9 . .
C23D C22D H22T 109.9 . .
H22S C22D H22T 108.3 . .
C22D C23D C24D 114.1(16) . .
C22D C23D H23G 108.7 . .
C24D C23D H23G 108.7 . .
C22D C23D H23H 108.7 . .
C24D C23D H23H 108.7 . .
H23G C23D H23H 107.6 . .
C23D C24D H24J 109.5 . .
C23D C24D H24K 109.5 . .
H24J C24D H24K 109.5 . .
C23D C24D H24L 109.5 . .
H24J C24D H24L 109.5 . .
H24K C24D H24L 109.5 . .
C509 C504 C505 119.8(5) . .
C509 C504 C503 119.8(4) . .
C505 C504 C503 120.4(5) . .
C506 C505 C504 119.2(5) . .
C506 C505 H505 120.4 . .
C504 C505 H505 120.4 . .
C507 C506 C505 120.6(4) . .
C507 C506 C510 120.6(5) . .
C505 C506 C510 118.9(5) . .
C508 C507 C506 119.3(5) . .
C508 C507 H507 120.3 . .
C506 C507 H507 120.3 . .
C508 C509 C504 120.1(4) . .
C508 C509 H509 119.9 . .
C504 C509 H509 119.9 . .
C509 C508 O503 118.5(4) . .
C509 C508 C507 120.8(5) . .
O503 C508 C507 120.7(5) . .
C508 O503 C13E 115.0(4) . .
C508 O503 C513 122.0(3) . .
C13E O503 C513 11.4(10) . .
C514 C513 C518 121.8(9) . .
C514 C513 O503 117.6(9) . .
C518 C513 O503 120.5(9) . .
C513 C514 C515 120.6(9) . .
C513 C514 H514 119.7 . .
C515 C514 H514 119.7 . .
C516 C515 O504 115.7(8) . .
C516 C515 C514 119.4(9) . .
O504 C515 C514 124.7(9) . .
C515 O504 C519 117.6(7) . .
O504 C519 C520 104.6(9) . .
O504 C519 H51E 110.8 . .
C520 C519 H51E 110.8 . .
O504 C519 H51F 110.8 . .
C520 C519 H51F 110.8 . .
H51E C519 H51F 108.9 . .
C521 C520 C519 111.4(11) . .
C521 C520 H52A 109.3 . .
C519 C520 H52A 109.3 . .
C521 C520 H52B 109.3 . .
C519 C520 H52B 109.3 . .
H52A C520 H52B 108.0 . .
C520 C521 H52C 109.5 . .
C520 C521 H52D 109.5 . .
H52C C521 H52D 109.5 . .
C520 C521 H52E 109.5 . .
H52C C521 H52E 109.5 . .
H52D C521 H52E 109.5 . .
C515 C516 C517 119.0(8) . .
C515 C516 H516 120.5 . .
C517 C516 H516 120.5 . .
C513 C518 C517 115.7(10) . .
C513 C518 H518 122.2 . .
C517 C518 H518 122.2 . .
O505 C517 C516 112.5(8) . .
O505 C517 C518 124.0(10) . .
C516 C517 C518 123.4(9) . .
C517 O505 C522 119.6(9) . .
O505 C522 C523 107.9(10) . .
O505 C522 H52F 110.1 . .
C523 C522 H52F 110.1 . .
O505 C522 H52G 110.1 . .
C523 C522 H52G 110.1 . .
H52F C522 H52G 108.4 . .
C522 C523 C524 111.8(12) . .
C522 C523 H52H 109.3 . .
C524 C523 H52H 109.3 . .
C522 C523 H52I 109.3 . .
C524 C523 H52I 109.3 . .
H52H C523 H52I 107.9 . .
C523 C524 H52J 109.5 . .
C523 C524 H52K 109.5 . .
H52J C524 H52K 109.5 . .
C523 C524 H52L 109.5 . .
H52J C524 H52L 109.5 . .
H52K C524 H52L 109.5 . .
C14E C13E C18E 126.8(10) . .
C14E C13E O503 118.8(11) . .
C18E C13E O503 114.4(11) . .
C13E C14E C15E 116.8(10) . .
C13E C14E H14E 121.6 . .
C15E C14E H14E 121.6 . .
O04E C15E C16E 123.8(10) . .
O04E C15E C14E 116.3(10) . .
C16E C15E C14E 119.7(10) . .
C15E O04E C19E 116.4(10) . .
O04E C19E C20E 108.3(12) . .
O04E C19E H19G 110.0 . .
C20E C19E H19G 110.0 . .
O04E C19E H19H 110.0 . .
C20E C19E H19H 110.0 . .
H19G C19E H19H 108.4 . .
C19E C20E C21E 107.9(15) . .
C19E C20E H20K 110.1 . .
C21E C20E H20K 110.1 . .
C19E C20E H20L 110.1 . .
C21E C20E H20L 110.1 . .
H20K C20E H20L 108.4 . .
C20E C21E H21P 109.5 . .
C20E C21E H21Q 109.5 . .
H21P C21E H21Q 109.5 . .
C20E C21E H21R 109.5 . .
H21P C21E H21R 109.5 . .
H21Q C21E H21R 109.5 . .
C17E C16E C15E 120.2(11) . .
C17E C16E H16E 119.9 . .
C15E C16E H16E 119.9 . .
C13E C18E C17E 113.9(11) . .
C13E C18E H18E 123.1 . .
C17E C18E H18E 123.1 . .
O05E C17E C16E 119.0(11) . .
O05E C17E C18E 118.5(10) . .
C16E C17E C18E 122.5(11) . .
C17E O05E C22E 119.1(11) . .
O05E C22E C23E 109.4(12) . .
O05E C22E H22U 109.8 . .
C23E C22E H22U 109.8 . .
O05E C22E H22V 109.8 . .
C23E C22E H22V 109.8 . .
H22U C22E H22V 108.2 . .
C22E C23E C24E 112.4(15) . .
C22E C23E H23I 109.1 . .
C24E C23E H23I 109.1 . .
C22E C23E H23J 109.1 . .
C24E C23E H23J 109.1 . .
H23I C23E H23J 107.9 . .
C23E C24E H24M 109.5 . .
C23E C24E H24N 109.5 . .
H24M C24E H24N 109.5 . .
C23E C24E H24O 109.5 . .
H24M C24E H24O 109.5 . .
H24N C24E H24O 109.5 . .
C609 C604 C605 119.3(4) . .
C609 C604 C603 122.9(4) . .
C605 C604 C603 117.7(4) . .
C606 C605 C604 120.4(4) . .
C606 C605 H605 119.8 . .
C604 C605 H605 119.8 . .
C605 C606 C607 119.7(4) . .
C605 C606 C610 120.3(4) . .
C607 C606 C610 120.0(4) . .
C608 C607 C606 119.2(4) . .
C608 C607 H607 120.4 . .
C606 C607 H607 120.4 . .
C608 C609 C604 119.5(4) . .
C608 C609 H609 120.3 . .
C604 C609 H609 120.3 . .
C607 C608 C609 121.6(4) . .
C607 C608 O603 118.9(4) . .
C609 C608 O603 118.9(4) . .
C613 O603 C608 122.0(4) . .
O603 C613 C614 122.5(4) . .
O603 C613 C618 114.1(4) . .
C614 C613 C618 123.4(4) . .
C613 C614 C615 116.5(4) . .
C613 C614 H614 121.7 . .
C615 C614 H614 121.7 . .
O604 C615 C614 114.8(5) . .
O604 C615 C616 123.1(5) . .
C614 C615 C616 122.1(4) . .
C615 O604 C619 118.0(4) . .
C615 O604 C19F 118.2(11) . .
C619 O604 C19F 38(3) . .
O604 C619 C620 109.2(6) . .
O604 C619 H19I 109.8 . .
C620 C619 H19I 109.8 . .
O604 C619 H19J 109.8 . .
C620 C619 H19J 109.8 . .
H19I C619 H19J 108.3 . .
C619 C620 C621 112.8(7) . .
C619 C620 H20M 109.0 . .
C621 C620 H20M 109.0 . .
C619 C620 H20N 109.0 . .
C621 C620 H20N 109.0 . .
H20M C620 H20N 107.8 . .
C620 C621 H21S 109.5 . .
C620 C621 H21T 109.5 . .
H21S C621 H21T 109.5 . .
C620 C621 H21U 109.5 . .
H21S C621 H21U 109.5 . .
H21T C621 H21U 109.5 . .
O604 C19F C20F 109.6(17) . .
O604 C19F H61E 109.8 . .
C20F C19F H61E 109.8 . .
O604 C19F H61F 109.8 . .
C20F C19F H61F 109.8 . .
H61E C19F H61F 108.2 . .
C19F C20F C21F 117(2) . .
C19F C20F H62A 108.1 . .
C21F C20F H62A 108.1 . .
C19F C20F H62B 108.1 . .
C21F C20F H62B 108.1 . .
H62A C20F H62B 107.3 . .
C20F C21F H62C 109.5 . .
C20F C21F H62D 109.5 . .
H62C C21F H62D 109.5 . .
C20F C21F H62E 109.5 . .
H62C C21F H62E 109.5 . .
H62D C21F H62E 109.5 . .
C617 C616 C615 118.3(5) . .
C617 C616 H616 120.8 . .
C615 C616 H616 120.8 . .
C617 C618 C613 117.9(4) . .
C617 C618 H618 121.0 . .
C613 C618 H618 121.0 . .
O605 C617 C618 124.1(4) . .
O605 C617 C616 114.2(4) . .
C618 C617 C616 121.7(4) . .
C617 O605 C622 118.5(8) . .
C617 O605 C22F 116.0(12) . .
C622 O605 C22F 7(3) . .
O605 C622 C623 107.2(10) . .
O605 C622 H62F 110.3 . .
C623 C622 H62F 110.3 . .
O605 C622 H62G 110.3 . .
C623 C622 H62G 110.3 . .
H62F C622 H62G 108.5 . .
C622 C623 C624 108.6(11) . .
C622 C623 H62H 110.0 . .
C624 C623 H62H 110.0 . .
C622 C623 H62I 110.0 . .
C624 C623 H62I 110.0 . .
H62H C623 H62I 108.3 . .
C623 C624 H62J 109.5 . .
C623 C624 H62K 109.5 . .
H62J C624 H62K 109.5 . .
C623 C624 H62L 109.5 . .
H62J C624 H62L 109.5 . .
H62K C624 H62L 109.5 . .
O605 C22F C23F 107.0(16) . .
O605 C22F H22W 110.3 . .
C23F C22F H22W 110.3 . .
O605 C22F H22Z 110.3 . .
C23F C22F H22Z 110.3 . .
H22W C22F H22Z 108.6 . .
C22F C23F C24F 108.4(16) . .
C22F C23F H23K 110.0 . .
C24F C23F H23K 110.0 . .
C22F C23F H23L 110.0 . .
C24F C23F H23L 110.0 . .
H23K C23F H23L 108.4 . .
C23F C24F H24P 109.5 . .
C23F C24F H24Q 109.5 . .
H24P C24F H24Q 109.5 . .
C23F C24F H24R 109.5 . .
H24P C24F H24R 109.5 . .
H24Q C24F H24R 109.5 . .
O401 K1 O101 111.02(10) 3_545 .
O401 K1 O1Z 178.41(10) 3_545 4
O101 K1 O1Z 70.26(10) . 4
O401 K1 O1Y 101.67(11) 3_545 4
O101 K1 O1Y 147.22(10) . 4
O1Z K1 O1Y 77.10(11) 4 4
O401 K1 O1S 95.88(11) 3_545 .
O101 K1 O1S 83.10(12) . .
O1Z K1 O1S 85.19(11) 4 .
O1Y K1 O1S 91.44(11) 4 .
O401 K1 O1W 106.27(10) 3_545 4
O101 K1 O1W 86.63(11) . 4
O1Z K1 O1W 72.72(10) 4 4
O1Y K1 O1W 86.56(10) 4 4
O1S K1 O1W 157.72(11) . 4
O401 K1 C1W 117.78(12) 3_545 4
O101 K1 C1W 66.26(11) . 4
O1Z K1 C1W 61.68(12) 4 4
O1Y K1 C1W 100.84(11) 4 4
O1S K1 C1W 140.35(13) . 4
O1W K1 C1W 21.17(10) 4 4
O401 K1 C1Y 107.16(12) 3_545 4
O101 K1 C1Y 136.75(11) . 4
O1Z K1 C1Y 71.99(12) 4 4
O1Y K1 C1Y 18.51(10) 4 4
O1S K1 C1Y 73.42(11) . 4
O1W K1 C1Y 101.64(10) 4 4
C1W K1 C1Y 112.00(12) 4 4
O401 K1 K2 133.32(7) 3_545 4
O101 K1 K2 106.42(7) . 4
O1Z K1 K2 45.09(7) 4 4
O1Y K1 K2 47.64(8) 4 4
O1S K1 K2 115.64(8) . 4
O1W K1 K2 49.06(7) 4 4
C1W K1 K2 55.66(8) 4 4
C1Y K1 K2 56.35(8) 4 4
O201 K2 O1Z 175.85(13) . .
O201 K2 O601 98.47(10) . 3_545
O1Z K2 O601 84.60(10) . 3_545
O201 K2 O1Y 105.46(11) . .
O1Z K2 O1Y 77.60(11) . .
O601 K2 O1Y 83.33(11) 3_545 .
O201 K2 O1X 99.92(11) . .
O1Z K2 O1X 77.62(12) . .
O601 K2 O1X 82.79(13) 3_545 .
O1Y K2 O1X 152.57(12) . .
O201 K2 O1W 104.27(10) . .
O1Z K2 O1W 72.96(10) . .
O601 K2 O1W 156.70(10) 3_545 .
O1Y K2 O1W 85.78(10) . .
O1X K2 O1W 98.04(12) . .
O201 K2 C1W 114.32(11) . .
O1Z K2 C1W 62.02(11) . .
O601 K2 C1W 144.18(12) 3_545 .
O1Y K2 C1W 100.50(11) . .
O1X K2 C1W 77.90(13) . .
O1W K2 C1W 21.26(10) . .
O201 K2 C1Y 110.38(11) . .
O1Z K2 C1Y 73.45(12) . .
O601 K2 C1Y 64.19(11) 3_545 .
O1Y K2 C1Y 19.49(10) . .
O1X K2 C1Y 137.46(12) . .
O1W K2 C1Y 102.43(11) . .
C1W K2 C1Y 113.40(12) . .
O201 K2 C1X 111.11(11) . .
O1Z K2 C1X 67.51(11) . .
O601 K2 C1X 66.16(13) 3_545 .
O1Y K2 C1X 134.84(12) . .
O1X K2 C1X 19.39(13) . .
O1W K2 C1X 109.17(12) . .
C1W K2 C1X 87.92(13) . .
C1Y K2 C1X 118.22(13) . .
O201 K2 K1 134.25(7) . 4_454
O1Z K2 K1 46.09(7) . 4_454
O601 K2 K1 110.61(8) 3_545 4_454
O1Y K2 K1 47.32(7) . 4_454
O1X K2 K1 117.68(9) . 4_454
O1W K2 K1 48.44(7) . 4_454
C1W K2 K1 55.61(8) . 4_454
C1Y K2 K1 57.79(8) . 4_454
C1X K2 K1 112.69(8) . 4_454
O1N K3 O302 104.8(4) . .
O1N K3 O402 126.6(5) . .
O302 K3 O402 101.93(12) . .
O1N K3 O1Q 110.8(5) . .
O302 K3 O1Q 125.2(3) . .
O402 K3 O1Q 88.9(3) . .
O1N K3 O1P 107.7(7) . .
O302 K3 O1P 130.3(6) . .
O402 K3 O1P 87.6(6) . .
O1Q K3 O1P 5.1(8) . .
O1N K3 O1T 36.4(4) . .
O302 K3 O1T 93.36(16) . .
O402 K3 O1T 97.45(15) . .
O1Q K3 O1T 138.8(3) . .
O1P K3 O1T 134.1(6) . .
O1N K3 O1U 48.2(5) . .
O302 K3 O1U 87.72(15) . .
O402 K3 O1U 170.29(14) . .
O1Q K3 O1U 86.3(3) . .
O1P K3 O1U 86.9(6) . .
O1T K3 O1U 80.69(17) . .
O1N K3 O1M 69.3(6) . .
O302 K3 O1M 80.4(4) . .
O402 K3 O1M 161.4(4) . .
O1Q K3 O1M 75.0(4) . .
O1P K3 O1M 77.2(7) . .
O1T K3 O1M 100.9(4) . .
O1U K3 O1M 21.1(4) . .
O1N K3 O1V 60.2(4) . 2_565
O302 K3 O1V 163.93(16) . 2_565
O402 K3 O1V 84.82(13) . 2_565
O1Q K3 O1V 69.0(3) . 2_565
O1P K3 O1V 63.9(6) . 2_565
O1T K3 O1V 71.16(18) . 2_565
O1U K3 O1V 85.56(16) . 2_565
O1M K3 O1V 97.9(4) . 2_565
O1N K3 C1V 65.6(5) . 2_565
O302 K3 C1V 148.28(17) . 2_565
O402 K3 C1V 67.38(15) . 2_565
O1Q K3 C1V 85.5(3) . 2_565
O1P K3 C1V 80.5(6) . 2_565
O1T K3 C1V 60.42(18) . 2_565
O1U K3 C1V 103.74(18) . 2_565
O1M K3 C1V 119.6(4) . 2_565
O1V K3 C1V 23.70(15) 2_565 2_565
O1N K3 C1Q 120.4(4) . .
O302 K3 C1Q 130.12(15) . .
O402 K3 C1Q 68.16(12) . .
O1Q K3 C1Q 21.0(3) . .
O1P K3 C1Q 19.6(6) . .
O1T K3 C1Q 135.51(17) . .
O1U K3 C1Q 106.48(15) . .
O1M K3 C1Q 96.0(3) . .
O1V K3 C1Q 65.90(16) 2_565 .
C1V K3 C1Q 75.41(17) 2_565 .
O1N K3 C1O 62.3(5) . 2_565
O302 K3 C1O 160.3(3) . 2_565
O402 K3 C1O 77.8(3) . 2_565
O1Q K3 C1O 74.5(4) . 2_565
O1P K3 C1O 69.3(6) . 2_565
O1T K3 C1O 67.4(3) . 2_565
O1U K3 C1O 92.8(3) . 2_565
O1M K3 C1O 106.2(5) . 2_565
O1V K3 C1O 8.8(3) 2_565 2_565
C1V K3 C1O 14.9(2) 2_565 2_565
C1Q K3 C1O 68.4(3) . 2_565
O1U K4 O202 132.35(15) 2_564 .
O1U K4 O1O 117.7(3) 2_564 .
O202 K4 O1O 109.3(3) . .
O1U K4 O502 83.17(16) 2_564 .
O202 K4 O502 102.55(11) . .
O1O K4 O502 92.8(4) . .
O1U K4 O1V 95.98(18) 2_564 .
O202 K4 O1V 127.16(16) . .
O1O K4 O1V 25.0(3) . .
O502 K4 O1V 103.27(17) . .
O1U K4 O1P 92.1(4) 2_564 2_564
O202 K4 O1P 86.9(5) . 2_564
O1O K4 O1P 81.9(7) . 2_564
O502 K4 O1P 170.3(5) . 2_564
O1V K4 O1P 68.7(6) . 2_564
O1U K4 O1Q 88.6(2) 2_564 2_564
O202 K4 O1Q 87.0(3) . 2_564
O1O K4 O1Q 86.2(4) . 2_564
O502 K4 O1Q 170.2(3) . 2_564
O1V K4 O1Q 72.2(3) . 2_564
O1P K4 O1Q 4.7(7) 2_564 2_564
O1U K4 O1M 21.9(4) 2_564 2_564
O202 K4 O1M 113.1(4) . 2_564
O1O K4 O1M 132.3(5) . 2_564
O502 K4 O1M 98.2(4) . 2_564
O1V K4 O1M 107.7(4) . 2_564
O1P K4 O1M 79.7(6) 2_564 2_564
O1Q K4 O1M 75.5(4) 2_564 2_564
O1U K4 O1N 42.9(4) 2_564 2_564
O202 K4 O1N 174.2(4) . 2_564
O1O K4 O1N 74.9(4) . 2_564
O502 K4 O1N 80.9(3) . 2_564
O1V K4 O1N 55.6(4) . 2_564
O1P K4 O1N 89.8(6) 2_564 2_564
O1Q K4 O1N 89.4(4) 2_564 2_564
O1M K4 O1N 61.5(5) 2_564 2_564
O1U K4 C1P 113.0(3) 2_564 2_564
O202 K4 C1P 67.1(3) . 2_564
O1O K4 C1P 79.7(4) . 2_564
O502 K4 C1P 163.8(3) . 2_564
O1V K4 C1P 75.9(3) . 2_564
O1P K4 C1P 22.4(4) 2_564 2_564
O1Q K4 C1P 24.9(4) 2_564 2_564
O1M K4 C1P 97.4(5) 2_564 2_564
O1N K4 C1P 110.5(4) 2_564 2_564
O1U K4 C1O 99.2(3) 2_564 .
O202 K4 C1O 125.2(3) . .
O1O K4 C1O 20.9(3) . .
O502 K4 C1O 100.7(3) . .
O1V K4 C1O 4.3(4) . .
O1P K4 C1O 71.7(7) 2_564 .
O1Q K4 C1O 75.3(4) 2_564 .
O1M K4 C1O 111.6(5) 2_564 .
O1N K4 C1O 57.9(4) 2_564 .
C1P K4 C1O 77.4(4) 2_564 .
O1U K4 K3 51.68(11) 2_564 2_564
O202 K4 K3 135.57(8) . 2_564
O1O K4 K3 80.3(3) . 2_564
O502 K4 K3 120.63(10) . 2_564
O1V K4 K3 55.36(14) . 2_564
O1P K4 K3 50.6(5) 2_564 2_564
O1Q K4 K3 49.6(2) 2_564 2_564
O1M K4 K3 54.3(3) 2_564 2_564
O1N K4 K3 40.1(3) 2_564 2_564
C1P K4 K3 72.6(3) 2_564 2_564
C1O K4 K3 59.6(3) . 2_564
C1Z O1Z K2 141.9(3) . .
C1Z O1Z K1 129.1(3) . 4_454
K2 O1Z K1 88.82(10) . 4_454
C1Z N1Z C2Z 124.6(6) . .
C1Z N1Z C3Z 119.5(5) . .
C2Z N1Z C3Z 115.8(5) . .
O1Z C1Z N1Z 125.1(5) . .
O1Z C1Z H1Z 117.5 . .
N1Z C1Z H1Z 117.5 . .
N1Z C2Z H2Z1 109.5 . .
N1Z C2Z H2Z2 109.5 . .
H2Z1 C2Z H2Z2 109.5 . .
N1Z C2Z H2Z3 109.5 . .
H2Z1 C2Z H2Z3 109.5 . .
H2Z2 C2Z H2Z3 109.5 . .
N1Z C2Z H2Z4 109.5 . .
H2Z1 C2Z H2Z4 141.1 . .
H2Z2 C2Z H2Z4 56.3 . .
H2Z3 C2Z H2Z4 56.3 . .
N1Z C2Z H2Z5 109.5 . .
H2Z1 C2Z H2Z5 56.3 . .
H2Z2 C2Z H2Z5 141.1 . .
H2Z3 C2Z H2Z5 56.3 . .
H2Z4 C2Z H2Z5 109.5 . .
N1Z C2Z H2Z6 109.5 . .
H2Z1 C2Z H2Z6 56.3 . .
H2Z2 C2Z H2Z6 56.3 . .
H2Z3 C2Z H2Z6 141.1 . .
H2Z4 C2Z H2Z6 109.5 . .
H2Z5 C2Z H2Z6 109.5 . .
N1Z C3Z H3Z1 109.5 . .
N1Z C3Z H3Z2 109.5 . .
H3Z1 C3Z H3Z2 109.5 . .
N1Z C3Z H3Z3 109.5 . .
H3Z1 C3Z H3Z3 109.5 . .
H3Z2 C3Z H3Z3 109.5 . .
N1Z C3Z H3Z4 109.5 . .
H3Z1 C3Z H3Z4 141.1 . .
H3Z2 C3Z H3Z4 56.3 . .
H3Z3 C3Z H3Z4 56.3 . .
N1Z C3Z H3Z5 109.5 . .
H3Z1 C3Z H3Z5 56.3 . .
H3Z2 C3Z H3Z5 141.1 . .
H3Z3 C3Z H3Z5 56.3 . .
H3Z4 C3Z H3Z5 109.5 . .
N1Z C3Z H3Z6 109.5 . .
H3Z1 C3Z H3Z6 56.3 . .
H3Z2 C3Z H3Z6 56.3 . .
H3Z3 C3Z H3Z6 141.1 . .
H3Z4 C3Z H3Z6 109.5 . .
H3Z5 C3Z H3Z6 109.5 . .
C1Y O1Y K1 115.6(3) . 4_454
C1Y O1Y K2 111.2(3) . .
K1 O1Y K2 85.03(11) 4_454 .
C1Y N1Y C2Y 121.0(6) . .
C1Y N1Y C3Y 121.3(5) . .
C2Y N1Y C3Y 117.2(6) . .
O1Y C1Y N1Y 124.3(5) . .
O1Y C1Y K2 49.3(3) . .
N1Y C1Y K2 167.2(3) . .
O1Y C1Y K1 45.9(2) . 4_454
N1Y C1Y K1 101.6(3) . 4_454
K2 C1Y K1 65.86(9) . 4_454
O1Y C1Y H1Y 117.9 . .
N1Y C1Y H1Y 117.9 . .
K2 C1Y H1Y 69.8 . .
K1 C1Y H1Y 122.0 4_454 .
N1Y C2Y H2Y1 109.5 . .
N1Y C2Y H2Y2 109.5 . .
H2Y1 C2Y H2Y2 109.5 . .
N1Y C2Y H2Y3 109.5 . .
H2Y1 C2Y H2Y3 109.5 . .
H2Y2 C2Y H2Y3 109.5 . .
N1Y C2Y H2Y4 109.5 . .
H2Y1 C2Y H2Y4 141.1 . .
H2Y2 C2Y H2Y4 56.3 . .
H2Y3 C2Y H2Y4 56.3 . .
N1Y C2Y H2Y5 109.5 . .
H2Y1 C2Y H2Y5 56.3 . .
H2Y2 C2Y H2Y5 141.1 . .
H2Y3 C2Y H2Y5 56.3 . .
H2Y4 C2Y H2Y5 109.5 . .
N1Y C2Y H2Y6 109.5 . .
H2Y1 C2Y H2Y6 56.3 . .
H2Y2 C2Y H2Y6 56.3 . .
H2Y3 C2Y H2Y6 141.1 . .
H2Y4 C2Y H2Y6 109.5 . .
H2Y5 C2Y H2Y6 109.5 . .
N1Y C3Y H3Y1 109.5 . .
N1Y C3Y H3Y2 109.5 . .
H3Y1 C3Y H3Y2 109.5 . .
N1Y C3Y H3Y3 109.5 . .
H3Y1 C3Y H3Y3 109.5 . .
H3Y2 C3Y H3Y3 109.5 . .
N1Y C3Y H3Y4 109.5 . .
H3Y1 C3Y H3Y4 141.1 . .
H3Y2 C3Y H3Y4 56.3 . .
H3Y3 C3Y H3Y4 56.3 . .
N1Y C3Y H3Y5 109.5 . .
H3Y1 C3Y H3Y5 56.3 . .
H3Y2 C3Y H3Y5 141.1 . .
H3Y3 C3Y H3Y5 56.3 . .
H3Y4 C3Y H3Y5 109.5 . .
N1Y C3Y H3Y6 109.5 . .
H3Y1 C3Y H3Y6 56.3 . .
H3Y2 C3Y H3Y6 56.3 . .
H3Y3 C3Y H3Y6 141.1 . .
H3Y4 C3Y H3Y6 109.5 . .
H3Y5 C3Y H3Y6 109.5 . .
C1X O1X K2 111.8(4) . .
C1X N1X C2X 121.6(5) . .
C1X N1X C3X 121.1(5) . .
C2X N1X C3X 117.2(5) . .
O1X C1X N1X 123.6(6) . .
O1X C1X K2 48.8(3) . .
N1X C1X K2 167.4(4) . .
O1X C1X H1X 118.2 . .
N1X C1X H1X 118.2 . .
K2 C1X H1X 70.4 . .
N1X C2X H2X1 109.5 . .
N1X C2X H2X2 109.5 . .
H2X1 C2X H2X2 109.5 . .
N1X C2X H2X3 109.5 . .
H2X1 C2X H2X3 109.5 . .
H2X2 C2X H2X3 109.5 . .
N1X C2X H2X4 109.5 . .
H2X1 C2X H2X4 141.1 . .
H2X2 C2X H2X4 56.3 . .
H2X3 C2X H2X4 56.3 . .
N1X C2X H2X5 109.5 . .
H2X1 C2X H2X5 56.3 . .
H2X2 C2X H2X5 141.1 . .
H2X3 C2X H2X5 56.3 . .
H2X4 C2X H2X5 109.5 . .
N1X C2X H2X6 109.5 . .
H2X1 C2X H2X6 56.3 . .
H2X2 C2X H2X6 56.3 . .
H2X3 C2X H2X6 141.1 . .
H2X4 C2X H2X6 109.5 . .
H2X5 C2X H2X6 109.5 . .
N1X C3X H3X1 109.5 . .
N1X C3X H3X2 109.5 . .
H3X1 C3X H3X2 109.5 . .
N1X C3X H3X3 109.5 . .
H3X1 C3X H3X3 109.5 . .
H3X2 C3X H3X3 109.5 . .
N1X C3X H3X4 109.5 . .
H3X1 C3X H3X4 141.1 . .
H3X2 C3X H3X4 56.3 . .
H3X3 C3X H3X4 56.3 . .
N1X C3X H3X5 109.5 . .
H3X1 C3X H3X5 56.3 . .
H3X2 C3X H3X5 141.1 . .
H3X3 C3X H3X5 56.3 . .
H3X4 C3X H3X5 109.5 . .
N1X C3X H3X6 109.5 . .
H3X1 C3X H3X6 56.3 . .
H3X2 C3X H3X6 56.3 . .
H3X3 C3X H3X6 141.1 . .
H3X4 C3X H3X6 109.5 . .
H3X5 C3X H3X6 109.5 . .
C1W O1W K1 102.5(3) . 4_454
C1W O1W K2 101.2(3) . .
K1 O1W K2 82.50(9) 4_454 .
C1W N1W C3W 121.4(5) . .
C1W N1W C2W 120.1(5) . .
C3W N1W C2W 118.1(5) . .
O1W C1W N1W 125.2(5) . .
O1W C1W K1 56.3(2) . 4_454
N1W C1W K1 163.1(3) . 4_454
O1W C1W K2 57.5(2) . .
N1W C1W K2 97.5(3) . .
K1 C1W K2 68.73(10) 4_454 .
O1W C1W H1W 117.4 . .
N1W C1W H1W 117.4 . .
K1 C1W H1W 64.1 4_454 .
K2 C1W H1W 116.3 . .
N1W C2W H2W1 109.5 . .
N1W C2W H2W2 109.5 . .
H2W1 C2W H2W2 109.5 . .
N1W C2W H2W3 109.5 . .
H2W1 C2W H2W3 109.5 . .
H2W2 C2W H2W3 109.5 . .
N1W C2W H2W4 109.5 . .
H2W1 C2W H2W4 141.1 . .
H2W2 C2W H2W4 56.3 . .
H2W3 C2W H2W4 56.3 . .
N1W C2W H2W5 109.5 . .
H2W1 C2W H2W5 56.3 . .
H2W2 C2W H2W5 141.1 . .
H2W3 C2W H2W5 56.3 . .
H2W4 C2W H2W5 109.5 . .
N1W C2W H2W6 109.5 . .
H2W1 C2W H2W6 56.3 . .
H2W2 C2W H2W6 56.3 . .
H2W3 C2W H2W6 141.1 . .
H2W4 C2W H2W6 109.5 . .
H2W5 C2W H2W6 109.5 . .
N1W C3W H3W1 109.5 . .
N1W C3W H3W2 109.5 . .
H3W1 C3W H3W2 109.5 . .
N1W C3W H3W3 109.5 . .
H3W1 C3W H3W3 109.5 . .
H3W2 C3W H3W3 109.5 . .
N1W C3W H3W4 109.5 . .
H3W1 C3W H3W4 141.1 . .
H3W2 C3W H3W4 56.3 . .
H3W3 C3W H3W4 56.3 . .
N1W C3W H3W5 109.5 . .
H3W1 C3W H3W5 56.3 . .
H3W2 C3W H3W5 141.1 . .
H3W3 C3W H3W5 56.3 . .
H3W4 C3W H3W5 109.5 . .
N1W C3W H3W6 109.5 . .
H3W1 C3W H3W6 56.3 . .
H3W2 C3W H3W6 56.3 . .
H3W3 C3W H3W6 141.1 . .
H3W4 C3W H3W6 109.5 . .
H3W5 C3W H3W6 109.5 . .
C1V O1V K4 162.7(5) . .
C1V O1V K3 88.1(4) . 2_564
K4 O1V K3 76.84(15) . 2_564
C1V N1V C3V 123.3(8) . .
C1V N1V C2V 119.2(8) . .
C3V N1V C2V 116.7(8) . .
O1V C1V N1V 123.9(7) . .
O1V C1V K3 68.2(4) . 2_564
N1V C1V K3 148.7(6) . 2_564
O1V C1V H1V 118.0 . .
N1V C1V H1V 118.0 . .
K3 C1V H1V 59.1 2_564 .
N1V C2V H2V1 109.5 . .
N1V C2V H2V2 109.5 . .
H2V1 C2V H2V2 109.5 . .
N1V C2V H2V3 109.5 . .
H2V1 C2V H2V3 109.5 . .
H2V2 C2V H2V3 109.5 . .
N1V C2V H2V4 109.5 . .
H2V1 C2V H2V4 141.1 . .
H2V2 C2V H2V4 56.3 . .
H2V3 C2V H2V4 56.3 . .
N1V C2V H2V5 109.5 . .
H2V1 C2V H2V5 56.3 . .
H2V2 C2V H2V5 141.1 . .
H2V3 C2V H2V5 56.3 . .
H2V4 C2V H2V5 109.5 . .
N1V C2V H2V6 109.5 . .
H2V1 C2V H2V6 56.3 . .
H2V2 C2V H2V6 56.3 . .
H2V3 C2V H2V6 141.1 . .
H2V4 C2V H2V6 109.5 . .
H2V5 C2V H2V6 109.5 . .
N1V C3V H3V1 109.5 . .
N1V C3V H3V2 109.5 . .
H3V1 C3V H3V2 109.5 . .
N1V C3V H3V3 109.5 . .
H3V1 C3V H3V3 109.5 . .
H3V2 C3V H3V3 109.5 . .
N1V C3V H3V4 109.5 . .
H3V1 C3V H3V4 141.1 . .
H3V2 C3V H3V4 56.3 . .
H3V3 C3V H3V4 56.3 . .
N1V C3V H3V5 109.5 . .
H3V1 C3V H3V5 56.3 . .
H3V2 C3V H3V5 141.1 . .
H3V3 C3V H3V5 56.3 . .
H3V4 C3V H3V5 109.5 . .
N1V C3V H3V6 109.5 . .
H3V1 C3V H3V6 56.3 . .
H3V2 C3V H3V6 56.3 . .
H3V3 C3V H3V6 141.1 . .
H3V4 C3V H3V6 109.5 . .
H3V5 C3V H3V6 109.5 . .
C1O O1O K4 110.0(12) . .
C1O N1O C2O 119.9(14) . .
C1O N1O C3O 121.2(14) . .
C2O N1O C3O 118.8(13) . .
O1O C1O N1O 124.0(16) . .
O1O C1O K4 49.1(9) . .
N1O C1O K4 152.8(11) . .
O1O C1O K3 112.4(12) . 2_564
N1O C1O K3 118.7(11) . 2_564
K4 C1O K3 63.8(3) . 2_564
O1O C1O H1O 118.0 . .
N1O C1O H1O 118.0 . .
K4 C1O H1O 75.5 . .
K3 C1O H1O 23.2 2_564 .
N1O C2O H2O1 109.5 . .
N1O C2O H2O2 109.5 . .
H2O1 C2O H2O2 109.5 . .
N1O C2O H2O3 109.5 . .
H2O1 C2O H2O3 109.5 . .
H2O2 C2O H2O3 109.5 . .
N1O C2O H2O4 109.5 . .
H2O1 C2O H2O4 141.1 . .
H2O2 C2O H2O4 56.3 . .
H2O3 C2O H2O4 56.3 . .
N1O C2O H2O5 109.5 . .
H2O1 C2O H2O5 56.3 . .
H2O2 C2O H2O5 141.1 . .
H2O3 C2O H2O5 56.3 . .
H2O4 C2O H2O5 109.5 . .
N1O C2O H2O6 109.5 . .
H2O1 C2O H2O6 56.3 . .
H2O2 C2O H2O6 56.3 . .
H2O3 C2O H2O6 141.1 . .
H2O4 C2O H2O6 109.5 . .
H2O5 C2O H2O6 109.5 . .
N1O C3O H3O1 109.5 . .
N1O C3O H3O2 109.5 . .
H3O1 C3O H3O2 109.5 . .
N1O C3O H3O3 109.5 . .
H3O1 C3O H3O3 109.5 . .
H3O2 C3O H3O3 109.5 . .
N1O C3O H3O4 109.5 . .
H3O1 C3O H3O4 141.1 . .
H3O2 C3O H3O4 56.3 . .
H3O3 C3O H3O4 56.3 . .
N1O C3O H3O5 109.5 . .
H3O1 C3O H3O5 56.3 . .
H3O2 C3O H3O5 141.1 . .
H3O3 C3O H3O5 56.3 . .
H3O4 C3O H3O5 109.5 . .
N1O C3O H3O6 109.5 . .
H3O1 C3O H3O6 56.3 . .
H3O2 C3O H3O6 56.3 . .
H3O3 C3O H3O6 141.1 . .
H3O4 C3O H3O6 109.5 . .
H3O5 C3O H3O6 109.5 . .
C1U O1U K4 161.4(5) . 2_565
C1U O1U K3 117.1(4) . .
K4 O1U K3 81.50(13) 2_565 .
C1U N1U C3U 120.0(8) . .
C1U N1U C2U 125.3(8) . .
C3U N1U C2U 114.4(7) . .
O1U C1U N1U 122.9(7) . .
O1U C1U K3 44.5(3) . .
N1U C1U K3 165.4(6) . .
O1U C1U H1U 118.5 . .
N1U C1U H1U 118.5 . .
K3 C1U H1U 74.5 . .
N1U C2U H2U1 109.5 . .
N1U C2U H2U2 109.5 . .
H2U1 C2U H2U2 109.5 . .
N1U C2U H2U3 109.5 . .
H2U1 C2U H2U3 109.5 . .
H2U2 C2U H2U3 109.5 . .
N1U C2U H2U4 109.5 . .
H2U1 C2U H2U4 141.1 . .
H2U2 C2U H2U4 56.3 . .
H2U3 C2U H2U4 56.3 . .
N1U C2U H2U5 109.5 . .
H2U1 C2U H2U5 56.3 . .
H2U2 C2U H2U5 141.1 . .
H2U3 C2U H2U5 56.3 . .
H2U4 C2U H2U5 109.5 . .
N1U C2U H2U6 109.5 . .
H2U1 C2U H2U6 56.3 . .
H2U2 C2U H2U6 56.3 . .
H2U3 C2U H2U6 141.1 . .
H2U4 C2U H2U6 109.5 . .
H2U5 C2U H2U6 109.5 . .
N1U C3U H3U1 109.5 . .
N1U C3U H3U2 109.5 . .
H3U1 C3U H3U2 109.5 . .
N1U C3U H3U3 109.5 . .
H3U1 C3U H3U3 109.5 . .
H3U2 C3U H3U3 109.5 . .
N1U C3U H3U4 109.5 . .
H3U1 C3U H3U4 141.1 . .
H3U2 C3U H3U4 56.3 . .
H3U3 C3U H3U4 56.3 . .
N1U C3U H3U5 109.5 . .
H3U1 C3U H3U5 56.3 . .
H3U2 C3U H3U5 141.1 . .
H3U3 C3U H3U5 56.3 . .
H3U4 C3U H3U5 109.5 . .
N1U C3U H3U6 109.5 . .
H3U1 C3U H3U6 56.3 . .
H3U2 C3U H3U6 56.3 . .
H3U3 C3U H3U6 141.1 . .
H3U4 C3U H3U6 109.5 . .
H3U5 C3U H3U6 109.5 . .
C1N O1N K3 155.1(14) . .
C1N O1N K4 112.9(11) . 2_565
K3 O1N K4 80.2(4) . 2_565
C1N N1N C3N 122.6(16) . .
C1N N1N C2N 121.2(15) . .
C3N N1N C2N 116.1(13) . .
O1N C1N N1N 121.7(17) . .
O1N C1N K3 16.2(9) . .
N1N C1N K3 106.6(12) . .
O1N C1N H1N 119.1 . .
N1N C1N H1N 119.1 . .
K3 C1N H1N 133.9 . .
N1N C2N H2N1 109.5 . .
N1N C2N H2N2 109.5 . .
H2N1 C2N H2N2 109.5 . .
N1N C2N H2N3 109.5 . .
H2N1 C2N H2N3 109.5 . .
H2N2 C2N H2N3 109.5 . .
N1N C2N H2N4 109.5 . .
H2N1 C2N H2N4 141.1 . .
H2N2 C2N H2N4 56.3 . .
H2N3 C2N H2N4 56.3 . .
N1N C2N H2N5 109.5 . .
H2N1 C2N H2N5 56.3 . .
H2N2 C2N H2N5 141.1 . .
H2N3 C2N H2N5 56.3 . .
H2N4 C2N H2N5 109.5 . .
N1N C2N H2N6 109.5 . .
H2N1 C2N H2N6 56.3 . .
H2N2 C2N H2N6 56.3 . .
H2N3 C2N H2N6 141.1 . .
H2N4 C2N H2N6 109.5 . .
H2N5 C2N H2N6 109.5 . .
N1N C3N H3N1 109.5 . .
N1N C3N H3N2 109.5 . .
H3N1 C3N H3N2 109.5 . .
N1N C3N H3N3 109.5 . .
H3N1 C3N H3N3 109.5 . .
H3N2 C3N H3N3 109.5 . .
N1N C3N H3N4 109.5 . .
H3N1 C3N H3N4 141.1 . .
H3N2 C3N H3N4 56.3 . .
H3N3 C3N H3N4 56.3 . .
N1N C3N H3N5 109.5 . .
H3N1 C3N H3N5 56.3 . .
H3N2 C3N H3N5 141.1 . .
H3N3 C3N H3N5 56.3 . .
H3N4 C3N H3N5 109.5 . .
N1N C3N H3N6 109.5 . .
H3N1 C3N H3N6 56.3 . .
H3N2 C3N H3N6 56.3 . .
H3N3 C3N H3N6 141.1 . .
H3N4 C3N H3N6 109.5 . .
H3N5 C3N H3N6 109.5 . .
C1T O1T K3 119.5(4) . .
C1T N1T C3T 121.8(8) . .
C1T N1T C2T 121.3(7) . .
C3T N1T C2T 116.4(7) . .
O1T C1T N1T 124.6(7) . .
O1T C1T K3 42.9(3) . .
N1T C1T K3 115.6(5) . .
O1T C1T H1T 117.7 . .
N1T C1T H1T 117.7 . .
K3 C1T H1T 108.8 . .
N1T C2T H2T1 109.5 . .
N1T C2T H2T2 109.5 . .
H2T1 C2T H2T2 109.5 . .
N1T C2T H2T3 109.5 . .
H2T1 C2T H2T3 109.5 . .
H2T2 C2T H2T3 109.5 . .
N1T C2T H2T4 109.5 . .
H2T1 C2T H2T4 141.1 . .
H2T2 C2T H2T4 56.3 . .
H2T3 C2T H2T4 56.3 . .
N1T C2T H2T5 109.5 . .
H2T1 C2T H2T5 56.3 . .
H2T2 C2T H2T5 141.1 . .
H2T3 C2T H2T5 56.3 . .
H2T4 C2T H2T5 109.5 . .
N1T C2T H2T6 109.5 . .
H2T1 C2T H2T6 56.3 . .
H2T2 C2T H2T6 56.3 . .
H2T3 C2T H2T6 141.1 . .
H2T4 C2T H2T6 109.5 . .
H2T5 C2T H2T6 109.5 . .
N1T C3T H3T1 109.5 . .
N1T C3T H3T2 109.5 . .
H3T1 C3T H3T2 109.5 . .
N1T C3T H3T3 109.5 . .
H3T1 C3T H3T3 109.5 . .
H3T2 C3T H3T3 109.5 . .
N1T C3T H3T4 109.5 . .
H3T1 C3T H3T4 141.1 . .
H3T2 C3T H3T4 56.3 . .
H3T3 C3T H3T4 56.3 . .
N1T C3T H3T5 109.5 . .
H3T1 C3T H3T5 56.3 . .
H3T2 C3T H3T5 141.1 . .
H3T3 C3T H3T5 56.3 . .
H3T4 C3T H3T5 109.5 . .
N1T C3T H3T6 109.5 . .
H3T1 C3T H3T6 56.3 . .
H3T2 C3T H3T6 56.3 . .
H3T3 C3T H3T6 141.1 . .
H3T4 C3T H3T6 109.5 . .
H3T5 C3T H3T6 109.5 . .
C1M O1M K4 139.7(13) . 2_565
C1M O1M K3 111.7(12) . .
K4 O1M K3 74.1(4) 2_565 .
C1M N1M C2M 124.3(14) . .
C1M N1M C3M 119.9(15) . .
C2M N1M C3M 115.6(12) . .
O1M C1M N1M 123.7(17) . .
O1M C1M H1M 118.2 . .
N1M C1M H1M 118.2 . .
N1M C2M H2M1 109.5 . .
N1M C2M H2M2 109.5 . .
H2M1 C2M H2M2 109.5 . .
N1M C2M H2M3 109.5 . .
H2M1 C2M H2M3 109.5 . .
H2M2 C2M H2M3 109.5 . .
N1M C2M H2M4 109.5 . .
H2M1 C2M H2M4 141.1 . .
H2M2 C2M H2M4 56.3 . .
H2M3 C2M H2M4 56.3 . .
N1M C2M H2M5 109.5 . .
H2M1 C2M H2M5 56.3 . .
H2M2 C2M H2M5 141.1 . .
H2M3 C2M H2M5 56.3 . .
H2M4 C2M H2M5 109.5 . .
N1M C2M H2M6 109.5 . .
H2M1 C2M H2M6 56.3 . .
H2M2 C2M H2M6 56.3 . .
H2M3 C2M H2M6 141.1 . .
H2M4 C2M H2M6 109.5 . .
H2M5 C2M H2M6 109.5 . .
N1M C3M H3M1 109.5 . .
N1M C3M H3M2 109.5 . .
H3M1 C3M H3M2 109.5 . .
N1M C3M H3M3 109.5 . .
H3M1 C3M H3M3 109.5 . .
H3M2 C3M H3M3 109.5 . .
N1M C3M H3M4 109.5 . .
H3M1 C3M H3M4 141.1 . .
H3M2 C3M H3M4 56.3 . .
H3M3 C3M H3M4 56.3 . .
N1M C3M H3M5 109.5 . .
H3M1 C3M H3M5 56.3 . .
H3M2 C3M H3M5 141.1 . .
H3M3 C3M H3M5 56.3 . .
H3M4 C3M H3M5 109.5 . .
N1M C3M H3M6 109.5 . .
H3M1 C3M H3M6 56.3 . .
H3M2 C3M H3M6 56.3 . .
H3M3 C3M H3M6 141.1 . .
H3M4 C3M H3M6 109.5 . .
H3M5 C3M H3M6 109.5 . .
C1S O1S K1 121.4(3) . .
C1S N1S C2S 120.6(5) . .
C1S N1S C3S 122.5(5) . .
C2S N1S C3S 116.9(4) . .
O1S C1S N1S 124.1(6) . .
O1S C1S H1S 117.9 . .
N1S C1S H1S 117.9 . .
N1S C2S H2S1 109.5 . .
N1S C2S H2S2 109.5 . .
H2S1 C2S H2S2 109.5 . .
N1S C2S H2S3 109.5 . .
H2S1 C2S H2S3 109.5 . .
H2S2 C2S H2S3 109.5 . .
N1S C2S H2S4 109.5 . .
H2S1 C2S H2S4 141.1 . .
H2S2 C2S H2S4 56.3 . .
H2S3 C2S H2S4 56.3 . .
N1S C2S H2S5 109.5 . .
H2S1 C2S H2S5 56.3 . .
H2S2 C2S H2S5 141.1 . .
H2S3 C2S H2S5 56.3 . .
H2S4 C2S H2S5 109.5 . .
N1S C2S H2S6 109.5 . .
H2S1 C2S H2S6 56.3 . .
H2S2 C2S H2S6 56.3 . .
H2S3 C2S H2S6 141.1 . .
H2S4 C2S H2S6 109.5 . .
H2S5 C2S H2S6 109.5 . .
N1S C3S H3S1 109.5 . .
N1S C3S H3S2 109.5 . .
H3S1 C3S H3S2 109.5 . .
N1S C3S H3S3 109.5 . .
H3S1 C3S H3S3 109.5 . .
H3S2 C3S H3S3 109.5 . .
N1S C3S H3S4 109.5 . .
H3S1 C3S H3S4 141.1 . .
H3S2 C3S H3S4 56.3 . .
H3S3 C3S H3S4 56.3 . .
N1S C3S H3S5 109.5 . .
H3S1 C3S H3S5 56.3 . .
H3S2 C3S H3S5 141.1 . .
H3S3 C3S H3S5 56.3 . .
H3S4 C3S H3S5 109.5 . .
N1S C3S H3S6 109.5 . .
H3S1 C3S H3S6 56.3 . .
H3S2 C3S H3S6 56.3 . .
H3S3 C3S H3S6 141.1 . .
H3S4 C3S H3S6 109.5 . .
H3S5 C3S H3S6 109.5 . .
C1Q O1Q K3 107.5(9) . .
C1Q O1Q K4 130.8(8) . 2_565
K3 O1Q K4 78.8(3) . 2_565
C1Q N1Q C2Q 121.7(7) . .
C1Q N1Q C3Q 121.2(6) . .
C2Q N1Q C3Q 117.1(6) . .
O1Q C1Q N1Q 125.3(8) . .
O1Q C1Q K3 51.5(6) . .
N1Q C1Q K3 172.6(5) . .
O1Q C1Q H1Q 117.3 . .
N1Q C1Q H1Q 117.3 . .
K3 C1Q H1Q 66.3 . .
N1Q C2Q H2Q1 109.5 . .
N1Q C2Q H2Q2 109.5 . .
H2Q1 C2Q H2Q2 109.5 . .
N1Q C2Q H2Q3 109.5 . .
H2Q1 C2Q H2Q3 109.5 . .
H2Q2 C2Q H2Q3 109.5 . .
N1Q C2Q H2Q4 109.5 . .
H2Q1 C2Q H2Q4 141.1 . .
H2Q2 C2Q H2Q4 56.3 . .
H2Q3 C2Q H2Q4 56.3 . .
N1Q C2Q H2Q5 109.5 . .
H2Q1 C2Q H2Q5 56.3 . .
H2Q2 C2Q H2Q5 141.1 . .
H2Q3 C2Q H2Q5 56.3 . .
H2Q4 C2Q H2Q5 109.5 . .
N1Q C2Q H2Q6 109.5 . .
H2Q1 C2Q H2Q6 56.3 . .
H2Q2 C2Q H2Q6 56.3 . .
H2Q3 C2Q H2Q6 141.1 . .
H2Q4 C2Q H2Q6 109.5 . .
H2Q5 C2Q H2Q6 109.5 . .
N1Q C3Q H3Q1 109.5 . .
N1Q C3Q H3Q2 109.5 . .
H3Q1 C3Q H3Q2 109.5 . .
N1Q C3Q H3Q3 109.5 . .
H3Q1 C3Q H3Q3 109.5 . .
H3Q2 C3Q H3Q3 109.5 . .
N1Q C3Q H3Q4 109.5 . .
H3Q1 C3Q H3Q4 141.1 . .
H3Q2 C3Q H3Q4 56.3 . .
H3Q3 C3Q H3Q4 56.3 . .
N1Q C3Q H3Q5 109.5 . .
H3Q1 C3Q H3Q5 56.3 . .
H3Q2 C3Q H3Q5 141.1 . .
H3Q3 C3Q H3Q5 56.3 . .
H3Q4 C3Q H3Q5 109.5 . .
N1Q C3Q H3Q6 109.5 . .
H3Q1 C3Q H3Q6 56.3 . .
H3Q2 C3Q H3Q6 56.3 . .
H3Q3 C3Q H3Q6 141.1 . .
H3Q4 C3Q H3Q6 109.5 . .
H3Q5 C3Q H3Q6 109.5 . .
C1P O1P K4 102.2(17) . 2_565
C1P O1P K3 166.9(16) . .
K4 O1P K3 80.1(5) 2_565 .
C1P N1P C2P 121.5(13) . .
C1P N1P C3P 122.2(13) . .
C2P N1P C3P 116.3(11) . .
O1P C1P N1P 123.2(17) . .
O1P C1P K4 55.3(15) . 2_565
N1P C1P K4 163.2(11) . 2_565
O1P C1P H1P 118.4 . .
N1P C1P H1P 118.4 . .
K4 C1P H1P 65.9 2_565 .
N1P C2P H2P1 109.5 . .
N1P C2P H2P2 109.5 . .
H2P1 C2P H2P2 109.5 . .
N1P C2P H2P3 109.5 . .
H2P1 C2P H2P3 109.5 . .
H2P2 C2P H2P3 109.5 . .
N1P C2P H2P4 109.5 . .
H2P1 C2P H2P4 141.1 . .
H2P2 C2P H2P4 56.3 . .
H2P3 C2P H2P4 56.3 . .
N1P C2P H2P5 109.5 . .
H2P1 C2P H2P5 56.3 . .
H2P2 C2P H2P5 141.1 . .
H2P3 C2P H2P5 56.3 . .
H2P4 C2P H2P5 109.5 . .
N1P C2P H2P6 109.5 . .
H2P1 C2P H2P6 56.3 . .
H2P2 C2P H2P6 56.3 . .
H2P3 C2P H2P6 141.1 . .
H2P4 C2P H2P6 109.5 . .
H2P5 C2P H2P6 109.5 . .
N1P C3P H3P1 109.5 . .
N1P C3P H3P2 109.5 . .
H3P1 C3P H3P2 109.5 . .
N1P C3P H3P3 109.5 . .
H3P1 C3P H3P3 109.5 . .
H3P2 C3P H3P3 109.5 . .
N1P C3P H3P4 109.5 . .
H3P1 C3P H3P4 141.1 . .
H3P2 C3P H3P4 56.3 . .
H3P3 C3P H3P4 56.3 . .
N1P C3P H3P5 109.5 . .
H3P1 C3P H3P5 56.3 . .
H3P2 C3P H3P5 141.1 . .
H3P3 C3P H3P5 56.3 . .
H3P4 C3P H3P5 109.5 . .
N1P C3P H3P6 109.5 . .
H3P1 C3P H3P6 56.3 . .
H3P2 C3P H3P6 56.3 . .
H3P3 C3P H3P6 141.1 . .
H3P4 C3P H3P6 109.5 . .
H3P5 C3P H3P6 109.5 . .

loop_
_geom_bond_atom_site_label_1
_geom_bond_atom_site_label_2
_geom_bond_distance
_geom_bond_site_symmetry_2
Mn1 N201 2.063(3) .
Mn1 N301 2.067(4) .
Mn1 N101 2.069(4) .
Mn1 N1 2.254(4) .
N1 C101 1.460(6) .
N1 C301 1.476(6) .
N1 C201 1.490(5) .
C101 C102 1.531(6) .
C101 H10C 0.9900 .
C101 H10D 0.9900 .
C102 N101 1.488(5) .
C102 H10A 0.9900 .
C102 H10B 0.9900 .
N101 C103 1.310(6) .
O101 C103 1.271(5) .
O101 K1 2.664(3) .
C103 C104 1.509(5) .
C201 C202 1.521(6) .
C201 H20A 0.9900 .
C201 H20B 0.9900 .
C202 N201 1.472(5) .
C202 H20C 0.9900 .
C202 H20D 0.9900 .
N201 C203 1.337(5) .
O201 C203 1.249(5) .
O201 K2 2.575(3) .
C203 C204 1.503(5) .
C301 C302 1.543(7) .
C301 H30C 0.9900 .
C301 H30D 0.9900 .
C302 N301 1.481(7) .
C302 H30A 0.9900 .
C302 H30B 0.9900 .
N301 C303 1.307(6) .
O301 C303 1.281(6) .
C303 C304 1.479(7) .
Mn2 N102 2.065(4) .
Mn2 N202 2.068(4) .
Mn2 N302 2.076(4) .
Mn2 N2 2.244(4) .
N2 C311 1.471(7) .
N2 C211 1.473(6) .
N2 C111 1.487(6) .
C111 C112 1.534(7) .
C111 H11C 0.9900 .
C111 H11D 0.9900 .
C112 N102 1.474(6) .
C112 H11E 0.9900 .
C112 H11F 0.9900 .
N102 C110 1.348(5) .
O102 C110 1.233(5) .
C110 C106 1.528(6) .
C211 C212 1.535(7) .
C211 H21A 0.9900 .
C211 H21B 0.9900 .
C212 N202 1.474(6) .
C212 H21C 0.9900 .
C212 H21D 0.9900 .
N202 C210 1.333(5) .
O202 C210 1.243(5) .
O202 K4 2.598(3) .
C210 C206 1.518(6) .
C311 C312 1.510(8) .
C311 H31C 0.9900 .
C311 H31D 0.9900 .
C312 N302 1.464(6) .
C312 H31E 0.9900 .
C312 H31F 0.9900 .
N302 C310 1.333(7) .
O302 C310 1.226(6) .
O302 K3 2.544(4) .
C310 C306 1.501(7) .
C104 C105 1.385(6) .
C104 C109 1.395(5) .
C105 C106 1.401(6) .
C105 H105 0.9500 .
C106 C107 1.368(6) .
C107 C108 1.390(6) .
C107 H107 0.9500 .
C109 C108 1.382(6) .
C109 H109 0.9500 .
C108 O103 1.380(5) .
O103 C113 1.386(5) .
C113 C114 1.379(6) .
C113 C14A 1.393(10) .
C113 C18A 1.398(9) .
C113 C118 1.404(6) .
C114 C115 1.386(7) .
C114 H114 0.9500 .
C115 O104 1.364(6) .
C115 C116 1.372(6) .
O104 C119 1.417(7) .
C119 C120 1.502(9) .
C119 H11A 0.9900 .
C119 H11B 0.9900 .
C120 C121 1.578(12) .
C120 H12A 0.9900 .
C120 H12B 0.9900 .
C121 H12C 0.9800 .
C121 H12D 0.9800 .
C121 H12E 0.9800 .
C116 C117 1.390(7) .
C116 H116 0.9500 .
C118 C117 1.386(7) .
C118 H118 0.9500 .
C117 O105 1.364(5) .
O105 C122 1.446(6) .
C122 C123 1.511(7) .
C122 H12F 0.9900 .
C122 H12G 0.9900 .
C123 C124 1.517(11) .
C123 H12H 0.9900 .
C123 H12I 0.9900 .
C124 H12J 0.9800 .
C124 H12K 0.9800 .
C124 H12L 0.9800 .
C14A C15A 1.391(11) .
C14A H14A 0.9500 .
C15A O04A 1.366(10) .
C15A C16A 1.379(10) .
O04A C19A 1.420(12) .
C19A C20A 1.503(13) .
C19A H19A 0.9900 .
C19A H19B 0.9900 .
C20A C21A 1.578(16) .
C20A H20E 0.9900 .
C20A H20F 0.9900 .
C21A H21E 0.9800 .
C21A H21F 0.9800 .
C21A H21G 0.9800 .
C16A C17A 1.389(10) .
C16A H16A 0.9500 .
C18A C17A 1.383(10) .
C18A H18A 0.9500 .
C17A O05A 1.365(9) .
O05A C22A 1.444(11) .
C22A C23A 1.515(11) .
C22A H22A 0.9900 .
C22A H22B 0.9900 .
C23A C24A 1.519(15) .
C23A H23A 0.9900 .
C23A H23B 0.9900 .
C24A H24A 0.9800 .
C24A H24B 0.9800 .
C24A H24C 0.9800 .
C204 C209 1.360(6) .
C204 C205 1.399(6) .
C205 C206 1.394(5) .
C205 H205 0.9500 .
C206 C207 1.403(6) .
C207 C208 1.346(6) .
C207 H207 0.9500 .
C209 C208 1.422(6) .
C209 H209 0.9500 .
C208 O203 1.390(5) .
O203 C213 1.376(8) .
O203 C13B 1.424(11) .
C213 C218 1.382(9) .
C213 C214 1.388(9) .
C214 C215 1.386(8) .
C214 H214 0.9500 .
C215 O204 1.367(8) .
C215 C216 1.374(9) .
O204 C219 1.431(8) .
C219 C220 1.493(11) .
C219 H21H 0.9900 .
C219 H21I 0.9900 .
C220 C221 1.565(12) .
C220 H22C 0.9900 .
C220 H22D 0.9900 .
C221 H22E 0.9800 .
C221 H22F 0.9800 .
C221 H22G 0.9800 .
C216 C217 1.391(10) .
C216 H216 0.9500 .
C218 C217 1.388(10) .
C218 H218 0.9500 .
C217 O205 1.370(8) .
O205 C222 1.438(11) .
C222 C223 1.507(10) .
C222 H22H 0.9900 .
C222 H22I 0.9900 .
C223 C224 1.558(12) .
C223 H22J 0.9900 .
C223 H22K 0.9900 .
C224 H22L 0.9800 .
C224 H22M 0.9800 .
C224 H22N 0.9800 .
C13B C14B 1.387(12) .
C13B C18B 1.392(12) .
C14B C15B 1.403(12) .
C14B H14B 0.9500 .
C15B O04B 1.380(11) .
C15B C16B 1.384(12) .
O04B C19B 1.429(13) .
C19B C20B 1.508(14) .
C19B H19C 0.9900 .
C19B H19D 0.9900 .
C20B C21B 1.609(14) .
C20B H20G 0.9900 .
C20B H20H 0.9900 .
C21B H21J 0.9800 .
C21B H21K 0.9800 .
C21B H21L 0.9800 .
C16B C17B 1.386(12) .
C16B H16B 0.9500 .
C18B C17B 1.392(12) .
C18B H18B 0.9500 .
C17B O05B 1.375(12) .
O05B C22B 1.435(14) .
C22B C23B 1.508(13) .
C22B H22O 0.9900 .
C22B H22P 0.9900 .
C23B C24B 1.554(14) .
C23B H23C 0.9900 .
C23B H23D 0.9900 .
C24B H24D 0.9800 .
C24B H24E 0.9800 .
C24B H24F 0.9800 .
C304 C305 1.405(7) .
C304 C309 1.421(7) .
C305 C306 1.354(7) .
C305 H305 0.9500 .
C306 C307 1.407(7) .
C307 C308 1.390(7) .
C307 H307 0.9500 .
C309 C308 1.361(7) .
C309 H309 0.9500 .
C308 O303 1.406(5) .
O303 C313 1.421(9) .
O303 C13C 1.431(9) .
C313 C314 1.379(11) .
C313 C318 1.383(11) .
C314 C315 1.419(11) .
C314 H14C 0.9500 .
C315 O304 1.362(10) .
C315 C316 1.366(11) .
O304 C319 1.462(11) .
C319 C320 1.515(13) .
C319 H19E 0.9900 .
C319 H19F 0.9900 .
C320 C321 1.556(12) .
C320 H20I 0.9900 .
C320 H20J 0.9900 .
C321 H21M 0.9800 .
C321 H21N 0.9800 .
C321 H21O 0.9800 .
C316 C317 1.377(10) .
C316 H16C 0.9500 .
C318 C317 1.391(10) .
C318 H18C 0.9500 .
C317 O305 1.364(10) .
O305 C322 1.435(11) .
C322 C323 1.524(12) .
C322 H22Q 0.9900 .
C322 H22R 0.9900 .
C323 C324 1.551(13) .
C323 H23E 0.9900 .
C323 H23F 0.9900 .
C324 H24G 0.9800 .
C324 H24H 0.9800 .
C324 H24I 0.9800 .
C13C C18C 1.373(11) .
C13C C14C 1.390(11) .
C14C C15C 1.418(11) .
C14C H314 0.9500 .
C15C O04C 1.364(11) .
C15C C16C 1.377(11) .
O04C C19C 1.454(12) .
C19C C20C 1.513(13) .
C19C H31A 0.9900 .
C19C H31B 0.9900 .
C20C C21C 1.550(13) .
C20C H32A 0.9900 .
C20C H32B 0.9900 .
C21C H32C 0.9800 .
C21C H32D 0.9800 .
C21C H32E 0.9800 .
C16C C17C 1.376(10) .
C16C H316 0.9500 .
C18C C17C 1.400(10) .
C18C H318 0.9500 .
C17C O05C 1.376(10) .
O05C C22C 1.451(11) .
C22C C23C 1.528(12) .
C22C H32F 0.9900 .
C22C H32G 0.9900 .
C23C C24C 1.499(13) .
C23C H32H 0.9900 .
C23C H32I 0.9900 .
C24C H32J 0.9800 .
C24C H32K 0.9800 .
C24C H32L 0.9800 .
Mn3 N401 2.071(3) .
Mn3 N501 2.072(4) .
Mn3 N601 2.079(4) .
Mn3 N3 2.233(4) .
N3 C401 1.477(5) .
N3 C501 1.486(7) .
N3 C601 1.497(6) .
C401 C402 1.531(6) .
C401 H40C 0.9900 .
C401 H40D 0.9900 .
C402 N401 1.474(5) .
C402 H40A 0.9900 .
C402 H40B 0.9900 .
N401 C403 1.318(5) .
O401 C403 1.250(5) .
O401 K1 2.620(3) 3_455
C403 C404 1.525(6) .
C501 C502 1.530(7) .
C501 H50C 0.9900 .
C501 H50D 0.9900 .
C502 N501 1.448(7) .
C502 H50A 0.9900 .
C502 H50B 0.9900 .
N501 C503 1.324(7) .
O501 C503 1.251(7) .
C503 C504 1.523(8) .
C601 C602 1.529(7) .
C601 H60C 0.9900 .
C601 H60D 0.9900 .
C602 N601 1.454(6) .
C602 H60A 0.9900 .
C602 H60B 0.9900 .
N601 C603 1.322(6) .
O601 C603 1.240(5) .
O601 K2 2.647(3) 3_455
C603 C604 1.512(6) .
Mn4 N402 2.075(4) .
Mn4 N602 2.076(5) .
Mn4 N502 2.083(5) .
Mn4 N4 2.252(4) .
N4 C511 1.458(8) .
N4 C611 1.491(8) .
N4 C411 1.493(6) .
C412 N402 1.478(6) .
C412 C411 1.497(7) .
C412 H41C 0.9900 .
C412 H41D 0.9900 .
C411 H41E 0.9900 .
C411 H41F 0.9900 .
N402 C410 1.323(5) .
O402 C410 1.253(5) .
O402 K3 2.602(3) .
C410 C406 1.516(6) .
C511 C512 1.538(10) .
C511 H51A 0.9900 .
C511 H51B 0.9900 .
C512 N502 1.469(6) .
C512 H51C 0.9900 .
C512 H51D 0.9900 .
N502 C510 1.324(8) .
O502 C510 1.231(7) .
O502 K4 2.650(4) .
C510 C506 1.532(6) .
C611 C612 1.511(7) .
C611 H61A 0.9900 .
C611 H61B 0.9900 .
C612 N602 1.476(6) .
C612 H61C 0.9900 .
C612 H61D 0.9900 .
N602 C610 1.317(6) .
O602 C610 1.291(6) .
C610 C606 1.490(6) .
C404 C409 1.389(6) .
C404 C405 1.397(6) .
C405 C406 1.397(6) .
C405 H405 0.9500 .
C406 C407 1.384(6) .
C407 C408 1.398(6) .
C407 H407 0.9500 .
C409 C408 1.387(6) .
C409 H409 0.9500 .
C408 O403 1.385(5) .
O403 C413 1.403(5) .
C413 C414 1.383(6) .
C413 C418 1.386(6) .
C414 C415 1.399(6) .
C414 H414 0.9500 .
C415 O404 1.353(5) .
C415 C416 1.389(6) .
O404 C419 1.438(6) .
C419 C420 1.514(7) .
C419 H41A 0.9900 .
C419 H41B 0.9900 .
C420 C421 1.523(8) .
C420 H42A 0.9900 .
C420 H42B 0.9900 .
C421 H42C 0.9800 .
C421 H42D 0.9800 .
C421 H42E 0.9800 .
C416 C417 1.370(7) .
C416 H416 0.9500 .
C418 C417 1.399(6) .
C418 H418 0.9500 .
C417 O405 1.369(6) .
O405 C22D 1.380(11) .
O405 C422 1.421(9) .
C422 C423 1.525(11) .
C422 H42F 0.9900 .
C422 H42G 0.9900 .
C423 C424 1.549(14) .
C423 H42H 0.9900 .
C423 H42I 0.9900 .
C424 H42J 0.9800 .
C424 H42K 0.9800 .
C424 H42L 0.9800 .
C22D C23D 1.521(13) .
C22D H22S 0.9900 .
C22D H22T 0.9900 .
C23D C24D 1.537(15) .
C23D H23G 0.9900 .
C23D H23H 0.9900 .
C24D H24J 0.9800 .
C24D H24K 0.9800 .
C24D H24L 0.9800 .
C504 C509 1.393(7) .
C504 C505 1.398(6) .
C505 C506 1.392(8) .
C505 H505 0.9500 .
C506 C507 1.389(7) .
C507 C508 1.386(6) .
C507 H507 0.9500 .
C509 C508 1.371(8) .
C509 H509 0.9500 .
C508 O503 1.375(6) .
O503 C13E 1.402(10) .
O503 C513 1.423(9) .
C513 C514 1.386(11) .
C513 C518 1.387(11) .
C514 C515 1.388(10) .
C514 H514 0.9500 .
C515 C516 1.372(10) .
C515 O504 1.375(9) .
O504 C519 1.415(11) .
C519 C520 1.538(11) .
C519 H51E 0.9900 .
C519 H51F 0.9900 .
C520 C521 1.529(12) .
C520 H52A 0.9900 .
C520 H52B 0.9900 .
C521 H52C 0.9800 .
C521 H52D 0.9800 .
C521 H52E 0.9800 .
C516 C517 1.388(10) .
C516 H516 0.9500 .
C518 C517 1.400(10) .
C518 H518 0.9500 .
C517 O505 1.356(10) .
O505 C522 1.385(11) .
C522 C523 1.515(11) .
C522 H52F 0.9900 .
C522 H52G 0.9900 .
C523 C524 1.562(13) .
C523 H52H 0.9900 .
C523 H52I 0.9900 .
C524 H52J 0.9800 .
C524 H52K 0.9800 .
C524 H52L 0.9800 .
C13E C14E 1.366(11) .
C13E C18E 1.379(11) .
C14E C15E 1.400(11) .
C14E H14E 0.9500 .
C15E O04E 1.383(11) .
C15E C16E 1.387(11) .
O04E C19E 1.440(11) .
C19E C20E 1.515(13) .
C19E H19G 0.9900 .
C19E H19H 0.9900 .
C20E C21E 1.578(14) .
C20E H20K 0.9900 .
C20E H20L 0.9900 .
C21E H21P 0.9800 .
C21E H21Q 0.9800 .
C21E H21R 0.9800 .
C16E C17E 1.372(11) .
C16E H16E 0.9500 .
C18E C17E 1.403(11) .
C18E H18E 0.9500 .
C17E O05E 1.351(11) .
O05E C22E 1.422(11) .
C22E C23E 1.501(12) .
C22E H22U 0.9900 .
C22E H22V 0.9900 .
C23E C24E 1.555(13) .
C23E H23I 0.9900 .
C23E H23J 0.9900 .
C24E H24M 0.9800 .
C24E H24N 0.9800 .
C24E H24O 0.9800 .
C604 C609 1.392(6) .
C604 C605 1.406(6) .
C605 C606 1.393(7) .
C605 H605 0.9500 .
C606 C607 1.399(7) .
C607 C608 1.383(6) .
C607 H607 0.9500 .
C609 C608 1.387(6) .
C609 H609 0.9500 .
C608 O603 1.398(5) .
O603 C613 1.365(5) .
C613 C614 1.379(6) .
C613 C618 1.404(6) .
C614 C615 1.401(7) .
C614 H614 0.9500 .
C615 O604 1.363(6) .
C615 C616 1.404(7) .
O604 C619 1.436(7) .
O604 C19F 1.442(14) .
C619 C620 1.502(8) .
C619 H19I 0.9900 .
C619 H19J 0.9900 .
C620 C621 1.518(10) .
C620 H20M 0.9900 .
C620 H20N 0.9900 .
C621 H21S 0.9800 .
C621 H21T 0.9800 .
C621 H21U 0.9800 .
C19F C20F 1.503(14) .
C19F H61E 0.9900 .
C19F H61F 0.9900 .
C20F C21F 1.544(15) .
C20F H62A 0.9900 .
C20F H62B 0.9900 .
C21F H62C 0.9800 .
C21F H62D 0.9800 .
C21F H62E 0.9800 .
C616 C617 1.389(6) .
C616 H616 0.9500 .
C618 C617 1.376(6) .
C618 H618 0.9500 .
C617 O605 1.362(5) .
O605 C622 1.433(10) .
O605 C22F 1.438(13) .
C622 C623 1.540(10) .
C622 H62F 0.9900 .
C622 H62G 0.9900 .
C623 C624 1.555(11) .
C623 H62H 0.9900 .
C623 H62I 0.9900 .
C624 H62J 0.9800 .
C624 H62K 0.9800 .
C624 H62L 0.9800 .
C22F C23F 1.532(13) .
C22F H22W 0.9900 .
C22F H22Z 0.9900 .
C23F C24F 1.556(14) .
C23F H23K 0.9900 .
C23F H23L 0.9900 .
C24F H24P 0.9800 .
C24F H24Q 0.9800 .
C24F H24R 0.9800 .
K1 O401 2.620(3) 3_545
K1 O1Z 2.687(3) 4
K1 O1Y 2.752(4) 4
K1 O1S 2.767(4) .
K1 O1W 2.815(3) 4
K1 C1W 3.303(5) 4
K1 C1Y 3.458(5) 4
K1 K2 3.7297(10) 4
K2 O1Z 2.642(3) .
K2 O601 2.647(3) 3_545
K2 O1Y 2.767(4) .
K2 O1X 2.796(4) .
K2 O1W 2.841(3) .
K2 C1W 3.305(5) .
K2 C1Y 3.402(5) .
K2 C1X 3.450(5) .
K2 K1 3.7296(10) 4_454
K3 O1N 2.289(15) .
K3 O1Q 2.715(11) .
K3 O1P 2.75(2) .
K3 O1T 2.762(6) .
K3 O1U 2.776(5) .
K3 O1M 2.954(15) .
K3 O1V 2.957(7) 2_565
K3 C1V 3.183(7) 2_565
K3 C1Q 3.307(6) .
K3 C1O 3.365(19) 2_565
K4 O1U 2.580(5) 2_564
K4 O1O 2.620(13) .
K4 O1V 2.663(5) .
K4 O1P 2.69(3) 2_564
K4 O1Q 2.795(15) 2_564
K4 O1M 2.854(19) 2_564
K4 O1N 3.064(15) 2_564
K4 C1P 3.202(12) 2_564
K4 C1O 3.256(16) .
K4 K3 3.4996(14) 2_564
O1Z C1Z 1.218(5) .
O1Z K1 2.687(3) 4_454
N1Z C1Z 1.303(6) .
N1Z C2Z 1.444(6) .
N1Z C3Z 1.464(7) .
C1Z H1Z 0.9500 .
C2Z H2Z1 0.9800 .
C2Z H2Z2 0.9800 .
C2Z H2Z3 0.9800 .
C2Z H2Z4 0.9800 .
C2Z H2Z5 0.9800 .
C2Z H2Z6 0.9800 .
C3Z H3Z1 0.9800 .
C3Z H3Z2 0.9800 .
C3Z H3Z3 0.9800 .
C3Z H3Z4 0.9800 .
C3Z H3Z5 0.9800 .
C3Z H3Z6 0.9800 .
O1Y C1Y 1.218(6) .
O1Y K1 2.752(4) 4_454
N1Y C1Y 1.331(6) .
N1Y C2Y 1.445(7) .
N1Y C3Y 1.456(7) .
C1Y K1 3.458(5) 4_454
C1Y H1Y 0.9500 .
C2Y H2Y1 0.9800 .
C2Y H2Y2 0.9800 .
C2Y H2Y3 0.9800 .
C2Y H2Y4 0.9800 .
C2Y H2Y5 0.9800 .
C2Y H2Y6 0.9800 .
C3Y H3Y1 0.9800 .
C3Y H3Y2 0.9800 .
C3Y H3Y3 0.9800 .
C3Y H3Y4 0.9800 .
C3Y H3Y5 0.9800 .
C3Y H3Y6 0.9800 .
O1X C1X 1.234(6) .
N1X C1X 1.342(6) .
N1X C2X 1.434(7) .
N1X C3X 1.440(7) .
C1X H1X 0.9500 .
C2X H2X1 0.9800 .
C2X H2X2 0.9800 .
C2X H2X3 0.9800 .
C2X H2X4 0.9800 .
C2X H2X5 0.9800 .
C2X H2X6 0.9800 .
C3X H3X1 0.9800 .
C3X H3X2 0.9800 .
C3X H3X3 0.9800 .
C3X H3X4 0.9800 .
C3X H3X5 0.9800 .
C3X H3X6 0.9800 .
O1W C1W 1.222(6) .
O1W K1 2.815(3) 4_454
N1W C1W 1.337(6) .
N1W C3W 1.449(6) .
N1W C2W 1.458(7) .
C1W K1 3.303(5) 4_454
C1W H1W 0.9500 .
C2W H2W1 0.9800 .
C2W H2W2 0.9800 .
C2W H2W3 0.9800 .
C2W H2W4 0.9800 .
C2W H2W5 0.9800 .
C2W H2W6 0.9800 .
C3W H3W1 0.9800 .
C3W H3W2 0.9800 .
C3W H3W3 0.9800 .
C3W H3W4 0.9800 .
C3W H3W5 0.9800 .
C3W H3W6 0.9800 .
O1V C1V 1.280(8) .
O1V K3 2.957(7) 2_564
N1V C1V 1.325(9) .
N1V C3V 1.426(8) .
N1V C2V 1.460(10) .
C1V K3 3.183(7) 2_564
C1V H1V 0.9500 .
C2V H2V1 0.9800 .
C2V H2V2 0.9800 .
C2V H2V3 0.9800 .
C2V H2V4 0.9800 .
C2V H2V5 0.9800 .
C2V H2V6 0.9800 .
C3V H3V1 0.9800 .
C3V H3V2 0.9800 .
C3V H3V3 0.9800 .
C3V H3V4 0.9800 .
C3V H3V5 0.9800 .
C3V H3V6 0.9800 .
O1O C1O 1.235(13) .
N1O C1O 1.341(13) .
N1O C2O 1.441(12) .
N1O C3O 1.447(12) .
C1O K3 3.365(19) 2_564
C1O H1O 0.9500 .
C2O H2O1 0.9800 .
C2O H2O2 0.9800 .
C2O H2O3 0.9800 .
C2O H2O4 0.9800 .
C2O H2O5 0.9800 .
C2O H2O6 0.9800 .
C3O H3O1 0.9800 .
C3O H3O2 0.9800 .
C3O H3O3 0.9800 .
C3O H3O4 0.9800 .
C3O H3O5 0.9800 .
C3O H3O6 0.9800 .
O1U C1U 1.245(8) .
O1U K4 2.580(5) 2_565
N1U C1U 1.337(8) .
N1U C3U 1.451(9) .
N1U C2U 1.466(9) .
C1U H1U 0.9500 .
C2U H2U1 0.9800 .
C2U H2U2 0.9800 .
C2U H2U3 0.9800 .
C2U H2U4 0.9800 .
C2U H2U5 0.9800 .
C2U H2U6 0.9800 .
C3U H3U1 0.9800 .
C3U H3U2 0.9800 .
C3U H3U3 0.9800 .
C3U H3U4 0.9800 .
C3U H3U5 0.9800 .
C3U H3U6 0.9800 .
O1N C1N 1.236(13) .
O1N K4 3.064(15) 2_565
N1N C1N 1.336(13) .
N1N C3N 1.448(13) .
N1N C2N 1.459(13) .
C1N H1N 0.9500 .
C2N H2N1 0.9800 .
C2N H2N2 0.9800 .
C2N H2N3 0.9800 .
C2N H2N4 0.9800 .
C2N H2N5 0.9800 .
C2N H2N6 0.9800 .
C3N H3N1 0.9800 .
C3N H3N2 0.9800 .
C3N H3N3 0.9800 .
C3N H3N4 0.9800 .
C3N H3N5 0.9800 .
C3N H3N6 0.9800 .
O1T C1T 1.223(8) .
N1T C1T 1.338(8) .
N1T C3T 1.452(8) .
N1T C2T 1.453(8) .
C1T H1T 0.9500 .
C2T H2T1 0.9800 .
C2T H2T2 0.9800 .
C2T H2T3 0.9800 .
C2T H2T4 0.9800 .
C2T H2T5 0.9800 .
C2T H2T6 0.9800 .
C3T H3T1 0.9800 .
C3T H3T2 0.9800 .
C3T H3T3 0.9800 .
C3T H3T4 0.9800 .
C3T H3T5 0.9800 .
C3T H3T6 0.9800 .
O1M C1M 1.246(13) .
O1M K4 2.854(18) 2_565
N1M C1M 1.327(13) .
N1M C2M 1.453(12) .
N1M C3M 1.454(12) .
C1M H1M 0.9500 .
C2M H2M1 0.9800 .
C2M H2M2 0.9800 .
C2M H2M3 0.9800 .
C2M H2M4 0.9800 .
C2M H2M5 0.9800 .
C2M H2M6 0.9800 .
C3M H3M1 0.9800 .
C3M H3M2 0.9800 .
C3M H3M3 0.9800 .
C3M H3M4 0.9800 .
C3M H3M5 0.9800 .
C3M H3M6 0.9800 .
O1S C1S 1.246(6) .
N1S C1S 1.318(6) .
N1S C2S 1.449(6) .
N1S C3S 1.450(6) .
C1S H1S 0.9500 .
C2S H2S1 0.9800 .
C2S H2S2 0.9800 .
C2S H2S3 0.9800 .
C2S H2S4 0.9800 .
C2S H2S5 0.9800 .
C2S H2S6 0.9800 .
C3S H3S1 0.9800 .
C3S H3S2 0.9800 .
C3S H3S3 0.9800 .
C3S H3S4 0.9800 .
C3S H3S5 0.9800 .
C3S H3S6 0.9800 .
O1Q C1Q 1.241(12) .
O1Q K4 2.795(15) 2_565
N1Q C1Q 1.316(8) .
N1Q C2Q 1.451(8) .
N1Q C3Q 1.453(8) .
C1Q H1Q 0.9500 .
C2Q H2Q1 0.9800 .
C2Q H2Q2 0.9800 .
C2Q H2Q3 0.9800 .
C2Q H2Q4 0.9800 .
C2Q H2Q5 0.9800 .
C2Q H2Q6 0.9800 .
C3Q H3Q1 0.9800 .
C3Q H3Q2 0.9800 .
C3Q H3Q3 0.9800 .
C3Q H3Q4 0.9800 .
C3Q H3Q5 0.9800 .
C3Q H3Q6 0.9800 .
O1P C1P 1.250(14) .
O1P K4 2.69(3) 2_565
N1P C1P 1.317(12) .
N1P C2P 1.450(13) .
N1P C3P 1.460(12) .
C1P K4 3.202(12) 2_565
C1P H1P 0.9500 .
C2P H2P1 0.9800 .
C2P H2P2 0.9800 .
C2P H2P3 0.9800 .
C2P H2P4 0.9800 .
C2P H2P5 0.9800 .
C2P H2P6 0.9800 .
C3P H3P1 0.9800 .
C3P H3P2 0.9800 .
C3P H3P3 0.9800 .
C3P H3P4 0.9800 .
C3P H3P5 0.9800 .
C3P H3P6 0.9800 .

loop_
_platon_squeeze_void_nr
_platon_squeeze_void_average_x
_platon_squeeze_void_average_y
_platon_squeeze_void_average_z
_platon_squeeze_void_volume
_platon_squeeze_void_count_electrons
_platon_squeeze_void_content
1 0.378 0.225 0.036 283 87 ' '
2 0.878 0.725 0.036 283 87 ' '
3 0.453 -0.012 0.196 94 30 ' '
4 0.953 0.488 0.196 94 30 ' '
5 0.878 0.275 0.536 283 87 ' '
6 0.378 0.775 0.536 283 87 ' '
7 0.953 0.512 0.696 94 30 ' '
8 0.453 1.012 0.696 94 30 ' '
